data_4303729
loop_
_publ_author_name
'Takashi Harada'
'Yoko Nakano'
'Michiya Fujiki'
'Masanobu Naito'
'Tsuyoshi Kawai'
'Yasuchika Hasegawa'

_publ_contact_author_email tkawai@ms.naist.jp
_publ_contact_author_fax +81-743-72-6170
_publ_contact_author_name 'Tsuyoshi KAWAI'
_publ_contact_author_phone +81-743-72-6170
_publ_section_title
;
Circularly Polarized Luminescence of Eu(III) Complexes with Point- and
Axis-Chiral Ligands Dependent on Coordination Structures
;
_journal_name_full 'Inorganic Chemistry'
_journal_page_first 11242
_journal_page_last 11250
_journal_paper_doi 10.1021/ic901663w
_journal_volume 48
_journal_year 2009
_chemical_formula_moiety 'C72 H70 Eu F9 O8 P2, H2 O '
_chemical_formula_sum 'C72 H72 Eu F9 O9 P2'
_chemical_formula_weight 1466.25
_space_group_IT_number 4
_symmetry_cell_setting monoclinic
_symmetry_Int_Tables_number 4
_symmetry_space_group_name_Hall 'P 2yb'
_symmetry_space_group_name_H-M 'P 1 21 1'
_cell_angle_alpha 90.0000
_cell_angle_beta 97.4403(7)
_cell_angle_gamma 90.0000
_cell_formula_units_Z 4
_cell_length_a 13.0722(2)
_cell_length_b 26.5969(5)
_cell_length_c 20.2442(4)
_cell_measurement_reflns_used 96373
_cell_measurement_temperature 103.1
_cell_measurement_theta_max 26.3
_cell_measurement_theta_min 3.0
_cell_volume 6979.2(2)
_computing_cell_refinement PROCESS-AUTO
_computing_data_collection PROCESS-AUTO
_computing_data_reduction CrystalStructure
_computing_publication_material 'CrystalStructure 3.8'
_computing_structure_refinement CRYSTALS
_computing_structure_solution 'DIRDIF99 (PATTY)'
_diffrn_detector_area_resol_mean 10.00
_diffrn_measured_fraction_theta_full 0.996
_diffrn_measured_fraction_theta_max 0.996
_diffrn_measurement_device_type 'Rigaku RAXIS-RAPID'
_diffrn_measurement_method \w
_diffrn_radiation_type 'Mo K\a'
_diffrn_radiation_wavelength 0.71075
_diffrn_reflns_av_R_equivalents 0.026
_diffrn_reflns_limit_h_max 16
_diffrn_reflns_limit_h_min -16
_diffrn_reflns_limit_k_max 33
_diffrn_reflns_limit_k_min -33
_diffrn_reflns_limit_l_max 25
_diffrn_reflns_limit_l_min -25
_diffrn_reflns_number 102127
_diffrn_reflns_theta_full 26.35
_diffrn_reflns_theta_max 26.35
_exptl_absorpt_coefficient_mu 1.021
_exptl_absorpt_correction_T_max 0.849
_exptl_absorpt_correction_T_min 0.752
_exptl_absorpt_correction_type multi-scan
_exptl_absorpt_process_details
;
    Higashi, T. (1995). Program for Absorption Correction.
    Rigaku Corporation, Tokyo, Japan.
;
_exptl_crystal_colour colorless
_exptl_crystal_density_diffrn 1.395
_exptl_crystal_density_method 'not measured'
_exptl_crystal_description block
_exptl_crystal_F_000 3000.00
_exptl_crystal_size_max 0.28
_exptl_crystal_size_mid 0.22
_exptl_crystal_size_min 0.16
_refine_diff_density_max 2.43
_refine_diff_density_min -1.42
_refine_ls_abs_structure_details 'Flack, H. D. (1983), Acta Cryst. A39, 876-881.  13749 Friedel Pairs'
_refine_ls_abs_structure_Flack -0.002(3)
_refine_ls_extinction_method none
_refine_ls_goodness_of_fit_ref 1.002
_refine_ls_hydrogen_treatment refall
_refine_ls_number_parameters 1820
_refine_ls_number_reflns 27413
_refine_ls_R_factor_gt 0.0237
_refine_ls_shift/su_max 0.0037
_refine_ls_structure_factor_coef Fsqd
_refine_ls_weighting_details 'w = 1/[0.0001Fo^2^ + 1.0200\s(Fo^2^)]/(4Fo^2^)'
_refine_ls_weighting_scheme calc
_refine_ls_wR_factor_ref 0.0577
_reflns_number_gt 26965
_reflns_number_total 28261
_reflns_threshold_expression F^2^>2.0\s(F^2^)
_cod_data_source_file ic901663w_si_002_2.cif
_cod_data_source_block '_Eu(BIPHEPO)(D-facam)3'
_cod_original_formula_sum 'C72 H72 Eu F9 O9 P2 '
_cod_database_code 4303729

loop_
_symmetry_equiv_pos_site_id
_symmetry_equiv_pos_as_xyz
1 +X,+Y,+Z
2 -X,1/2+Y,-Z

loop_
_atom_site_label
_atom_site_type_symbol
_atom_site_fract_x
_atom_site_fract_y
_atom_site_fract_z
_atom_site_U_iso_or_equiv
_atom_site_adp_type
_atom_site_occupancy
_atom_site_symmetry_multiplicity
_atom_site_calc_flag
_atom_site_refinement_flags
_atom_site_disorder_assembly
_atom_site_disorder_group
Eu(1) Eu 0.023600(10) -0.001360(10) -0.003340(10) 0.01224(3) Uani 1.00 1 d . . .
Eu(2) Eu 0.465740(10) 0.178400(10) 0.495350(10) 0.01280(3) Uani 1.00 1 d . . .
P(1) P -0.23146(6) -0.05694(3) 0.01881(4) 0.01688(19) Uani 1.00 1 d . . .
P(2) P -0.16633(6) 0.10460(3) 0.02927(4) 0.01655(19) Uani 1.00 1 d . . .
P(3) P 0.65422(6) 0.07412(3) 0.45813(4) 0.01729(19) Uani 1.00 1 d . . .
P(4) P 0.72205(6) 0.23366(3) 0.48053(4) 0.01584(19) Uani 1.00 1 d . . .
F(1) F 0.0289(2) -0.01430(15) 0.26662(12) 0.1011(11) Uani 1.00 1 d . . .
F(2) F 0.0961(3) 0.04855(9) 0.22956(11) 0.1123(11) Uani 1.00 1 d . . .
F(3) F 0.18784(17) -0.01122(11) 0.26795(10) 0.0684(7) Uani 1.00 1 d . . .
F(4) F -0.02840(14) -0.15139(7) -0.19205(9) 0.0302(5) Uani 1.00 1 d . . .
F(5) F -0.13946(13) -0.09146(7) -0.19690(9) 0.0289(5) Uani 1.00 1 d . . .
F(6) F -0.01422(14) -0.08781(8) -0.25552(8) 0.0306(5) Uani 1.00 1 d . . .
F(7) F 0.11028(17) 0.07557(9) -0.23722(9) 0.0469(6) Uani 1.00 1 d . . .
F(8) F -0.04885(19) 0.05885(10) -0.23005(10) 0.0612(7) Uani 1.00 1 d . . .
F(9) F 0.00655(16) 0.13480(8) -0.21857(9) 0.0385(5) Uani 1.00 1 d . . .
F(10) F 0.4873(2) 0.20202(14) 0.23173(14) 0.1023(12) Uani 1.00 1 d . . .
F(11) F 0.4133(4) 0.13982(11) 0.25829(11) 0.1516(15) Uani 1.00 1 d . . .
F(12) F 0.3334(2) 0.20303(10) 0.21965(11) 0.0812(8) Uani 1.00 1 d . . .
F(13) F 0.50440(15) 0.25879(8) 0.74650(8) 0.0327(5) Uani 1.00 1 d . . .
F(14) F 0.62339(13) 0.27508(8) 0.68538(9) 0.0351(5) Uani 1.00 1 d . . .
F(15) F 0.50036(15) 0.32805(7) 0.69099(10) 0.0341(5) Uani 1.00 1 d . . .
F(16) F 0.49351(17) 0.04378(9) 0.70180(10) 0.0441(6) Uani 1.00 1 d . . .
F(17) F 0.51364(19) 0.12221(10) 0.72365(10) 0.0598(7) Uani 1.00 1 d . . .
F(18) F 0.36735(15) 0.08754(8) 0.72847(9) 0.0371(5) Uani 1.00 1 d . . .
O(1) O 0.07432(15) 0.00737(8) 0.11263(9) 0.0202(5) Uani 1.00 1 d . . .
O(2) O 0.08187(15) -0.08500(8) 0.03754(10) 0.0190(5) Uani 1.00 1 d . . .
O(3) O -0.02376(15) -0.05808(8) -0.09283(9) 0.0171(5) Uani 1.00 1 d . . .
O(4) O 0.18655(14) -0.02045(8) -0.04216(9) 0.0176(5) Uani 1.00 1 d . . .
O(5) O 0.00991(15) 0.04090(8) -0.10642(10) 0.0197(5) Uani 1.00 1 d . . .
O(6) O 0.12946(15) 0.07337(8) 0.01660(9) 0.0188(5) Uani 1.00 1 d . . .
O(7) O -0.11884(15) -0.04463(8) 0.02987(10) 0.0181(5) Uani 1.00 1 d . . .
O(8) O -0.10297(14) 0.06094(8) 0.01147(10) 0.0177(5) Uani 1.00 1 d . . .
O(9) O 0.42613(14) 0.17503(9) 0.37787(9) 0.0209(5) Uani 1.00 1 d . . .
O(10) O 0.40471(14) 0.26294(8) 0.45928(9) 0.0174(5) Uani 1.00 1 d . . .
O(11) O 0.51241(15) 0.23269(8) 0.58707(10) 0.0180(5) Uani 1.00 1 d . . .
O(12) O 0.30115(14) 0.19940(8) 0.53018(9) 0.0177(5) Uani 1.00 1 d . . .
O(13) O 0.47741(15) 0.13234(8) 0.59639(10) 0.0184(5) Uani 1.00 1 d . . .
O(14) O 0.35080(14) 0.10631(8) 0.47352(9) 0.0181(5) Uani 1.00 1 d . . .
O(15) O 0.59210(15) 0.11681(8) 0.47986(10) 0.0171(5) Uani 1.00 1 d . . .
O(16) O 0.60981(15) 0.22229(8) 0.46438(10) 0.0190(5) Uani 1.00 1 d . . .
O(17) O 0.31601(19) 0.00637(13) 0.08854(13) 0.0575(8) Uani 1.00 1 d . . .
O(18) O 0.1739(2) 0.1770(2) 0.39673(19) 0.1273(16) Uani 1.00 1 d . . .
C(1) C 0.1017(2) 0.00147(15) 0.22970(14) 0.0299(8) Uani 1.00 1 d . . .
C(2) C 0.0905(2) -0.02389(12) 0.16131(14) 0.0175(7) Uani 1.00 1 d . . .
C(3) C 0.0986(2) -0.07434(12) 0.15691(15) 0.0200(7) Uani 1.00 1 d . . .
C(4) C 0.0906(2) -0.10214(12) 0.09552(14) 0.0177(7) Uani 1.00 1 d . . .
C(5) C 0.0897(2) -0.15763(12) 0.11334(14) 0.0234(7) Uani 1.00 1 d . . .
C(6) C -0.0172(2) -0.16371(13) 0.13896(16) 0.0290(8) Uani 1.00 1 d . . .
C(7) C -0.0044(2) -0.13662(12) 0.20769(15) 0.0317(8) Uani 1.00 1 d . . .
C(8) C 0.1056(2) -0.11503(13) 0.21077(16) 0.0295(9) Uani 1.00 1 d . . .
C(9) C 0.1642(2) -0.15729(11) 0.18014(15) 0.0295(8) Uani 1.00 1 d . . .
C(10) C 0.1097(2) -0.19348(13) 0.05891(17) 0.0346(10) Uani 1.00 1 d . . .
C(11) C 0.2743(2) -0.14284(14) 0.17249(18) 0.0396(10) Uani 1.00 1 d . . .
C(12) C 0.1650(2) -0.20742(12) 0.21794(17) 0.0377(9) Uani 1.00 1 d . . .
C(13) C -0.0386(2) -0.10069(13) -0.19545(15) 0.0217(8) Uani 1.00 1 d . . .
C(14) C 0.0262(2) -0.07454(11) -0.13741(14) 0.0159(7) Uani 1.00 1 d . . .
C(15) C 0.1315(2) -0.07234(12) -0.13835(14) 0.0195(7) Uani 1.00 1 d . . .
C(16) C 0.2022(2) -0.04645(12) -0.09065(14) 0.0169(7) Uani 1.00 1 d . . .
C(17) C 0.3105(2) -0.05544(12) -0.11143(15) 0.0190(7) Uani 1.00 1 d . . .
C(18) C 0.3082(2) -0.02273(13) -0.17628(14) 0.0274(8) Uani 1.00 1 d . . .
C(19) C 0.2342(2) -0.05226(12) -0.22978(14) 0.0297(8) Uani 1.00 1 d . . .
C(20) C 0.1976(2) -0.09592(12) -0.18790(15) 0.0221(8) Uani 1.00 1 d . . .
C(21) C 0.2966(2) -0.10951(11) -0.13951(14) 0.0242(8) Uani 1.00 1 d . . .
C(22) C 0.3988(2) -0.04371(13) -0.05754(15) 0.0250(8) Uani 1.00 1 d . . .
C(23) C 0.2785(2) -0.14851(12) -0.08764(16) 0.0310(8) Uani 1.00 1 d . . .
C(24) C 0.3865(2) -0.12664(13) -0.17597(16) 0.0370(9) Uani 1.00 1 d . . .
C(25) C 0.0315(2) 0.08613(14) -0.20312(16) 0.0315(9) Uani 1.00 1 d . . .
C(26) C 0.0574(2) 0.07818(12) -0.12846(15) 0.0181(7) Uani 1.00 1 d . . .
C(27) C 0.1267(2) 0.10938(11) -0.09293(14) 0.0194(7) Uani 1.00 1 d . . .
C(28) C 0.1552(2) 0.10544(11) -0.02267(14) 0.0151(7) Uani 1.00 1 d . . .
C(29) C 0.2243(2) 0.15047(11) -0.00210(15) 0.0222(7) Uani 1.00 1 d . . .
C(30) C 0.1457(2) 0.19577(12) -0.01247(17) 0.0330(9) Uani 1.00 1 d . . .
C(31) C 0.1212(2) 0.20063(12) -0.08847(18) 0.0405(10) Uani 1.00 1 d . . .
C(32) C 0.1808(2) 0.15591(11) -0.11428(15) 0.0265(8) Uani 1.00 1 d . . .
C(33) C 0.2816(2) 0.15536(11) -0.06449(15) 0.0263(8) Uani 1.00 1 d . . .
C(34) C 0.2865(2) 0.14676(13) 0.06567(16) 0.0296(9) Uani 1.00 1 d . . .
C(35) C 0.3505(2) 0.11095(14) -0.07314(18) 0.0370(10) Uani 1.00 1 d . . .
C(36) C 0.3463(2) 0.20406(14) -0.06528(17) 0.0419(10) Uani 1.00 1 d . . .
C(37) C -0.2774(2) -0.05835(14) 0.09971(17) 0.0243(8) Uani 1.00 1 d . . .
C(38) C -0.2136(2) -0.03791(15) 0.15248(16) 0.0322(9) Uani 1.00 1 d . . .
C(39) C -0.2412(3) -0.03953(18) 0.21583(19) 0.0515(12) Uani 1.00 1 d . . .
C(40) C -0.3317(3) -0.0618(2) 0.2264(2) 0.0698(16) Uani 1.00 1 d . . .
C(41) C -0.3967(3) -0.0824(2) 0.1746(2) 0.0731(17) Uani 1.00 1 d . . .
C(42) C -0.3705(3) -0.08102(19) 0.1097(2) 0.0566(14) Uani 1.00 1 d . . .
C(43) C -0.2510(2) -0.11773(13) -0.02127(16) 0.0243(8) Uani 1.00 1 d . . .
C(44) C -0.3492(2) -0.13704(14) -0.04152(19) 0.0405(10) Uani 1.00 1 d . . .
C(45) C -0.3578(3) -0.18225(13) -0.07822(19) 0.0465(11) Uani 1.00 1 d . . .
C(46) C -0.2716(3) -0.20532(14) -0.09473(17) 0.0443(11) Uani 1.00 1 d . . .
C(47) C -0.1753(3) -0.18645(14) -0.07378(17) 0.0342(10) Uani 1.00 1 d . . .
C(48) C -0.1649(2) -0.14242(13) -0.03698(15) 0.0249(8) Uani 1.00 1 d . . .
C(49) C -0.3052(2) -0.01433(11) -0.03874(14) 0.0184(7) Uani 1.00 1 d . . .
C(50) C -0.3108(2) -0.02723(12) -0.10638(14) 0.0216(7) Uani 1.00 1 d . . .
C(51) C -0.3641(2) 0.00196(14) -0.15558(14) 0.0245(7) Uani 1.00 1 d . . .
C(52) C -0.4132(2) 0.04468(12) -0.13825(15) 0.0241(8) Uani 1.00 1 d . . .
C(53) C -0.4059(2) 0.05931(12) -0.07240(14) 0.0195(7) Uani 1.00 1 d . . .
C(54) C -0.3512(2) 0.03113(12) -0.02140(14) 0.0168(7) Uani 1.00 1 d . . .
C(55) C -0.3478(2) 0.05194(12) 0.04751(14) 0.0185(7) Uani 1.00 1 d . . .
C(56) C -0.4302(2) 0.04134(13) 0.08332(15) 0.0264(8) Uani 1.00 1 d . . .
C(57) C -0.4360(2) 0.06274(14) 0.14452(16) 0.0311(9) Uani 1.00 1 d . . .
C(58) C -0.3607(2) 0.09608(14) 0.17211(16) 0.0301(9) Uani 1.00 1 d . . .
C(59) C -0.2783(2) 0.10747(12) 0.13735(15) 0.0245(8) Uani 1.00 1 d . . .
C(60) C -0.2719(2) 0.08609(12) 0.07519(15) 0.0199(7) Uani 1.00 1 d . . .
C(61) C -0.0887(2) 0.14941(13) 0.08097(16) 0.0223(8) Uani 1.00 1 d . . .
C(62) C -0.0064(2) 0.13050(13) 0.12613(15) 0.0214(8) Uani 1.00 1 d . . .
C(63) C 0.0537(2) 0.16227(13) 0.16770(15) 0.0271(8) Uani 1.00 1 d . . .
C(64) C 0.0344(2) 0.21359(13) 0.16537(16) 0.0277(9) Uani 1.00 1 d . . .
C(65) C -0.0454(2) 0.23275(14) 0.12023(16) 0.0282(9) Uani 1.00 1 d . . .
C(66) C -0.1068(2) 0.20111(13) 0.07816(16) 0.0228(8) Uani 1.00 1 d . . .
C(67) C -0.2246(2) 0.13716(12) -0.04464(16) 0.0224(8) Uani 1.00 1 d . . .
C(68) C -0.3042(2) 0.17249(14) -0.04221(17) 0.0302(8) Uani 1.00 1 d . . .
C(69) C -0.3503(2) 0.19391(13) -0.1017(2) 0.0390(10) Uani 1.00 1 d . . .
C(70) C -0.3191(2) 0.17993(17) -0.16191(18) 0.0425(10) Uani 1.00 1 d . . .
C(71) C -0.2408(2) 0.14458(14) -0.16356(17) 0.0366(10) Uani 1.00 1 d . . .
C(72) C -0.1931(2) 0.12371(14) -0.10508(15) 0.0265(8) Uani 1.00 1 d . . .
C(73) C 0.4079(2) 0.18658(14) 0.26195(15) 0.0310(9) Uani 1.00 1 d . . .
C(74) C 0.4129(2) 0.20866(13) 0.33184(14) 0.0217(8) Uani 1.00 1 d . . .
C(75) C 0.4016(2) 0.25887(12) 0.33910(14) 0.0178(7) Uani 1.00 1 d . . .
C(76) C 0.3929(2) 0.28195(12) 0.40277(14) 0.0184(7) Uani 1.00 1 d . . .
C(77) C 0.3631(2) 0.33702(11) 0.38875(14) 0.0192(7) Uani 1.00 1 d . . .
C(78) C 0.2498(2) 0.33339(12) 0.35284(16) 0.0297(8) Uani 1.00 1 d . . .
C(79) C 0.2623(2) 0.31101(13) 0.28295(16) 0.0361(9) Uani 1.00 1 d . . .
C(80) C 0.3801(2) 0.30023(13) 0.28843(15) 0.0257(8) Uani 1.00 1 d . . .
C(81) C 0.4252(2) 0.34697(11) 0.32929(14) 0.0237(7) Uani 1.00 1 d . . .
C(82) C 0.3780(2) 0.37142(13) 0.44815(16) 0.0268(8) Uani 1.00 1 d . . .
C(83) C 0.5417(2) 0.34337(13) 0.34959(16) 0.0283(8) Uani 1.00 1 d . . .
C(84) C 0.3998(2) 0.39783(12) 0.29460(16) 0.0336(9) Uani 1.00 1 d . . .
C(85) C 0.5217(2) 0.27826(13) 0.68737(15) 0.0233(8) Uani 1.00 1 d . . .
C(86) C 0.4582(2) 0.25269(12) 0.62793(15) 0.0187(8) Uani 1.00 1 d . . .
C(87) C 0.3532(2) 0.25281(12) 0.62566(14) 0.0189(7) Uani 1.00 1 d . . .
C(88) C 0.2834(2) 0.22850(12) 0.57614(15) 0.0185(7) Uani 1.00 1 d . . .
C(89) C 0.1744(2) 0.24216(13) 0.58936(16) 0.0242(8) Uani 1.00 1 d . . .
C(90) C 0.1655(2) 0.29906(11) 0.57180(17) 0.0308(8) Uani 1.00 1 d . . .
C(91) C 0.2369(2) 0.32542(12) 0.62889(17) 0.0322(9) Uani 1.00 1 d . . .
C(92) C 0.2842(2) 0.27987(13) 0.67029(16) 0.0278(8) Uani 1.00 1 d . . .
C(93) C 0.1934(2) 0.24226(12) 0.66726(16) 0.0312(9) Uani 1.00 1 d . . .
C(94) C 0.0900(2) 0.20933(13) 0.55413(18) 0.0341(9) Uani 1.00 1 d . . .
C(95) C 0.2236(2) 0.19189(13) 0.69777(16) 0.0373(10) Uani 1.00 1 d . . .
C(96) C 0.0990(2) 0.26248(14) 0.69854(19) 0.0460(11) Uani 1.00 1 d . . .
C(97) C 0.4475(2) 0.08921(13) 0.69338(16) 0.0289(9) Uani 1.00 1 d . . .
C(98) C 0.4179(2) 0.10108(12) 0.61953(14) 0.0190(7) Uani 1.00 1 d . . .
C(99) C 0.3368(2) 0.07571(11) 0.58471(14) 0.0192(7) Uani 1.00 1 d . . .
C(100) C 0.3134(2) 0.07807(11) 0.51391(14) 0.0184(7) Uani 1.00 1 d . . .
C(101) C 0.2321(2) 0.03801(11) 0.49378(14) 0.0209(7) Uani 1.00 1 d . . .
C(102) C 0.1338(2) 0.05999(12) 0.51887(14) 0.0259(8) Uani 1.00 1 d . . .
C(103) C 0.1565(2) 0.05590(13) 0.59637(15) 0.0265(8) Uani 1.00 1 d . . .
C(104) C 0.2670(2) 0.03439(11) 0.60662(15) 0.0234(7) Uani 1.00 1 d . . .
C(105) C 0.2660(2) -0.00271(12) 0.54770(14) 0.0256(7) Uani 1.00 1 d . . .
C(106) C 0.2182(2) 0.02314(13) 0.42107(15) 0.0281(8) Uani 1.00 1 d . . .
C(107) C 0.3730(2) -0.02524(12) 0.54205(17) 0.0328(9) Uani 1.00 1 d . . .
C(108) C 0.1889(2) -0.04632(12) 0.54983(16) 0.0347(9) Uani 1.00 1 d . . .
C(109) C 0.5749(2) 0.03147(12) 0.40512(15) 0.0200(8) Uani 1.00 1 d . . .
C(110) C 0.4959(2) 0.05285(14) 0.35956(16) 0.0260(8) Uani 1.00 1 d . . .
C(111) C 0.4334(2) 0.02150(15) 0.31604(17) 0.0313(9) Uani 1.00 1 d . . .
C(112) C 0.4476(2) -0.02993(15) 0.31814(18) 0.0369(10) Uani 1.00 1 d . . .
C(113) C 0.5242(2) -0.05109(14) 0.36357(18) 0.0337(10) Uani 1.00 1 d . . .
C(114) C 0.5873(2) -0.02039(13) 0.40679(17) 0.0255(8) Uani 1.00 1 d . . .
C(115) C 0.7144(2) 0.03929(12) 0.52872(15) 0.0215(8) Uani 1.00 1 d . . .
C(116) C 0.6820(2) 0.04793(13) 0.59017(15) 0.0261(8) Uani 1.00 1 d . . .
C(117) C 0.7287(2) 0.02333(14) 0.64710(17) 0.0349(9) Uani 1.00 1 d . . .
C(118) C 0.8087(2) -0.01021(15) 0.64184(19) 0.0412(10) Uani 1.00 1 d . . .
C(119) C 0.8402(2) -0.01950(13) 0.5797(2) 0.0363(10) Uani 1.00 1 d . . .
C(120) C 0.7949(2) 0.00524(14) 0.52394(17) 0.0306(8) Uani 1.00 1 d . . .
C(121) C 0.7570(2) 0.09430(12) 0.41255(15) 0.0181(7) Uani 1.00 1 d . . .
C(122) C 0.7611(2) 0.07591(13) 0.34783(15) 0.0258(8) Uani 1.00 1 d . . .
C(123) C 0.8420(2) 0.08898(14) 0.31246(16) 0.0302(9) Uani 1.00 1 d . . .
C(124) C 0.9208(2) 0.11988(13) 0.34142(15) 0.0272(8) Uani 1.00 1 d . . .
C(125) C 0.9173(2) 0.13864(13) 0.40491(15) 0.0227(8) Uani 1.00 1 d . . .
C(126) C 0.8367(2) 0.12673(12) 0.44093(14) 0.0172(7) Uani 1.00 1 d . . .
C(127) C 0.8419(2) 0.14417(12) 0.51182(14) 0.0165(7) Uani 1.00 1 d . . .
C(128) C 0.9002(2) 0.11483(12) 0.55931(14) 0.0208(7) Uani 1.00 1 d . . .
C(129) C 0.9066(2) 0.12456(12) 0.62657(15) 0.0214(7) Uani 1.00 1 d . . .
C(130) C 0.8531(2) 0.16517(12) 0.64838(14) 0.0242(8) Uani 1.00 1 d . . .
C(131) C 0.7972(2) 0.19568(12) 0.60251(14) 0.0198(7) Uani 1.00 1 d . . .
C(132) C 0.7930(2) 0.18754(12) 0.53381(14) 0.0166(7) Uani 1.00 1 d . . .
C(133) C 0.7764(2) 0.24163(13) 0.40407(16) 0.0219(8) Uani 1.00 1 d . . .
C(134) C 0.7163(2) 0.22547(15) 0.34565(16) 0.0313(9) Uani 1.00 1 d . . .
C(135) C 0.7539(3) 0.23271(17) 0.28456(18) 0.0486(12) Uani 1.00 1 d . . .
C(136) C 0.8481(3) 0.25587(18) 0.2821(2) 0.0573(14) Uani 1.00 1 d . . .
C(137) C 0.9056(3) 0.27174(18) 0.3390(2) 0.0550(13) Uani 1.00 1 d . . .
C(138) C 0.8714(2) 0.26462(15) 0.39976(19) 0.0375(10) Uani 1.00 1 d . . .
C(139) C 0.7419(2) 0.29146(12) 0.52651(15) 0.0188(7) Uani 1.00 1 d . . .
C(140) C 0.8372(2) 0.30830(12) 0.55863(16) 0.0269(8) Uani 1.00 1 d . . .
C(141) C 0.8458(2) 0.35088(14) 0.59631(17) 0.0341(9) Uani 1.00 1 d . . .
C(142) C 0.7569(2) 0.37926(13) 0.60245(16) 0.0314(9) Uani 1.00 1 d . . .
C(143) C 0.6617(2) 0.36386(13) 0.57175(16) 0.0280(9) Uani 1.00 1 d . . .
C(144) C 0.6532(2) 0.32020(12) 0.53357(14) 0.0209(8) Uani 1.00 1 d . . .
H(1) H -0.0717 -0.1478 0.1082 0.034 Uiso 1.00 1 c R . .
H(2) H -0.0336 -0.1993 0.1441 0.034 Uiso 1.00 1 c R . .
H(3) H -0.0557 -0.1099 0.2090 0.039 Uiso 1.00 1 c R . .
H(4) H -0.0097 -0.1603 0.2441 0.038 Uiso 1.00 1 c R . .
H(5) H 0.1352 -0.1045 0.2533 0.035 Uiso 1.00 1 c R . .
H(6) H 0.0503 -0.1954 0.0266 0.041 Uiso 1.00 1 c R . .
H(7) H 0.1666 -0.1818 0.0384 0.042 Uiso 1.00 1 c R . .
H(8) H 0.1249 -0.2259 0.0774 0.042 Uiso 1.00 1 c R . .
H(9) H 0.3078 -0.1706 0.1539 0.046 Uiso 1.00 1 c R . .
H(10) H 0.2739 -0.1143 0.1434 0.046 Uiso 1.00 1 c R . .
H(11) H 0.3108 -0.1345 0.2153 0.046 Uiso 1.00 1 c R . .
H(12) H 0.2043 -0.2314 0.1973 0.044 Uiso 1.00 1 c R . .
H(13) H 0.1948 -0.2026 0.2628 0.044 Uiso 1.00 1 c R . .
H(14) H 0.0962 -0.2193 0.2171 0.044 Uiso 1.00 1 c R . .
H(15) H 0.2815 0.0106 -0.1695 0.033 Uiso 1.00 1 c R . .
H(16) H 0.3767 -0.0200 -0.1896 0.034 Uiso 1.00 1 c R . .
H(17) H 0.1762 -0.0313 -0.2489 0.036 Uiso 1.00 1 c R . .
H(18) H 0.2711 -0.0649 -0.2656 0.036 Uiso 1.00 1 c R . .
H(19) H 0.1664 -0.1233 -0.2131 0.026 Uiso 1.00 1 c R . .
H(20) H 0.4631 -0.0479 -0.0750 0.030 Uiso 1.00 1 c R . .
H(21) H 0.3929 -0.0096 -0.0428 0.030 Uiso 1.00 1 c R . .
H(22) H 0.3963 -0.0661 -0.0206 0.030 Uiso 1.00 1 c R . .
H(23) H 0.2623 -0.1795 -0.1087 0.037 Uiso 1.00 1 c R . .
H(24) H 0.3385 -0.1520 -0.0569 0.037 Uiso 1.00 1 c R . .
H(25) H 0.2235 -0.1382 -0.0652 0.037 Uiso 1.00 1 c R . .
H(26) H 0.4472 -0.1284 -0.1456 0.045 Uiso 1.00 1 c R . .
H(27) H 0.3717 -0.1585 -0.1949 0.045 Uiso 1.00 1 c R . .
H(28) H 0.3957 -0.1035 -0.2098 0.045 Uiso 1.00 1 c R . .
H(29) H 0.0811 0.1881 0.0082 0.040 Uiso 1.00 1 c R . .
H(30) H 0.1781 0.2277 0.0076 0.040 Uiso 1.00 1 c R . .
H(31) H 0.0492 0.1977 -0.1024 0.048 Uiso 1.00 1 c R . .
H(32) H 0.1453 0.2318 -0.1035 0.048 Uiso 1.00 1 c R . .
H(33) H 0.1901 0.1573 -0.1615 0.032 Uiso 1.00 1 c R . .
H(34) H 0.3273 0.1791 0.0757 0.035 Uiso 1.00 1 c R . .
H(35) H 0.2381 0.1415 0.1008 0.036 Uiso 1.00 1 c R . .
H(36) H 0.3361 0.1171 0.0665 0.036 Uiso 1.00 1 c R . .
H(37) H 0.3899 0.1175 -0.1091 0.045 Uiso 1.00 1 c R . .
H(38) H 0.3965 0.1057 -0.0328 0.045 Uiso 1.00 1 c R . .
H(39) H 0.3090 0.0815 -0.0831 0.045 Uiso 1.00 1 c R . .
H(40) H 0.4032 0.2023 -0.0318 0.050 Uiso 1.00 1 c R . .
H(41) H 0.3697 0.2075 -0.1070 0.050 Uiso 1.00 1 c R . .
H(42) H 0.3053 0.2319 -0.0575 0.050 Uiso 1.00 1 c R . .
H(43) H -0.1457 -0.0215 0.1446 0.039 Uiso 1.00 1 c R . .
H(44) H -0.1946 -0.0243 0.2544 0.062 Uiso 1.00 1 c R . .
H(45) H -0.3517 -0.0631 0.2739 0.087 Uiso 1.00 1 c R . .
H(46) H -0.4688 -0.0998 0.1841 0.092 Uiso 1.00 1 c R . .
H(47) H -0.4176 -0.0960 0.0712 0.069 Uiso 1.00 1 c R . .
H(48) H -0.4102 -0.1198 -0.0306 0.047 Uiso 1.00 1 c R . .
H(49) H -0.4224 -0.1963 -0.0912 0.052 Uiso 1.00 1 c R . .
H(50) H -0.2792 -0.2387 -0.1245 0.051 Uiso 1.00 1 c R . .
H(51) H -0.1070 -0.2061 -0.0861 0.042 Uiso 1.00 1 c R . .
H(52) H -0.0939 -0.1284 -0.0217 0.030 Uiso 1.00 1 c R . .
H(53) H -0.2774 -0.0565 -0.1184 0.026 Uiso 1.00 1 c R . .
H(54) H -0.3669 -0.0075 -0.2015 0.029 Uiso 1.00 1 c R . .
H(55) H -0.4531 0.0647 -0.1724 0.028 Uiso 1.00 1 c R . .
H(56) H -0.4422 0.0922 -0.0604 0.023 Uiso 1.00 1 c R . .
H(57) H -0.4835 0.0187 0.0647 0.032 Uiso 1.00 1 c R . .
H(58) H -0.4950 0.0542 0.1694 0.038 Uiso 1.00 1 c R . .
H(59) H -0.3655 0.1123 0.2178 0.036 Uiso 1.00 1 c R . .
H(60) H -0.2245 0.1307 0.1568 0.030 Uiso 1.00 1 c R . .
H(61) H 0.0087 0.0917 0.1278 0.026 Uiso 1.00 1 c R . .
H(62) H 0.1168 0.1473 0.2027 0.032 Uiso 1.00 1 c R . .
H(63) H 0.0808 0.2384 0.1983 0.033 Uiso 1.00 1 c R . .
H(64) H -0.0578 0.2683 0.1184 0.035 Uiso 1.00 1 c R . .
H(65) H -0.1605 0.2143 0.0478 0.028 Uiso 1.00 1 c R . .
H(66) H -0.3284 0.1826 0.0035 0.036 Uiso 1.00 1 c R . .
H(67) H -0.4096 0.2210 -0.1008 0.045 Uiso 1.00 1 c R . .
H(68) H -0.3515 0.1946 -0.2026 0.049 Uiso 1.00 1 c R . .
H(69) H -0.2195 0.1345 -0.2063 0.043 Uiso 1.00 1 c R . .
H(70) H -0.1364 0.0992 -0.1063 0.032 Uiso 1.00 1 c R . .
H(71) H 0.2074 0.3106 0.3777 0.035 Uiso 1.00 1 c R . .
H(72) H 0.2170 0.3674 0.3483 0.035 Uiso 1.00 1 c R . .
H(73) H 0.2218 0.2797 0.2746 0.041 Uiso 1.00 1 c R . .
H(74) H 0.2407 0.3356 0.2471 0.042 Uiso 1.00 1 c R . .
H(75) H 0.4086 0.2943 0.2434 0.030 Uiso 1.00 1 c R . .
H(76) H 0.3397 0.3586 0.4825 0.033 Uiso 1.00 1 c R . .
H(77) H 0.4507 0.3731 0.4653 0.033 Uiso 1.00 1 c R . .
H(78) H 0.3531 0.4048 0.4350 0.033 Uiso 1.00 1 c R . .
H(79) H 0.5580 0.3119 0.3706 0.035 Uiso 1.00 1 c R . .
H(80) H 0.5759 0.3462 0.3111 0.035 Uiso 1.00 1 c R . .
H(81) H 0.5636 0.3698 0.3797 0.035 Uiso 1.00 1 c R . .
H(82) H 0.4265 0.4240 0.3228 0.041 Uiso 1.00 1 c R . .
H(83) H 0.4296 0.3991 0.2548 0.041 Uiso 1.00 1 c R . .
H(84) H 0.3279 0.4014 0.2850 0.041 Uiso 1.00 1 c R . .
H(85) H 0.1907 0.3060 0.5260 0.037 Uiso 1.00 1 c R . .
H(86) H 0.0898 0.3114 0.5706 0.037 Uiso 1.00 1 c R . .
H(87) H 0.2916 0.3458 0.6111 0.039 Uiso 1.00 1 c R . .
H(88) H 0.1965 0.3475 0.6560 0.039 Uiso 1.00 1 c R . .
H(89) H 0.3154 0.2875 0.7125 0.034 Uiso 1.00 1 c R . .
H(90) H 0.0869 0.1783 0.5781 0.042 Uiso 1.00 1 c R . .
H(91) H 0.0250 0.2264 0.5522 0.042 Uiso 1.00 1 c R . .
H(92) H 0.1043 0.2024 0.5097 0.042 Uiso 1.00 1 c R . .
H(93) H 0.2529 0.1964 0.7434 0.047 Uiso 1.00 1 c R . .
H(94) H 0.1636 0.1709 0.6959 0.047 Uiso 1.00 1 c R . .
H(95) H 0.2734 0.1763 0.6735 0.047 Uiso 1.00 1 c R . .
H(96) H 0.0416 0.2417 0.6858 0.058 Uiso 1.00 1 c R . .
H(97) H 0.1143 0.2625 0.7452 0.058 Uiso 1.00 1 c R . .
H(98) H 0.0841 0.2954 0.6835 0.058 Uiso 1.00 1 c R . .
H(99) H 0.1231 0.0958 0.5047 0.031 Uiso 1.00 1 c R . .
H(100) H 0.0714 0.0399 0.5016 0.031 Uiso 1.00 1 c R . .
H(101) H 0.1536 0.0896 0.6179 0.033 Uiso 1.00 1 c R . .
H(102) H 0.1069 0.0326 0.6144 0.033 Uiso 1.00 1 c R . .
H(103) H 0.2911 0.0187 0.6548 0.028 Uiso 1.00 1 c R . .
H(104) H 0.2055 0.0517 0.3948 0.034 Uiso 1.00 1 c R . .
H(105) H 0.2777 0.0074 0.4110 0.034 Uiso 1.00 1 c R . .
H(106) H 0.1626 0.0012 0.4128 0.034 Uiso 1.00 1 c R . .
H(107) H 0.4210 0.0014 0.5372 0.039 Uiso 1.00 1 c R . .
H(108) H 0.3960 -0.0442 0.5815 0.039 Uiso 1.00 1 c R . .
H(109) H 0.3686 -0.0469 0.5039 0.039 Uiso 1.00 1 c R . .
H(110) H 0.1869 -0.0658 0.5103 0.042 Uiso 1.00 1 c R . .
H(111) H 0.2102 -0.0670 0.5874 0.043 Uiso 1.00 1 c R . .
H(112) H 0.1222 -0.0331 0.5531 0.042 Uiso 1.00 1 c R . .
H(113) H 0.4853 0.0886 0.3585 0.032 Uiso 1.00 1 c R . .
H(114) H 0.3798 0.0360 0.2841 0.038 Uiso 1.00 1 c R . .
H(115) H 0.4037 -0.0514 0.2878 0.045 Uiso 1.00 1 c R . .
H(116) H 0.5344 -0.0902 0.3652 0.042 Uiso 1.00 1 c R . .
H(117) H 0.6472 -0.0372 0.4425 0.032 Uiso 1.00 1 c R . .
H(118) H 0.6221 0.0731 0.5939 0.031 Uiso 1.00 1 c R . .
H(119) H 0.7038 0.0300 0.6931 0.041 Uiso 1.00 1 c R . .
H(120) H 0.8466 -0.0292 0.6861 0.047 Uiso 1.00 1 c R . .
H(121) H 0.8969 -0.0447 0.5757 0.043 Uiso 1.00 1 c R . .
H(122) H 0.8199 -0.0012 0.4790 0.037 Uiso 1.00 1 c R . .
H(123) H 0.7070 0.0538 0.3275 0.030 Uiso 1.00 1 c R . .
H(124) H 0.8432 0.0766 0.2680 0.037 Uiso 1.00 1 c R . .
H(125) H 0.9762 0.1281 0.3181 0.033 Uiso 1.00 1 c R . .
H(126) H 0.9721 0.1606 0.4247 0.027 Uiso 1.00 1 c R . .
H(127) H 0.9384 0.0861 0.5445 0.025 Uiso 1.00 1 c R . .
H(128) H 0.9489 0.1028 0.6591 0.026 Uiso 1.00 1 c R . .
H(129) H 0.8555 0.1723 0.6986 0.029 Uiso 1.00 1 c R . .
H(130) H 0.7578 0.2249 0.6187 0.024 Uiso 1.00 1 c R . .
H(131) H 0.6417 0.2076 0.3476 0.038 Uiso 1.00 1 c R . .
H(132) H 0.7085 0.2200 0.2386 0.059 Uiso 1.00 1 c R . .
H(133) H 0.8740 0.2610 0.2382 0.072 Uiso 1.00 1 c R . .
H(134) H 0.9713 0.2882 0.3368 0.069 Uiso 1.00 1 c R . .
H(135) H 0.9163 0.2764 0.4426 0.047 Uiso 1.00 1 c R . .
H(136) H 0.9046 0.2873 0.5534 0.032 Uiso 1.00 1 c R . .
H(137) H 0.9165 0.3621 0.6200 0.039 Uiso 1.00 1 c R . .
H(138) H 0.7627 0.4106 0.6291 0.037 Uiso 1.00 1 c R . .
H(139) H 0.6007 0.3835 0.5768 0.034 Uiso 1.00 1 c R . .
H(140) H 0.5870 0.3096 0.5120 0.025 Uiso 1.00 1 c R . .
H(141) H 0.3091 -0.0178 0.0530 0.069 Uiso 1.00 1 c R . .
H(142) H 0.2502 0.0215 0.0918 0.069 Uiso 1.00 1 c R . .
H(143) H 0.1550 0.1893 0.3519 0.152 Uiso 1.00 1 c R . .
H(144) H 0.2393 0.1796 0.3803 0.152 Uiso 1.00 1 c R . .

loop_
_atom_site_aniso_label
_atom_site_aniso_U_11
_atom_site_aniso_U_22
_atom_site_aniso_U_33
_atom_site_aniso_U_12
_atom_site_aniso_U_13
_atom_site_aniso_U_23
Eu(1) 0.01253(6) 0.01368(8) 0.01041(6) -0.00058(6) 0.00107(5) 0.00067(6)
Eu(2) 0.01265(6) 0.01436(8) 0.01125(6) 0.00032(6) 0.00097(5) 0.00056(6)
P(1) 0.0153(3) 0.0190(4) 0.0160(3) -0.0024(3) 0.0008(3) 0.0023(3)
P(2) 0.0143(3) 0.0175(4) 0.0177(3) 0.0011(3) 0.0015(3) -0.0012(3)
P(3) 0.0171(3) 0.0164(4) 0.0184(3) 0.0015(3) 0.0024(3) 0.0009(3)
P(4) 0.0144(3) 0.0179(4) 0.0154(3) 0.0003(3) 0.0026(3) 0.0014(3)
F(1) 0.0704(16) 0.186(3) 0.0532(15) -0.034(2) 0.0303(13) -0.061(2)
F(2) 0.282(4) 0.0235(13) 0.0205(11) 0.0089(19) -0.0232(18) -0.0063(10)
F(3) 0.0589(13) 0.104(2) 0.0353(11) 0.0111(14) -0.0211(10) -0.0246(13)
F(4) 0.0366(10) 0.0205(10) 0.0316(10) -0.0022(8) -0.0023(8) -0.0075(8)
F(5) 0.0190(8) 0.0374(11) 0.0283(10) -0.0012(7) -0.0049(7) -0.0144(8)
F(6) 0.0324(10) 0.0429(12) 0.0151(8) -0.0028(8) -0.0026(7) -0.0024(8)
F(7) 0.0653(14) 0.0576(14) 0.0205(9) 0.0124(11) 0.0157(9) 0.0070(9)
F(8) 0.0828(16) 0.0703(17) 0.0227(10) -0.0522(14) -0.0233(10) 0.0191(10)
F(9) 0.0459(11) 0.0389(12) 0.0287(10) 0.0035(9) -0.0030(9) 0.0171(9)
F(10) 0.122(2) 0.138(3) 0.0524(16) -0.014(2) 0.0319(17) -0.0498(18)
F(11) 0.393(6) 0.0412(17) 0.0115(11) 0.066(2) -0.009(2) -0.0019(11)
F(12) 0.137(2) 0.0622(16) 0.0311(12) 0.0476(16) -0.0401(14) -0.0193(11)
F(13) 0.0452(11) 0.0375(12) 0.0140(8) 0.0019(9) -0.0011(8) 0.0013(8)
F(14) 0.0229(9) 0.0498(13) 0.0300(10) -0.0039(9) -0.0059(8) -0.0123(9)
F(15) 0.0454(11) 0.0209(10) 0.0331(10) 0.0001(8) -0.0055(9) -0.0063(8)
F(16) 0.0572(13) 0.0464(14) 0.0279(10) 0.0200(11) 0.0019(9) 0.0168(9)
F(17) 0.0874(17) 0.0675(17) 0.0189(10) -0.0473(14) -0.0143(10) 0.0094(10)
F(18) 0.0469(11) 0.0483(12) 0.0183(9) 0.0010(9) 0.0123(8) 0.0027(8)
O(1) 0.0277(10) 0.0172(12) 0.0148(9) -0.0027(9) -0.0004(8) 0.0020(8)
O(2) 0.0200(10) 0.0213(12) 0.0156(10) 0.0026(9) 0.0015(8) 0.0024(9)
O(3) 0.0172(9) 0.0175(11) 0.0164(10) -0.0016(8) 0.0014(8) -0.0024(9)
O(4) 0.0161(9) 0.0213(11) 0.0154(9) -0.0020(8) 0.0024(8) -0.0021(8)
O(5) 0.0225(10) 0.0225(12) 0.0137(10) -0.0010(9) 0.0007(8) 0.0016(9)
O(6) 0.0216(10) 0.0188(11) 0.0160(10) -0.0020(8) 0.0031(8) 0.0010(9)
O(7) 0.0166(10) 0.0188(12) 0.0191(10) -0.0023(9) 0.0034(8) 0.0005(9)
O(8) 0.0171(10) 0.0183(12) 0.0177(10) 0.0032(8) 0.0018(8) -0.0001(9)
O(9) 0.0265(10) 0.0210(11) 0.0139(9) 0.0012(10) -0.0023(8) 0.0011(10)
O(10) 0.0182(10) 0.0174(12) 0.0169(10) 0.0039(8) 0.0034(8) 0.0015(8)
O(11) 0.0188(10) 0.0208(12) 0.0152(10) -0.0006(9) 0.0044(8) -0.0003(9)
O(12) 0.0167(9) 0.0190(11) 0.0179(10) -0.0007(8) 0.0039(8) -0.0020(8)
O(13) 0.0205(10) 0.0175(11) 0.0169(10) -0.0032(9) 0.0018(8) 0.0029(8)
O(14) 0.0195(10) 0.0201(11) 0.0145(10) -0.0043(8) 0.0021(8) 0.0003(8)
O(15) 0.0184(10) 0.0166(11) 0.0160(10) 0.0020(8) 0.0006(8) -0.0003(8)
O(16) 0.0176(10) 0.0210(12) 0.0184(10) -0.0003(9) 0.0025(8) 0.0020(9)
O(17) 0.0433(14) 0.066(2) 0.0607(17) 0.0005(15) -0.0007(13) -0.0066(16)
O(18) 0.0410(18) 0.229(5) 0.109(3) -0.020(3) -0.0014(19) 0.018(3)
C(1) 0.0426(17) 0.0256(18) 0.0192(14) 0.0023(16) -0.0043(13) -0.0018(15)
C(2) 0.0196(14) 0.0205(16) 0.0120(13) -0.0037(12) 0.0004(11) 0.0007(12)
C(3) 0.0229(14) 0.0225(18) 0.0132(14) -0.0042(13) -0.0028(12) 0.0081(12)
C(4) 0.0123(13) 0.0177(16) 0.0220(15) 0.0007(11) -0.0021(11) 0.0045(12)
C(5) 0.0258(15) 0.0219(16) 0.0216(15) 0.0043(13) -0.0002(12) 0.0041(12)
C(6) 0.0329(17) 0.0211(17) 0.0316(18) -0.0076(13) -0.0016(14) 0.0090(14)
C(7) 0.0419(18) 0.0261(17) 0.0282(17) -0.0008(14) 0.0086(14) 0.0084(14)
C(8) 0.0396(19) 0.030(2) 0.0173(16) -0.0031(15) -0.0031(14) 0.0061(14)
C(9) 0.0332(17) 0.0251(16) 0.0278(17) 0.0017(13) -0.0046(13) 0.0101(13)
C(10) 0.051(2) 0.0190(19) 0.0331(19) 0.0024(16) 0.0032(17) 0.0048(15)
C(11) 0.0300(17) 0.037(2) 0.048(2) 0.0051(15) -0.0095(16) 0.0129(18)
C(12) 0.0383(19) 0.034(2) 0.038(2) 0.0065(15) -0.0055(16) 0.0111(16)
C(13) 0.0225(16) 0.0214(18) 0.0205(16) -0.0016(13) 0.0005(13) -0.0051(13)
C(14) 0.0172(13) 0.0152(16) 0.0148(14) 0.0017(12) 0.0007(12) 0.0007(12)
C(15) 0.0193(13) 0.0242(18) 0.0149(14) -0.0001(13) 0.0018(12) -0.0024(12)
C(16) 0.0177(14) 0.0177(16) 0.0160(14) 0.0017(12) 0.0044(11) 0.0056(12)
C(17) 0.0134(14) 0.0242(17) 0.0197(15) -0.0008(12) 0.0031(12) -0.0006(13)
C(18) 0.0224(15) 0.038(2) 0.0231(15) -0.0015(13) 0.0086(13) -0.0007(14)
C(19) 0.0282(16) 0.043(2) 0.0190(15) -0.0003(14) 0.0071(12) 0.0010(14)
C(20) 0.0208(15) 0.0265(17) 0.0192(15) 0.0014(12) 0.0030(12) -0.0088(13)
C(21) 0.0208(15) 0.0301(17) 0.0221(15) 0.0029(12) 0.0045(12) -0.0084(13)
C(22) 0.0161(14) 0.0316(19) 0.0273(16) 0.0022(13) 0.0025(12) -0.0067(14)
C(23) 0.0319(17) 0.0260(17) 0.0345(18) 0.0100(14) 0.0015(14) -0.0019(15)
C(24) 0.0283(16) 0.046(2) 0.0375(19) 0.0100(15) 0.0064(14) -0.0184(16)
C(25) 0.0372(19) 0.038(2) 0.0197(16) -0.0071(16) 0.0039(14) 0.0126(15)
C(26) 0.0167(14) 0.0201(16) 0.0172(14) 0.0030(12) 0.0008(11) 0.0037(12)
C(27) 0.0221(14) 0.0166(15) 0.0204(14) 0.0027(12) 0.0063(12) 0.0062(12)
C(28) 0.0140(13) 0.0113(14) 0.0208(14) 0.0024(11) 0.0056(11) -0.0028(11)
C(29) 0.0224(15) 0.0199(16) 0.0249(15) -0.0039(12) 0.0058(12) -0.0049(12)
C(30) 0.0319(17) 0.0164(16) 0.052(2) -0.0011(13) 0.0097(15) -0.0071(14)
C(31) 0.0368(19) 0.0190(17) 0.064(2) -0.0004(14) 0.0016(18) 0.0138(17)
C(32) 0.0289(16) 0.0256(16) 0.0245(16) -0.0075(13) 0.0016(13) 0.0094(13)
C(33) 0.0204(15) 0.0281(17) 0.0309(17) -0.0068(12) 0.0049(13) 0.0026(13)
C(34) 0.0295(17) 0.0302(19) 0.0294(18) -0.0134(14) 0.0047(14) -0.0065(15)
C(35) 0.0249(17) 0.048(2) 0.040(2) -0.0002(15) 0.0110(15) -0.0010(18)
C(36) 0.0367(19) 0.046(2) 0.043(2) -0.0168(17) 0.0064(16) 0.0067(17)
C(37) 0.0203(16) 0.0276(19) 0.0267(17) 0.0022(14) 0.0093(14) 0.0064(15)
C(38) 0.0368(19) 0.040(2) 0.0202(16) 0.0134(16) 0.0066(14) -0.0011(15)
C(39) 0.055(2) 0.074(3) 0.0269(19) 0.024(2) 0.0076(18) -0.0025(19)
C(40) 0.076(3) 0.102(4) 0.040(2) 0.029(3) 0.039(2) 0.023(2)
C(41) 0.057(2) 0.108(4) 0.065(3) -0.010(2) 0.048(2) 0.022(3)
C(42) 0.033(2) 0.077(3) 0.062(2) -0.012(2) 0.015(2) 0.017(2)
C(43) 0.0291(17) 0.0188(17) 0.0222(16) -0.0044(13) -0.0067(13) 0.0033(13)
C(44) 0.0343(19) 0.0264(19) 0.056(2) -0.0046(15) -0.0142(17) 0.0012(17)
C(45) 0.056(2) 0.0166(18) 0.057(2) -0.0091(17) -0.030(2) 0.0033(17)
C(46) 0.084(2) 0.0164(19) 0.0265(18) -0.0029(19) -0.017(2) 0.0031(15)
C(47) 0.057(2) 0.023(2) 0.0239(17) 0.0008(17) 0.0106(17) 0.0022(15)
C(48) 0.0344(18) 0.0224(18) 0.0181(15) -0.0020(15) 0.0037(14) 0.0060(14)
C(49) 0.0144(13) 0.0221(19) 0.0177(14) -0.0002(12) -0.0016(11) 0.0017(12)
C(50) 0.0228(15) 0.0221(16) 0.0197(15) -0.0024(12) 0.0024(12) -0.0015(12)
C(51) 0.0267(14) 0.0287(17) 0.0181(13) 0.0003(15) 0.0028(11) -0.0056(14)
C(52) 0.0240(15) 0.0255(18) 0.0211(15) -0.0030(13) -0.0039(13) 0.0063(13)
C(53) 0.0145(13) 0.0213(17) 0.0217(15) 0.0015(12) -0.0009(12) 0.0001(13)
C(54) 0.0124(13) 0.0194(17) 0.0188(14) -0.0004(11) 0.0028(11) -0.0034(12)
C(55) 0.0138(13) 0.0235(17) 0.0186(14) 0.0018(12) 0.0031(11) 0.0016(13)
C(56) 0.0184(15) 0.034(2) 0.0279(17) -0.0018(14) 0.0051(13) -0.0039(15)
C(57) 0.0223(16) 0.047(2) 0.0254(17) -0.0025(15) 0.0095(14) -0.0008(16)
C(58) 0.0263(16) 0.044(2) 0.0217(16) 0.0026(15) 0.0087(13) -0.0051(15)
C(59) 0.0203(15) 0.0271(18) 0.0256(16) -0.0001(13) 0.0015(13) -0.0060(14)
C(60) 0.0162(14) 0.0218(17) 0.0216(15) 0.0066(12) 0.0019(12) -0.0015(13)
C(61) 0.0165(15) 0.0292(19) 0.0221(16) -0.0013(13) 0.0059(12) -0.0045(14)
C(62) 0.0227(15) 0.0183(16) 0.0237(16) 0.0025(13) 0.0047(13) -0.0029(13)
C(63) 0.0229(15) 0.038(2) 0.0198(15) -0.0023(14) 0.0009(13) -0.0053(14)
C(64) 0.0317(18) 0.0248(19) 0.0276(17) -0.0079(14) 0.0073(14) -0.0090(14)
C(65) 0.0349(18) 0.0237(19) 0.0279(17) -0.0022(14) 0.0112(14) -0.0040(14)
C(66) 0.0217(16) 0.0206(17) 0.0268(17) 0.0024(13) 0.0063(13) 0.0000(13)
C(67) 0.0174(15) 0.0191(17) 0.0291(17) -0.0004(12) -0.0025(13) 0.0075(13)
C(68) 0.0241(14) 0.0207(18) 0.0444(19) 0.0032(15) -0.0011(14) 0.0050(16)
C(69) 0.0254(17) 0.027(2) 0.060(2) 0.0031(14) -0.0114(17) 0.0140(17)
C(70) 0.0312(17) 0.045(2) 0.047(2) -0.0050(18) -0.0086(15) 0.029(2)
C(71) 0.0312(18) 0.047(2) 0.0296(18) -0.0082(16) -0.0033(15) 0.0139(16)
C(72) 0.0194(15) 0.0328(19) 0.0272(17) 0.0004(14) 0.0029(13) 0.0106(14)
C(73) 0.0448(19) 0.029(2) 0.0180(15) 0.0077(15) 0.0001(14) -0.0022(14)
C(74) 0.0206(15) 0.0295(18) 0.0133(14) 0.0028(13) -0.0045(12) 0.0010(13)
C(75) 0.0206(15) 0.0161(16) 0.0150(14) 0.0058(12) -0.0034(12) 0.0014(12)
C(76) 0.0101(12) 0.0244(17) 0.0205(15) 0.0004(12) 0.0009(11) 0.0028(13)
C(77) 0.0221(14) 0.0163(14) 0.0192(14) 0.0036(12) 0.0020(12) 0.0052(11)
C(78) 0.0257(16) 0.0229(17) 0.0392(19) 0.0070(13) -0.0009(14) 0.0069(14)
C(79) 0.0385(18) 0.0342(19) 0.0306(17) 0.0133(15) -0.0149(14) 0.0030(15)
C(80) 0.0363(18) 0.0247(18) 0.0150(15) 0.0047(14) -0.0011(13) 0.0065(13)
C(81) 0.0262(15) 0.0230(16) 0.0216(15) 0.0071(12) 0.0017(12) 0.0074(12)
C(82) 0.0318(17) 0.0210(19) 0.0291(17) 0.0075(14) 0.0094(14) 0.0011(14)
C(83) 0.0294(16) 0.0265(18) 0.0309(17) 0.0043(13) 0.0107(14) 0.0087(14)
C(84) 0.043(2) 0.0287(18) 0.0297(18) 0.0073(15) 0.0075(15) 0.0106(14)
C(85) 0.0281(16) 0.0231(18) 0.0186(15) 0.0025(14) 0.0026(13) 0.0009(13)
C(86) 0.0272(17) 0.0124(15) 0.0155(14) -0.0029(13) -0.0004(13) 0.0040(12)
C(87) 0.0203(15) 0.0182(16) 0.0185(15) 0.0009(12) 0.0032(12) -0.0028(12)
C(88) 0.0185(14) 0.0134(15) 0.0244(15) -0.0010(12) 0.0063(12) 0.0031(13)
C(89) 0.0218(18) 0.0226(17) 0.0298(18) 0.0018(13) 0.0100(14) -0.0054(14)
C(90) 0.0244(16) 0.0214(16) 0.047(2) 0.0062(13) 0.0047(14) -0.0017(14)
C(91) 0.0268(16) 0.0232(17) 0.048(2) 0.0056(13) 0.0101(15) -0.0058(15)
C(92) 0.0300(17) 0.0290(18) 0.0259(17) 0.0018(14) 0.0090(14) -0.0102(14)
C(93) 0.0329(18) 0.0298(18) 0.0350(19) 0.0005(14) 0.0199(14) -0.0075(15)
C(94) 0.0187(16) 0.032(2) 0.054(2) -0.0018(14) 0.0136(15) -0.0087(17)
C(95) 0.045(2) 0.039(2) 0.0330(18) -0.0032(16) 0.0240(16) 0.0014(15)
C(96) 0.044(2) 0.048(2) 0.052(2) -0.0079(17) 0.0308(18) -0.0196(19)
C(97) 0.0374(18) 0.0255(19) 0.0224(16) -0.0074(15) -0.0015(14) 0.0007(14)
C(98) 0.0251(15) 0.0187(16) 0.0134(14) 0.0052(13) 0.0033(12) 0.0042(12)
C(99) 0.0254(15) 0.0151(15) 0.0172(14) 0.0008(12) 0.0034(12) -0.0011(11)
C(100) 0.0174(14) 0.0188(15) 0.0192(14) 0.0026(12) 0.0029(11) -0.0025(12)
C(101) 0.0229(15) 0.0180(15) 0.0225(15) -0.0053(12) 0.0052(12) -0.0045(12)
C(102) 0.0220(14) 0.0292(17) 0.0272(16) -0.0037(12) 0.0061(12) -0.0061(13)
C(103) 0.0288(16) 0.0269(18) 0.0260(16) -0.0090(13) 0.0125(13) -0.0069(14)
C(104) 0.0288(16) 0.0201(16) 0.0221(15) -0.0065(13) 0.0069(13) 0.0025(12)
C(105) 0.0313(15) 0.0199(14) 0.0262(14) -0.0052(14) 0.0054(12) 0.0008(14)
C(106) 0.0336(18) 0.0284(18) 0.0231(16) -0.0105(14) 0.0068(14) -0.0098(14)
C(107) 0.0393(18) 0.0205(17) 0.0387(19) 0.0030(14) 0.0046(16) -0.0012(15)
C(108) 0.048(2) 0.0220(17) 0.0357(19) -0.0131(15) 0.0112(16) -0.0005(14)
C(109) 0.0222(15) 0.0163(17) 0.0237(16) -0.0027(12) 0.0117(13) -0.0047(13)
C(110) 0.0230(16) 0.0285(19) 0.0273(17) -0.0013(14) 0.0059(13) -0.0039(14)
C(111) 0.0250(17) 0.041(2) 0.0285(18) -0.0033(15) 0.0058(14) -0.0157(16)
C(112) 0.0281(18) 0.047(2) 0.038(2) -0.0164(16) 0.0131(16) -0.0226(18)
C(113) 0.041(2) 0.0227(19) 0.042(2) -0.0101(16) 0.0221(17) -0.0116(16)
C(114) 0.0269(16) 0.0216(17) 0.0300(17) -0.0027(13) 0.0111(14) -0.0018(14)
C(115) 0.0183(15) 0.0216(17) 0.0240(16) 0.0001(12) 0.0010(12) 0.0056(13)
C(116) 0.0199(15) 0.0309(19) 0.0272(16) -0.0022(13) 0.0022(13) 0.0111(14)
C(117) 0.0306(18) 0.041(2) 0.0320(18) -0.0028(15) 0.0007(15) 0.0141(16)
C(118) 0.0300(17) 0.035(2) 0.054(2) -0.0062(16) -0.0104(16) 0.0236(19)
C(119) 0.0234(16) 0.0242(19) 0.059(2) 0.0022(14) -0.0015(16) 0.0096(17)
C(120) 0.0209(14) 0.0263(19) 0.0440(19) 0.0034(14) 0.0025(13) 0.0052(16)
C(121) 0.0152(14) 0.0183(16) 0.0212(15) 0.0029(12) 0.0038(12) 0.0024(12)
C(122) 0.0258(16) 0.0301(18) 0.0212(15) -0.0022(14) 0.0023(13) -0.0042(14)
C(123) 0.0312(17) 0.042(2) 0.0188(16) -0.0017(15) 0.0081(13) -0.0073(15)
C(124) 0.0252(16) 0.0336(19) 0.0249(16) 0.0024(14) 0.0113(13) -0.0021(14)
C(125) 0.0168(14) 0.0297(18) 0.0215(15) -0.0026(13) 0.0022(12) -0.0008(13)
C(126) 0.0175(14) 0.0177(16) 0.0159(14) 0.0060(12) 0.0007(11) -0.0000(12)
C(127) 0.0092(13) 0.0221(17) 0.0180(14) -0.0055(11) 0.0017(11) 0.0048(12)
C(128) 0.0149(13) 0.0242(17) 0.0234(15) -0.0004(12) 0.0031(12) 0.0021(13)
C(129) 0.0182(14) 0.0233(17) 0.0224(15) 0.0022(12) 0.0009(12) 0.0051(13)
C(130) 0.0278(15) 0.029(2) 0.0153(14) -0.0046(13) 0.0032(12) 0.0052(12)
C(131) 0.0192(14) 0.0214(16) 0.0199(14) -0.0006(12) 0.0068(12) -0.0006(12)
C(132) 0.0118(12) 0.0189(17) 0.0193(14) -0.0021(11) 0.0024(11) 0.0027(12)
C(133) 0.0249(18) 0.0238(19) 0.0181(15) 0.0081(14) 0.0071(13) 0.0055(14)
C(134) 0.0315(18) 0.044(2) 0.0188(16) 0.0144(16) 0.0052(14) 0.0017(15)
C(135) 0.061(2) 0.068(3) 0.0190(17) 0.030(2) 0.0135(18) 0.0074(18)
C(136) 0.071(3) 0.066(3) 0.044(2) 0.027(2) 0.039(2) 0.027(2)
C(137) 0.056(2) 0.060(2) 0.056(2) -0.001(2) 0.034(2) 0.014(2)
C(138) 0.036(2) 0.041(2) 0.040(2) -0.0053(17) 0.0224(17) 0.0069(17)
C(139) 0.0210(14) 0.0172(17) 0.0183(14) -0.0011(12) 0.0035(12) 0.0039(12)
C(140) 0.0295(16) 0.0234(18) 0.0269(16) -0.0019(13) 0.0003(13) 0.0025(14)
C(141) 0.043(2) 0.028(2) 0.0280(18) -0.0095(16) -0.0089(15) 0.0092(15)
C(142) 0.056(2) 0.0185(18) 0.0196(16) -0.0023(16) 0.0026(15) 0.0023(13)
C(143) 0.0408(19) 0.0201(19) 0.0245(16) 0.0022(15) 0.0093(15) 0.0063(14)
C(144) 0.0262(16) 0.0170(17) 0.0201(15) 0.0005(13) 0.0050(13) 0.0038(13)

loop_
_atom_type_symbol
_atom_type_description
_atom_type_scat_dispersion_real
_atom_type_scat_dispersion_imag
_atom_type_scat_source
C C 0.003 0.002
;
International Tables for Crystallography
(1992, Vol. C, Tables 4.2.6.8 and 6.1.1.4)
;
H H 0.000 0.000
;
International Tables for Crystallography
(1992, Vol. C, Table 6.1.1.4)
;
Eu Eu -0.158 3.668
;
International Tables for Crystallography
(1992, Vol. C, Tables 4.2.6.8 and 6.1.1.4)
;
F F 0.017 0.010
;
International Tables for Crystallography
(1992, Vol. C, Tables 4.2.6.8 and 6.1.1.4)
;
O O 0.011 0.006
;
International Tables for Crystallography
(1992, Vol. C, Tables 4.2.6.8 and 6.1.1.4)
;
P P 0.102 0.094
;
International Tables for Crystallography
(1992, Vol. C, Tables 4.2.6.8 and 6.1.1.4)
;

loop_
_geom_angle_atom_site_label_1
_geom_angle_atom_site_label_2
_geom_angle_atom_site_label_3
_geom_angle
_geom_angle_publ_flag
_geom_angle_site_symmetry_1
_geom_angle_site_symmetry_2
_geom_angle_site_symmetry_3
O(1) Eu(1) O(2) 73.75(6) yes . . .
O(1) Eu(1) O(3) 146.11(7) yes . . .
O(1) Eu(1) O(4) 101.40(6) yes . . .
O(1) Eu(1) O(5) 144.19(7) yes . . .
O(1) Eu(1) O(6) 70.98(6) yes . . .
O(1) Eu(1) O(7) 83.99(6) yes . . .
O(1) Eu(1) O(8) 85.24(6) yes . . .
O(2) Eu(1) O(3) 73.81(6) yes . . .
O(2) Eu(1) O(4) 70.85(6) yes . . .
O(2) Eu(1) O(5) 135.56(7) yes . . .
O(2) Eu(1) O(6) 122.68(6) yes . . .
O(2) Eu(1) O(7) 71.61(6) yes . . .
O(2) Eu(1) O(8) 140.78(7) yes . . .
O(3) Eu(1) O(4) 76.85(6) yes . . .
O(3) Eu(1) O(5) 69.23(7) yes . . .
O(3) Eu(1) O(6) 137.18(6) yes . . .
O(3) Eu(1) O(7) 76.72(7) yes . . .
O(3) Eu(1) O(8) 114.82(6) yes . . .
O(4) Eu(1) O(5) 77.37(6) yes . . .
O(4) Eu(1) O(6) 73.65(6) yes . . .
O(4) Eu(1) O(7) 138.69(7) yes . . .
O(4) Eu(1) O(8) 147.19(7) yes . . .
O(5) Eu(1) O(6) 74.50(6) yes . . .
O(5) Eu(1) O(7) 120.84(6) yes . . .
O(5) Eu(1) O(8) 78.80(7) yes . . .
O(6) Eu(1) O(7) 143.75(7) yes . . .
O(6) Eu(1) O(8) 78.47(6) yes . . .
O(7) Eu(1) O(8) 73.59(7) yes . . .
O(9) Eu(2) O(10) 73.55(7) yes . . .
O(9) Eu(2) O(11) 144.15(7) yes . . .
O(9) Eu(2) O(12) 102.40(6) yes . . .
O(9) Eu(2) O(13) 145.82(7) yes . . .
O(9) Eu(2) O(14) 74.88(6) yes . . .
O(9) Eu(2) O(15) 84.65(7) yes . . .
O(9) Eu(2) O(16) 80.26(6) yes . . .
O(10) Eu(2) O(11) 73.55(6) yes . . .
O(10) Eu(2) O(12) 66.99(6) yes . . .
O(10) Eu(2) O(13) 135.14(6) yes . . .
O(10) Eu(2) O(14) 119.67(6) yes . . .
O(10) Eu(2) O(15) 142.55(6) yes . . .
O(10) Eu(2) O(16) 73.13(6) yes . . .
O(11) Eu(2) O(12) 77.23(6) yes . . .
O(11) Eu(2) O(13) 69.98(7) yes . . .
O(11) Eu(2) O(14) 135.30(6) yes . . .
O(11) Eu(2) O(15) 114.26(6) yes . . .
O(11) Eu(2) O(16) 76.95(7) yes . . .
O(12) Eu(2) O(13) 80.09(6) yes . . .
O(12) Eu(2) O(14) 71.56(6) yes . . .
O(12) Eu(2) O(15) 149.21(7) yes . . .
O(12) Eu(2) O(16) 137.09(7) yes . . .
O(13) Eu(2) O(14) 73.73(6) yes . . .
O(13) Eu(2) O(15) 77.85(7) yes . . .
O(13) Eu(2) O(16) 121.22(6) yes . . .
O(14) Eu(2) O(15) 81.76(6) yes . . .
O(14) Eu(2) O(16) 146.23(6) yes . . .
O(15) Eu(2) O(16) 73.42(7) yes . . .
O(7) P(1) C(37) 107.66(13) yes . . .
O(7) P(1) C(43) 109.94(13) yes . . .
O(7) P(1) C(49) 113.01(12) yes . . .
C(37) P(1) C(43) 109.97(16) yes . . .
C(37) P(1) C(49) 112.48(14) yes . . .
C(43) P(1) C(49) 103.76(13) yes . . .
O(8) P(2) C(60) 113.02(13) yes . . .
O(8) P(2) C(61) 111.35(13) yes . . .
O(8) P(2) C(67) 111.04(13) yes . . .
C(60) P(2) C(61) 106.68(14) yes . . .
C(60) P(2) C(67) 106.52(13) yes . . .
C(61) P(2) C(67) 107.93(14) yes . . .
O(15) P(3) C(109) 111.21(13) yes . . .
O(15) P(3) C(115) 110.87(13) yes . . .
O(15) P(3) C(121) 113.12(13) yes . . .
C(109) P(3) C(115) 108.01(14) yes . . .
C(109) P(3) C(121) 107.01(14) yes . . .
C(115) P(3) C(121) 106.35(13) yes . . .
O(16) P(4) C(132) 114.03(12) yes . . .
O(16) P(4) C(133) 108.79(13) yes . . .
O(16) P(4) C(139) 111.01(13) yes . . .
C(132) P(4) C(133) 111.37(14) yes . . .
C(132) P(4) C(139) 104.04(13) yes . . .
C(133) P(4) C(139) 107.36(15) yes . . .
Eu(1) O(1) C(2) 133.95(18) yes . . .
Eu(1) O(2) C(4) 129.20(19) yes . . .
Eu(1) O(3) C(14) 131.19(17) yes . . .
Eu(1) O(4) C(16) 128.15(17) yes . . .
Eu(1) O(5) C(26) 133.88(17) yes . . .
Eu(1) O(6) C(28) 130.72(16) yes . . .
Eu(1) O(7) P(1) 149.48(12) yes . . .
Eu(1) O(8) P(2) 169.22(11) yes . . .
Eu(2) O(9) C(74) 133.8(2) yes . . .
Eu(2) O(10) C(76) 129.88(19) yes . . .
Eu(2) O(11) C(86) 130.95(17) yes . . .
Eu(2) O(12) C(88) 128.07(17) yes . . .
Eu(2) O(13) C(98) 133.03(17) yes . . .
Eu(2) O(14) C(100) 129.40(16) yes . . .
Eu(2) O(15) P(3) 167.43(12) yes . . .
Eu(2) O(16) P(4) 146.61(12) yes . . .
F(1) C(1) F(2) 105.4(3) yes . . .
F(1) C(1) F(3) 101.8(2) yes . . .
F(1) C(1) C(2) 111.8(2) yes . . .
F(2) C(1) F(3) 107.5(3) yes . . .
F(2) C(1) C(2) 116.1(2) yes . . .
F(3) C(1) C(2) 113.0(2) yes . . .
O(1) C(2) C(1) 113.3(2) yes . . .
O(1) C(2) C(3) 126.8(2) yes . . .
C(1) C(2) C(3) 119.9(2) yes . . .
C(2) C(3) C(4) 124.8(2) yes . . .
C(2) C(3) C(8) 130.8(2) yes . . .
C(4) C(3) C(8) 104.1(2) yes . . .
O(2) C(4) C(3) 127.7(2) yes . . .
O(2) C(4) C(5) 125.0(2) yes . . .
C(3) C(4) C(5) 107.2(2) yes . . .
C(4) C(5) C(6) 102.4(2) yes . . .
C(4) C(5) C(9) 100.2(2) yes . . .
C(4) C(5) C(10) 115.7(2) yes . . .
C(6) C(5) C(9) 101.4(2) yes . . .
C(6) C(5) C(10) 115.2(2) yes . . .
C(9) C(5) C(10) 119.3(2) yes . . .
C(5) C(6) C(7) 104.6(2) yes . . .
C(6) C(7) C(8) 101.5(2) yes . . .
C(3) C(8) C(7) 105.4(2) yes . . .
C(3) C(8) C(9) 102.5(2) yes . . .
C(7) C(8) C(9) 102.9(2) yes . . .
C(5) C(9) C(8) 93.8(2) yes . . .
C(5) C(9) C(11) 114.0(2) yes . . .
C(5) C(9) C(12) 112.9(2) yes . . .
C(8) C(9) C(11) 112.7(2) yes . . .
C(8) C(9) C(12) 113.9(2) yes . . .
C(11) C(9) C(12) 109.0(2) yes . . .
F(4) C(13) F(5) 105.9(2) yes . . .
F(4) C(13) F(6) 105.5(2) yes . . .
F(4) C(13) C(14) 111.9(2) yes . . .
F(5) C(13) F(6) 106.4(2) yes . . .
F(5) C(13) C(14) 112.4(2) yes . . .
F(6) C(13) C(14) 114.1(2) yes . . .
O(3) C(14) C(13) 115.0(2) yes . . .
O(3) C(14) C(15) 127.3(2) yes . . .
C(13) C(14) C(15) 117.7(2) yes . . .
C(14) C(15) C(16) 124.9(2) yes . . .
C(14) C(15) C(20) 129.5(2) yes . . .
C(16) C(15) C(20) 105.6(2) yes . . .
O(4) C(16) C(15) 130.3(2) yes . . .
O(4) C(16) C(17) 123.6(2) yes . . .
C(15) C(16) C(17) 106.1(2) yes . . .
C(16) C(17) C(18) 102.9(2) yes . . .
C(16) C(17) C(21) 100.1(2) yes . . .
C(16) C(17) C(22) 114.3(2) yes . . .
C(18) C(17) C(21) 102.6(2) yes . . .
C(18) C(17) C(22) 114.7(2) yes . . .
C(21) C(17) C(22) 119.9(2) yes . . .
C(17) C(18) C(19) 104.1(2) yes . . .
C(18) C(19) C(20) 101.8(2) yes . . .
C(15) C(20) C(19) 106.9(2) yes . . .
C(15) C(20) C(21) 100.1(2) yes . . .
C(19) C(20) C(21) 103.2(2) yes . . .
C(17) C(21) C(20) 93.6(2) yes . . .
C(17) C(21) C(23) 113.7(2) yes . . .
C(17) C(21) C(24) 113.0(2) yes . . .
C(20) C(21) C(23) 113.7(2) yes . . .
C(20) C(21) C(24) 113.0(2) yes . . .
C(23) C(21) C(24) 109.1(2) yes . . .
F(7) C(25) F(8) 107.0(2) yes . . .
F(7) C(25) F(9) 105.0(2) yes . . .
F(7) C(25) C(26) 113.3(2) yes . . .
F(8) C(25) F(9) 105.7(2) yes . . .
F(8) C(25) C(26) 113.1(2) yes . . .
F(9) C(25) C(26) 112.1(2) yes . . .
O(5) C(26) C(25) 113.5(2) yes . . .
O(5) C(26) C(27) 127.4(2) yes . . .
C(25) C(26) C(27) 119.2(2) yes . . .
C(26) C(27) C(28) 123.4(2) yes . . .
C(26) C(27) C(32) 130.5(2) yes . . .
C(28) C(27) C(32) 105.9(2) yes . . .
O(6) C(28) C(27) 129.1(2) yes . . .
O(6) C(28) C(29) 124.4(2) yes . . .
C(27) C(28) C(29) 106.5(2) yes . . .
C(28) C(29) C(30) 102.2(2) yes . . .
C(28) C(29) C(33) 100.0(2) yes . . .
C(28) C(29) C(34) 115.4(2) yes . . .
C(30) C(29) C(33) 101.6(2) yes . . .
C(30) C(29) C(34) 115.9(2) yes . . .
C(33) C(29) C(34) 119.1(2) yes . . .
C(29) C(30) C(31) 104.2(2) yes . . .
C(30) C(31) C(32) 103.0(2) yes . . .
C(27) C(32) C(31) 104.9(2) yes . . .
C(27) C(32) C(33) 101.2(2) yes . . .
C(31) C(32) C(33) 102.1(2) yes . . .
C(29) C(33) C(32) 94.0(2) yes . . .
C(29) C(33) C(35) 112.7(2) yes . . .
C(29) C(33) C(36) 113.6(2) yes . . .
C(32) C(33) C(35) 113.7(2) yes . . .
C(32) C(33) C(36) 113.9(2) yes . . .
C(35) C(33) C(36) 108.6(2) yes . . .
P(1) C(37) C(38) 116.9(2) yes . . .
P(1) C(37) C(42) 122.4(2) yes . . .
C(38) C(37) C(42) 120.6(3) yes . . .
C(37) C(38) C(39) 120.2(3) yes . . .
C(38) C(39) C(40) 119.8(3) yes . . .
C(39) C(40) C(41) 121.2(4) yes . . .
C(40) C(41) C(42) 120.1(4) yes . . .
C(37) C(42) C(41) 118.1(3) yes . . .
P(1) C(43) C(44) 122.1(2) yes . . .
P(1) C(43) C(48) 117.2(2) yes . . .
C(44) C(43) C(48) 120.4(3) yes . . .
C(43) C(44) C(45) 118.5(3) yes . . .
C(44) C(45) C(46) 120.1(3) yes . . .
C(45) C(46) C(47) 121.0(3) yes . . .
C(46) C(47) C(48) 119.9(3) yes . . .
C(43) C(48) C(47) 120.1(3) yes . . .
P(1) C(49) C(50) 115.5(2) yes . . .
P(1) C(49) C(54) 125.7(2) yes . . .
C(50) C(49) C(54) 118.7(2) yes . . .
C(49) C(50) C(51) 121.6(2) yes . . .
C(50) C(51) C(52) 119.4(2) yes . . .
C(51) C(52) C(53) 120.3(2) yes . . .
C(52) C(53) C(54) 121.8(2) yes . . .
C(49) C(54) C(53) 118.0(2) yes . . .
C(49) C(54) C(55) 125.8(2) yes . . .
C(53) C(54) C(55) 116.2(2) yes . . .
C(54) C(55) C(56) 118.4(2) yes . . .
C(54) C(55) C(60) 123.0(2) yes . . .
C(56) C(55) C(60) 118.2(2) yes . . .
C(55) C(56) C(57) 121.2(2) yes . . .
C(56) C(57) C(58) 120.5(3) yes . . .
C(57) C(58) C(59) 119.4(3) yes . . .
C(58) C(59) C(60) 120.5(2) yes . . .
P(2) C(60) C(55) 120.7(2) yes . . .
P(2) C(60) C(59) 119.1(2) yes . . .
C(55) C(60) C(59) 120.1(2) yes . . .
P(2) C(61) C(62) 117.6(2) yes . . .
P(2) C(61) C(66) 123.1(2) yes . . .
C(62) C(61) C(66) 119.2(2) yes . . .
C(61) C(62) C(63) 120.5(3) yes . . .
C(62) C(63) C(64) 120.0(2) yes . . .
C(63) C(64) C(65) 120.0(3) yes . . .
C(64) C(65) C(66) 120.6(3) yes . . .
C(61) C(66) C(65) 119.6(2) yes . . .
P(2) C(67) C(68) 121.7(2) yes . . .
P(2) C(67) C(72) 117.7(2) yes . . .
C(68) C(67) C(72) 120.6(2) yes . . .
C(67) C(68) C(69) 118.7(3) yes . . .
C(68) C(69) C(70) 120.4(3) yes . . .
C(69) C(70) C(71) 120.2(3) yes . . .
C(70) C(71) C(72) 120.1(3) yes . . .
C(67) C(72) C(71) 120.0(3) yes . . .
F(10) C(73) F(11) 103.1(3) yes . . .
F(10) C(73) F(12) 99.0(2) yes . . .
F(10) C(73) C(74) 111.3(2) yes . . .
F(11) C(73) F(12) 110.0(3) yes . . .
F(11) C(73) C(74) 116.3(2) yes . . .
F(12) C(73) C(74) 115.1(3) yes . . .
O(9) C(74) C(73) 112.9(2) yes . . .
O(9) C(74) C(75) 127.8(2) yes . . .
C(73) C(74) C(75) 119.2(2) yes . . .
C(74) C(75) C(76) 122.6(2) yes . . .
C(74) C(75) C(80) 131.3(2) yes . . .
C(76) C(75) C(80) 105.5(2) yes . . .
O(10) C(76) C(75) 129.3(2) yes . . .
O(10) C(76) C(77) 123.9(2) yes . . .
C(75) C(76) C(77) 106.8(2) yes . . .
C(76) C(77) C(78) 103.3(2) yes . . .
C(76) C(77) C(81) 99.2(2) yes . . .
C(76) C(77) C(82) 115.5(2) yes . . .
C(78) C(77) C(81) 102.0(2) yes . . .
C(78) C(77) C(82) 115.2(2) yes . . .
C(81) C(77) C(82) 119.2(2) yes . . .
C(77) C(78) C(79) 103.9(2) yes . . .
C(78) C(79) C(80) 102.9(2) yes . . .
C(75) C(80) C(79) 106.2(2) yes . . .
C(75) C(80) C(81) 101.3(2) yes . . .
C(79) C(80) C(81) 101.1(2) yes . . .
C(77) C(81) C(80) 94.3(2) yes . . .
C(77) C(81) C(83) 112.5(2) yes . . .
C(77) C(81) C(84) 113.5(2) yes . . .
C(80) C(81) C(83) 112.7(2) yes . . .
C(80) C(81) C(84) 114.4(2) yes . . .
C(83) C(81) C(84) 109.0(2) yes . . .
F(13) C(85) F(14) 106.5(2) yes . . .
F(13) C(85) F(15) 105.5(2) yes . . .
F(13) C(85) C(86) 113.0(2) yes . . .
F(14) C(85) F(15) 106.0(2) yes . . .
F(14) C(85) C(86) 112.8(2) yes . . .
F(15) C(85) C(86) 112.4(2) yes . . .
O(11) C(86) C(85) 113.9(2) yes . . .
O(11) C(86) C(87) 128.3(2) yes . . .
C(85) C(86) C(87) 117.7(2) yes . . .
C(86) C(87) C(88) 124.9(2) yes . . .
C(86) C(87) C(92) 130.1(2) yes . . .
C(88) C(87) C(92) 104.9(2) yes . . .
O(12) C(88) C(87) 129.8(2) yes . . .
O(12) C(88) C(89) 122.9(2) yes . . .
C(87) C(88) C(89) 107.2(2) yes . . .
C(88) C(89) C(90) 103.6(2) yes . . .
C(88) C(89) C(93) 98.4(2) yes . . .
C(88) C(89) C(94) 114.9(2) yes . . .
C(90) C(89) C(93) 103.1(2) yes . . .
C(90) C(89) C(94) 115.2(2) yes . . .
C(93) C(89) C(94) 119.2(2) yes . . .
C(89) C(90) C(91) 104.4(2) yes . . .
C(90) C(91) C(92) 102.0(2) yes . . .
C(87) C(92) C(91) 105.7(2) yes . . .
C(87) C(92) C(93) 100.3(2) yes . . .
C(91) C(92) C(93) 103.5(2) yes . . .
C(89) C(93) C(92) 93.6(2) yes . . .
C(89) C(93) C(95) 114.3(2) yes . . .
C(89) C(93) C(96) 112.3(2) yes . . .
C(92) C(93) C(95) 113.6(2) yes . . .
C(92) C(93) C(96) 113.9(2) yes . . .
C(95) C(93) C(96) 108.7(2) yes . . .
F(16) C(97) F(17) 106.3(2) yes . . .
F(16) C(97) F(18) 105.6(2) yes . . .
F(16) C(97) C(98) 111.1(2) yes . . .
F(17) C(97) F(18) 106.5(2) yes . . .
F(17) C(97) C(98) 112.5(2) yes . . .
F(18) C(97) C(98) 114.1(2) yes . . .
O(13) C(98) C(97) 114.0(2) yes . . .
O(13) C(98) C(99) 127.0(2) yes . . .
C(97) C(98) C(99) 118.9(2) yes . . .
C(98) C(99) C(100) 123.1(2) yes . . .
C(98) C(99) C(104) 130.9(2) yes . . .
C(100) C(99) C(104) 105.3(2) yes . . .
O(14) C(100) C(99) 129.0(2) yes . . .
O(14) C(100) C(101) 124.2(2) yes . . .
C(99) C(100) C(101) 106.8(2) yes . . .
C(100) C(101) C(102) 103.1(2) yes . . .
C(100) C(101) C(105) 100.0(2) yes . . .
C(100) C(101) C(106) 115.8(2) yes . . .
C(102) C(101) C(105) 101.8(2) yes . . .
C(102) C(101) C(106) 114.6(2) yes . . .
C(105) C(101) C(106) 119.1(2) yes . . .
C(101) C(102) C(103) 104.1(2) yes . . .
C(102) C(103) C(104) 102.4(2) yes . . .
C(99) C(104) C(103) 106.1(2) yes . . .
C(99) C(104) C(105) 100.4(2) yes . . .
C(103) C(104) C(105) 102.6(2) yes . . .
C(101) C(105) C(104) 94.0(2) yes . . .
C(101) C(105) C(107) 113.4(2) yes . . .
C(101) C(105) C(108) 114.5(2) yes . . .
C(104) C(105) C(107) 112.9(2) yes . . .
C(104) C(105) C(108) 113.5(2) yes . . .
C(107) C(105) C(108) 108.2(2) yes . . .
P(3) C(109) C(110) 116.9(2) yes . . .
P(3) C(109) C(114) 123.8(2) yes . . .
C(110) C(109) C(114) 119.3(2) yes . . .
C(109) C(110) C(111) 119.3(3) yes . . .
C(110) C(111) C(112) 120.5(3) yes . . .
C(111) C(112) C(113) 120.3(3) yes . . .
C(112) C(113) C(114) 119.9(3) yes . . .
C(109) C(114) C(113) 120.7(3) yes . . .
P(3) C(115) C(116) 118.4(2) yes . . .
P(3) C(115) C(120) 122.3(2) yes . . .
C(116) C(115) C(120) 119.3(2) yes . . .
C(115) C(116) C(117) 120.8(3) yes . . .
C(116) C(117) C(118) 119.4(3) yes . . .
C(117) C(118) C(119) 119.7(3) yes . . .
C(118) C(119) C(120) 120.7(3) yes . . .
C(115) C(120) C(119) 120.0(3) yes . . .
P(3) C(121) C(122) 119.6(2) yes . . .
P(3) C(121) C(126) 122.1(2) yes . . .
C(122) C(121) C(126) 118.3(2) yes . . .
C(121) C(122) C(123) 121.0(2) yes . . .
C(122) C(123) C(124) 120.1(3) yes . . .
C(123) C(124) C(125) 119.6(3) yes . . .
C(124) C(125) C(126) 121.5(2) yes . . .
C(121) C(126) C(125) 119.5(2) yes . . .
C(121) C(126) C(127) 121.0(2) yes . . .
C(125) C(126) C(127) 119.1(2) yes . . .
C(126) C(127) C(128) 116.2(2) yes . . .
C(126) C(127) C(132) 125.8(2) yes . . .
C(128) C(127) C(132) 118.0(2) yes . . .
C(127) C(128) C(129) 122.4(2) yes . . .
C(128) C(129) C(130) 119.5(2) yes . . .
C(129) C(130) C(131) 119.4(2) yes . . .
C(130) C(131) C(132) 122.0(2) yes . . .
P(4) C(132) C(127) 125.6(2) yes . . .
P(4) C(132) C(131) 116.0(2) yes . . .
C(127) C(132) C(131) 118.4(2) yes . . .
P(4) C(133) C(134) 116.8(2) yes . . .
P(4) C(133) C(138) 124.0(2) yes . . .
C(134) C(133) C(138) 119.2(3) yes . . .
C(133) C(134) C(135) 118.7(3) yes . . .
C(134) C(135) C(136) 120.5(3) yes . . .
C(135) C(136) C(137) 120.3(4) yes . . .
C(136) C(137) C(138) 120.5(4) yes . . .
C(133) C(138) C(137) 120.7(3) yes . . .
P(4) C(139) C(140) 125.0(2) yes . . .
P(4) C(139) C(144) 116.7(2) yes . . .
C(140) C(139) C(144) 118.2(2) yes . . .
C(139) C(140) C(141) 121.9(3) yes . . .
C(140) C(141) C(142) 119.2(3) yes . . .
C(141) C(142) C(143) 120.6(3) yes . . .
C(142) C(143) C(144) 120.0(3) yes . . .
C(139) C(144) C(143) 120.0(2) yes . . .
H(141) O(17) H(142) 109.5 no . . .
H(143) O(18) H(144) 77.3 no . . .
C(5) C(6) H(1) 110.7 no . . .
C(5) C(6) H(2) 110.7 no . . .
C(7) C(6) H(1) 110.7 no . . .
C(7) C(6) H(2) 110.7 no . . .
H(1) C(6) H(2) 109.5 no . . .
C(6) C(7) H(3) 111.4 no . . .
C(6) C(7) H(4) 111.4 no . . .
C(8) C(7) H(3) 111.4 no . . .
C(8) C(7) H(4) 111.4 no . . .
H(3) C(7) H(4) 109.5 no . . .
C(3) C(8) H(5) 114.8 no . . .
C(7) C(8) H(5) 114.9 no . . .
C(9) C(8) H(5) 114.8 no . . .
C(5) C(10) H(6) 109.5 no . . .
C(5) C(10) H(7) 109.5 no . . .
C(5) C(10) H(8) 109.5 no . . .
H(6) C(10) H(7) 109.5 no . . .
H(6) C(10) H(8) 109.5 no . . .
H(7) C(10) H(8) 109.5 no . . .
C(9) C(11) H(9) 109.5 no . . .
C(9) C(11) H(10) 109.5 no . . .
C(9) C(11) H(11) 109.5 no . . .
H(9) C(11) H(10) 109.5 no . . .
H(9) C(11) H(11) 109.5 no . . .
H(10) C(11) H(11) 109.5 no . . .
C(9) C(12) H(12) 109.5 no . . .
C(9) C(12) H(13) 109.5 no . . .
C(9) C(12) H(14) 109.5 no . . .
H(12) C(12) H(13) 109.5 no . . .
H(12) C(12) H(14) 109.5 no . . .
H(13) C(12) H(14) 109.5 no . . .
C(17) C(18) H(15) 110.8 no . . .
C(17) C(18) H(16) 110.8 no . . .
C(19) C(18) H(15) 110.8 no . . .
C(19) C(18) H(16) 110.8 no . . .
H(15) C(18) H(16) 109.5 no . . .
C(18) C(19) H(17) 111.4 no . . .
C(18) C(19) H(18) 111.4 no . . .
C(20) C(19) H(17) 111.4 no . . .
C(20) C(19) H(18) 111.4 no . . .
H(17) C(19) H(18) 109.5 no . . .
C(15) C(20) H(19) 115.0 no . . .
C(19) C(20) H(19) 115.0 no . . .
C(21) C(20) H(19) 115.0 no . . .
C(17) C(22) H(20) 109.5 no . . .
C(17) C(22) H(21) 109.5 no . . .
C(17) C(22) H(22) 109.5 no . . .
H(20) C(22) H(21) 109.5 no . . .
H(20) C(22) H(22) 109.5 no . . .
H(21) C(22) H(22) 109.5 no . . .
C(21) C(23) H(23) 109.5 no . . .
C(21) C(23) H(24) 109.5 no . . .
C(21) C(23) H(25) 109.5 no . . .
H(23) C(23) H(24) 109.5 no . . .
H(23) C(23) H(25) 109.5 no . . .
H(24) C(23) H(25) 109.5 no . . .
C(21) C(24) H(26) 109.5 no . . .
C(21) C(24) H(27) 109.5 no . . .
C(21) C(24) H(28) 109.5 no . . .
H(26) C(24) H(27) 109.5 no . . .
H(26) C(24) H(28) 109.5 no . . .
H(27) C(24) H(28) 109.5 no . . .
C(29) C(30) H(29) 110.8 no . . .
C(29) C(30) H(30) 110.8 no . . .
C(31) C(30) H(29) 110.8 no . . .
C(31) C(30) H(30) 110.8 no . . .
H(29) C(30) H(30) 109.5 no . . .
C(30) C(31) H(31) 111.1 no . . .
C(30) C(31) H(32) 111.1 no . . .
C(32) C(31) H(31) 111.1 no . . .
C(32) C(31) H(32) 111.1 no . . .
H(31) C(31) H(32) 109.5 no . . .
C(27) C(32) H(33) 115.5 no . . .
C(31) C(32) H(33) 115.6 no . . .
C(33) C(32) H(33) 115.5 no . . .
C(29) C(34) H(34) 109.5 no . . .
C(29) C(34) H(35) 109.5 no . . .
C(29) C(34) H(36) 109.5 no . . .
H(34) C(34) H(35) 109.5 no . . .
H(34) C(34) H(36) 109.5 no . . .
H(35) C(34) H(36) 109.5 no . . .
C(33) C(35) H(37) 109.5 no . . .
C(33) C(35) H(38) 109.5 no . . .
C(33) C(35) H(39) 109.5 no . . .
H(37) C(35) H(38) 109.5 no . . .
H(37) C(35) H(39) 109.5 no . . .
H(38) C(35) H(39) 109.5 no . . .
C(33) C(36) H(40) 109.5 no . . .
C(33) C(36) H(41) 109.5 no . . .
C(33) C(36) H(42) 109.5 no . . .
H(40) C(36) H(41) 109.5 no . . .
H(40) C(36) H(42) 109.5 no . . .
H(41) C(36) H(42) 109.5 no . . .
C(37) C(38) H(43) 119.9 no . . .
C(39) C(38) H(43) 119.9 no . . .
C(38) C(39) H(44) 120.1 no . . .
C(40) C(39) H(44) 120.1 no . . .
C(39) C(40) H(45) 119.4 no . . .
C(41) C(40) H(45) 119.4 no . . .
C(40) C(41) H(46) 119.9 no . . .
C(42) C(41) H(46) 119.9 no . . .
C(37) C(42) H(47) 120.9 no . . .
C(41) C(42) H(47) 121.0 no . . .
C(43) C(44) H(48) 120.8 no . . .
C(45) C(44) H(48) 120.8 no . . .
C(44) C(45) H(49) 119.9 no . . .
C(46) C(45) H(49) 120.0 no . . .
C(45) C(46) H(50) 119.5 no . . .
C(47) C(46) H(50) 119.5 no . . .
C(46) C(47) H(51) 120.0 no . . .
C(48) C(47) H(51) 120.0 no . . .
C(43) C(48) H(52) 120.0 no . . .
C(47) C(48) H(52) 120.0 no . . .
C(49) C(50) H(53) 119.2 no . . .
C(51) C(50) H(53) 119.2 no . . .
C(50) C(51) H(54) 120.3 no . . .
C(52) C(51) H(54) 120.3 no . . .
C(51) C(52) H(55) 119.9 no . . .
C(53) C(52) H(55) 119.9 no . . .
C(52) C(53) H(56) 119.1 no . . .
C(54) C(53) H(56) 119.1 no . . .
C(55) C(56) H(57) 119.4 no . . .
C(57) C(56) H(57) 119.4 no . . .
C(56) C(57) H(58) 119.7 no . . .
C(58) C(57) H(58) 119.7 no . . .
C(57) C(58) H(59) 120.3 no . . .
C(59) C(58) H(59) 120.3 no . . .
C(58) C(59) H(60) 119.7 no . . .
C(60) C(59) H(60) 119.7 no . . .
C(61) C(62) H(61) 119.7 no . . .
C(63) C(62) H(61) 119.7 no . . .
C(62) C(63) H(62) 120.0 no . . .
C(64) C(63) H(62) 120.0 no . . .
C(63) C(64) H(63) 120.0 no . . .
C(65) C(64) H(63) 120.0 no . . .
C(64) C(65) H(64) 119.7 no . . .
C(66) C(65) H(64) 119.7 no . . .
C(61) C(66) H(65) 120.2 no . . .
C(65) C(66) H(65) 120.2 no . . .
C(67) C(68) H(66) 120.6 no . . .
C(69) C(68) H(66) 120.6 no . . .
C(68) C(69) H(67) 119.8 no . . .
C(70) C(69) H(67) 119.8 no . . .
C(69) C(70) H(68) 119.9 no . . .
C(71) C(70) H(68) 119.9 no . . .
C(70) C(71) H(69) 119.9 no . . .
C(72) C(71) H(69) 119.9 no . . .
C(67) C(72) H(70) 120.0 no . . .
C(71) C(72) H(70) 120.0 no . . .
C(77) C(78) H(71) 110.8 no . . .
C(77) C(78) H(72) 110.8 no . . .
C(79) C(78) H(71) 110.8 no . . .
C(79) C(78) H(72) 110.8 no . . .
H(71) C(78) H(72) 109.5 no . . .
C(78) C(79) H(73) 111.1 no . . .
C(78) C(79) H(74) 111.1 no . . .
C(80) C(79) H(73) 111.1 no . . .
C(80) C(79) H(74) 111.1 no . . .
H(73) C(79) H(74) 109.5 no . . .
C(75) C(80) H(75) 115.4 no . . .
C(79) C(80) H(75) 115.4 no . . .
C(81) C(80) H(75) 115.4 no . . .
C(77) C(82) H(76) 109.5 no . . .
C(77) C(82) H(77) 109.5 no . . .
C(77) C(82) H(78) 109.5 no . . .
H(76) C(82) H(77) 109.5 no . . .
H(76) C(82) H(78) 109.5 no . . .
H(77) C(82) H(78) 109.5 no . . .
C(81) C(83) H(79) 109.5 no . . .
C(81) C(83) H(80) 109.5 no . . .
C(81) C(83) H(81) 109.5 no . . .
H(79) C(83) H(80) 109.5 no . . .
H(79) C(83) H(81) 109.5 no . . .
H(80) C(83) H(81) 109.5 no . . .
C(81) C(84) H(82) 109.5 no . . .
C(81) C(84) H(83) 109.5 no . . .
C(81) C(84) H(84) 109.5 no . . .
H(82) C(84) H(83) 109.5 no . . .
H(82) C(84) H(84) 109.5 no . . .
H(83) C(84) H(84) 109.5 no . . .
C(89) C(90) H(85) 110.7 no . . .
C(89) C(90) H(86) 110.7 no . . .
C(91) C(90) H(85) 110.7 no . . .
C(91) C(90) H(86) 110.7 no . . .
H(85) C(90) H(86) 109.5 no . . .
C(90) C(91) H(87) 111.3 no . . .
C(90) C(91) H(88) 111.3 no . . .
C(92) C(91) H(87) 111.3 no . . .
C(92) C(91) H(88) 111.3 no . . .
H(87) C(91) H(88) 109.5 no . . .
C(87) C(92) H(89) 115.2 no . . .
C(91) C(92) H(89) 115.2 no . . .
C(93) C(92) H(89) 115.2 no . . .
C(89) C(94) H(90) 109.5 no . . .
C(89) C(94) H(91) 109.5 no . . .
C(89) C(94) H(92) 109.5 no . . .
H(90) C(94) H(91) 109.5 no . . .
H(90) C(94) H(92) 109.5 no . . .
H(91) C(94) H(92) 109.5 no . . .
C(93) C(95) H(93) 109.5 no . . .
C(93) C(95) H(94) 109.5 no . . .
C(93) C(95) H(95) 109.5 no . . .
H(93) C(95) H(94) 109.5 no . . .
H(93) C(95) H(95) 109.5 no . . .
H(94) C(95) H(95) 109.5 no . . .
C(93) C(96) H(96) 109.5 no . . .
C(93) C(96) H(97) 109.5 no . . .
C(93) C(96) H(98) 109.5 no . . .
H(96) C(96) H(97) 109.5 no . . .
H(96) C(96) H(98) 109.5 no . . .
H(97) C(96) H(98) 109.5 no . . .
C(101) C(102) H(99) 110.8 no . . .
C(101) C(102) H(100) 110.8 no . . .
C(103) C(102) H(99) 110.8 no . . .
C(103) C(102) H(100) 110.8 no . . .
H(99) C(102) H(100) 109.5 no . . .
C(102) C(103) H(101) 111.2 no . . .
C(102) C(103) H(102) 111.2 no . . .
C(104) C(103) H(101) 111.2 no . . .
C(104) C(103) H(102) 111.2 no . . .
H(101) C(103) H(102) 109.5 no . . .
C(99) C(104) H(103) 115.3 no . . .
C(103) C(104) H(103) 115.3 no . . .
C(105) C(104) H(103) 115.3 no . . .
C(101) C(106) H(104) 109.5 no . . .
C(101) C(106) H(105) 109.5 no . . .
C(101) C(106) H(106) 109.5 no . . .
H(104) C(106) H(105) 109.5 no . . .
H(104) C(106) H(106) 109.5 no . . .
H(105) C(106) H(106) 109.5 no . . .
C(105) C(107) H(107) 109.5 no . . .
C(105) C(107) H(108) 109.5 no . . .
C(105) C(107) H(109) 109.5 no . . .
H(107) C(107) H(108) 109.5 no . . .
H(107) C(107) H(109) 109.5 no . . .
H(108) C(107) H(109) 109.5 no . . .
C(105) C(108) H(110) 109.5 no . . .
C(105) C(108) H(111) 109.5 no . . .
C(105) C(108) H(112) 109.5 no . . .
H(110) C(108) H(111) 109.5 no . . .
H(110) C(108) H(112) 109.5 no . . .
H(111) C(108) H(112) 109.5 no . . .
C(109) C(110) H(113) 120.3 no . . .
C(111) C(110) H(113) 120.3 no . . .
C(110) C(111) H(114) 119.8 no . . .
C(112) C(111) H(114) 119.8 no . . .
C(111) C(112) H(115) 119.9 no . . .
C(113) C(112) H(115) 119.9 no . . .
C(112) C(113) H(116) 120.1 no . . .
C(114) C(113) H(116) 120.1 no . . .
C(109) C(114) H(117) 119.6 no . . .
C(113) C(114) H(117) 119.6 no . . .
C(115) C(116) H(118) 119.6 no . . .
C(117) C(116) H(118) 119.6 no . . .
C(116) C(117) H(119) 120.3 no . . .
C(118) C(117) H(119) 120.3 no . . .
C(117) C(118) H(120) 120.1 no . . .
C(119) C(118) H(120) 120.1 no . . .
C(118) C(119) H(121) 119.7 no . . .
C(120) C(119) H(121) 119.7 no . . .
C(115) C(120) H(122) 120.0 no . . .
C(119) C(120) H(122) 120.0 no . . .
C(121) C(122) H(123) 119.5 no . . .
C(123) C(122) H(123) 119.5 no . . .
C(122) C(123) H(124) 120.0 no . . .
C(124) C(123) H(124) 120.0 no . . .
C(123) C(124) H(125) 120.2 no . . .
C(125) C(124) H(125) 120.2 no . . .
C(124) C(125) H(126) 119.3 no . . .
C(126) C(125) H(126) 119.3 no . . .
C(127) C(128) H(127) 118.8 no . . .
C(129) C(128) H(127) 118.8 no . . .
C(128) C(129) H(128) 120.3 no . . .
C(130) C(129) H(128) 120.3 no . . .
C(129) C(130) H(129) 120.3 no . . .
C(131) C(130) H(129) 120.3 no . . .
C(130) C(131) H(130) 119.0 no . . .
C(132) C(131) H(130) 119.0 no . . .
C(133) C(134) H(131) 120.6 no . . .
C(135) C(134) H(131) 120.6 no . . .
C(134) C(135) H(132) 119.7 no . . .
C(136) C(135) H(132) 119.7 no . . .
C(135) C(136) H(133) 119.8 no . . .
C(137) C(136) H(133) 119.8 no . . .
C(136) C(137) H(134) 119.8 no . . .
C(138) C(137) H(134) 119.8 no . . .
C(133) C(138) H(135) 119.6 no . . .
C(137) C(138) H(135) 119.6 no . . .
C(139) C(140) H(136) 119.0 no . . .
C(141) C(140) H(136) 119.0 no . . .
C(140) C(141) H(137) 120.4 no . . .
C(142) C(141) H(137) 120.4 no . . .
C(141) C(142) H(138) 119.7 no . . .
C(143) C(142) H(138) 119.7 no . . .
C(142) C(143) H(139) 120.0 no . . .
C(144) C(143) H(139) 120.0 no . . .
C(139) C(144) H(140) 120.0 no . . .
C(143) C(144) H(140) 120.0 no . . .

loop_
_geom_bond_atom_site_label_1
_geom_bond_atom_site_label_2
_geom_bond_distance
_geom_bond_publ_flag
_geom_bond_site_symmetry_1
_geom_bond_site_symmetry_2
Eu(1) O(1) 2.3669(17) yes . .
Eu(1) O(2) 2.460(2) yes . .
Eu(1) O(3) 2.3771(19) yes . .
Eu(1) O(4) 2.4179(19) yes . .
Eu(1) O(5) 2.357(2) yes . .
Eu(1) O(6) 2.426(2) yes . .
Eu(1) O(7) 2.360(2) yes . .
Eu(1) O(8) 2.388(2) yes . .
Eu(2) O(9) 2.3693(17) yes . .
Eu(2) O(10) 2.465(2) yes . .
Eu(2) O(11) 2.369(2) yes . .
Eu(2) O(12) 2.4148(19) yes . .
Eu(2) O(13) 2.372(2) yes . .
Eu(2) O(14) 2.441(2) yes . .
Eu(2) O(15) 2.376(2) yes . .
Eu(2) O(16) 2.368(2) yes . .
P(1) O(7) 1.496(2) yes . .
P(1) C(37) 1.816(3) yes . .
P(1) C(43) 1.812(3) yes . .
P(1) C(49) 1.811(2) yes . .
P(2) O(8) 1.497(2) yes . .
P(2) C(60) 1.829(3) yes . .
P(2) C(61) 1.808(3) yes . .
P(2) C(67) 1.810(3) yes . .
P(3) O(15) 1.495(2) yes . .
P(3) C(109) 1.796(3) yes . .
P(3) C(115) 1.797(3) yes . .
P(3) C(121) 1.807(3) yes . .
P(4) O(16) 1.492(2) yes . .
P(4) C(132) 1.808(2) yes . .
P(4) C(133) 1.797(3) yes . .
P(4) C(139) 1.798(3) yes . .
F(1) C(1) 1.351(4) yes . .
F(2) C(1) 1.254(4) yes . .
F(3) C(1) 1.325(3) yes . .
F(4) C(13) 1.356(3) yes . .
F(5) C(13) 1.338(3) yes . .
F(6) C(13) 1.341(3) yes . .
F(7) C(25) 1.341(4) yes . .
F(8) C(25) 1.334(4) yes . .
F(9) C(25) 1.361(4) yes . .
F(10) C(73) 1.336(4) yes . .
F(11) C(73) 1.248(4) yes . .
F(12) C(73) 1.288(4) yes . .
F(13) C(85) 1.350(3) yes . .
F(14) C(85) 1.338(3) yes . .
F(15) C(85) 1.357(3) yes . .
F(16) C(97) 1.350(4) yes . .
F(17) C(97) 1.325(4) yes . .
F(18) C(97) 1.341(4) yes . .
O(1) C(2) 1.286(3) yes . .
O(2) C(4) 1.251(3) yes . .
O(3) C(14) 1.259(3) yes . .
O(4) C(16) 1.239(3) yes . .
O(5) C(26) 1.281(3) yes . .
O(6) C(28) 1.242(3) yes . .
O(9) C(74) 1.287(3) yes . .
O(10) C(76) 1.242(3) yes . .
O(11) C(86) 1.273(3) yes . .
O(12) C(88) 1.255(3) yes . .
O(13) C(98) 1.269(3) yes . .
O(14) C(100) 1.255(3) yes . .
C(1) C(2) 1.530(4) yes . .
C(2) C(3) 1.350(4) yes . .
C(3) C(4) 1.438(4) yes . .
C(3) C(8) 1.531(4) yes . .
C(4) C(5) 1.520(4) yes . .
C(5) C(6) 1.561(4) yes . .
C(5) C(9) 1.561(3) yes . .
C(5) C(10) 1.506(4) yes . .
C(6) C(7) 1.557(4) yes . .
C(7) C(8) 1.542(4) yes . .
C(8) C(9) 1.536(4) yes . .
C(9) C(11) 1.516(4) yes . .
C(9) C(12) 1.537(4) yes . .
C(13) C(14) 1.525(4) yes . .
C(14) C(15) 1.380(3) yes . .
C(15) C(16) 1.425(3) yes . .
C(15) C(20) 1.540(4) yes . .
C(16) C(17) 1.546(4) yes . .
C(17) C(18) 1.572(4) yes . .
C(17) C(21) 1.548(4) yes . .
C(17) C(22) 1.515(3) yes . .
C(18) C(19) 1.567(4) yes . .
C(19) C(20) 1.550(4) yes . .
C(20) C(21) 1.560(3) yes . .
C(21) C(23) 1.516(4) yes . .
C(21) C(24) 1.536(4) yes . .
C(25) C(26) 1.520(4) yes . .
C(26) C(27) 1.363(3) yes . .
C(27) C(28) 1.427(3) yes . .
C(27) C(32) 1.515(4) yes . .
C(28) C(29) 1.525(4) yes . .
C(29) C(30) 1.580(4) yes . .
C(29) C(33) 1.555(4) yes . .
C(29) C(34) 1.505(4) yes . .
C(30) C(31) 1.536(4) yes . .
C(31) C(32) 1.549(4) yes . .
C(32) C(33) 1.552(3) yes . .
C(33) C(35) 1.510(4) yes . .
C(33) C(36) 1.548(4) yes . .
C(37) C(38) 1.379(4) yes . .
C(37) C(42) 1.397(5) yes . .
C(38) C(39) 1.377(5) yes . .
C(39) C(40) 1.364(6) yes . .
C(40) C(41) 1.374(6) yes . .
C(41) C(42) 1.400(7) yes . .
C(43) C(44) 1.394(4) yes . .
C(43) C(48) 1.376(4) yes . .
C(44) C(45) 1.410(5) yes . .
C(45) C(46) 1.362(5) yes . .
C(46) C(47) 1.370(5) yes . .
C(47) C(48) 1.385(4) yes . .
C(49) C(50) 1.404(4) yes . .
C(49) C(54) 1.414(4) yes . .
C(50) C(51) 1.379(4) yes . .
C(51) C(52) 1.372(4) yes . .
C(52) C(53) 1.380(4) yes . .
C(53) C(54) 1.396(3) yes . .
C(54) C(55) 1.496(4) yes . .
C(55) C(56) 1.403(4) yes . .
C(55) C(60) 1.406(4) yes . .
C(56) C(57) 1.374(4) yes . .
C(57) C(58) 1.388(4) yes . .
C(58) C(59) 1.394(4) yes . .
C(59) C(60) 1.393(4) yes . .
C(61) C(62) 1.411(4) yes . .
C(61) C(66) 1.395(4) yes . .
C(62) C(63) 1.367(4) yes . .
C(63) C(64) 1.388(4) yes . .
C(64) C(65) 1.391(4) yes . .
C(65) C(66) 1.379(4) yes . .
C(67) C(68) 1.407(4) yes . .
C(67) C(72) 1.388(4) yes . .
C(68) C(69) 1.396(4) yes . .
C(69) C(70) 1.386(5) yes . .
C(70) C(71) 1.394(5) yes . .
C(71) C(72) 1.381(4) yes . .
C(73) C(74) 1.525(4) yes . .
C(74) C(75) 1.354(4) yes . .
C(75) C(76) 1.445(4) yes . .
C(75) C(80) 1.506(4) yes . .
C(76) C(77) 1.533(4) yes . .
C(77) C(78) 1.566(3) yes . .
C(77) C(81) 1.559(4) yes . .
C(77) C(82) 1.503(4) yes . .
C(78) C(79) 1.563(4) yes . .
C(79) C(80) 1.555(4) yes . .
C(80) C(81) 1.566(4) yes . .
C(81) C(83) 1.529(4) yes . .
C(81) C(84) 1.540(4) yes . .
C(85) C(86) 1.530(4) yes . .
C(86) C(87) 1.368(4) yes . .
C(87) C(88) 1.421(3) yes . .
C(87) C(92) 1.536(4) yes . .
C(88) C(89) 1.528(4) yes . .
C(89) C(90) 1.555(4) yes . .
C(89) C(93) 1.564(4) yes . .
C(89) C(94) 1.512(4) yes . .
C(90) C(91) 1.555(4) yes . .
C(91) C(92) 1.555(4) yes . .
C(92) C(93) 1.547(4) yes . .
C(93) C(95) 1.506(4) yes . .
C(93) C(96) 1.554(4) yes . .
C(97) C(98) 1.528(4) yes . .
C(98) C(99) 1.371(3) yes . .
C(99) C(100) 1.428(3) yes . .
C(99) C(104) 1.531(4) yes . .
C(100) C(101) 1.523(3) yes . .
C(101) C(102) 1.556(4) yes . .
C(101) C(105) 1.561(4) yes . .
C(101) C(106) 1.512(4) yes . .
C(102) C(103) 1.562(4) yes . .
C(103) C(104) 1.542(4) yes . .
C(104) C(105) 1.547(4) yes . .
C(105) C(107) 1.539(4) yes . .
C(105) C(108) 1.540(4) yes . .
C(109) C(110) 1.412(4) yes . .
C(109) C(114) 1.389(4) yes . .
C(110) C(111) 1.397(4) yes . .
C(111) C(112) 1.380(5) yes . .
C(112) C(113) 1.389(4) yes . .
C(113) C(114) 1.387(4) yes . .
C(115) C(116) 1.384(4) yes . .
C(115) C(120) 1.401(4) yes . .
C(116) C(117) 1.395(4) yes . .
C(117) C(118) 1.389(5) yes . .
C(118) C(119) 1.396(5) yes . .
C(119) C(120) 1.373(4) yes . .
C(121) C(122) 1.406(4) yes . .
C(121) C(126) 1.417(4) yes . .
C(122) C(123) 1.396(4) yes . .
C(123) C(124) 1.386(4) yes . .
C(124) C(125) 1.385(4) yes . .
C(125) C(126) 1.392(4) yes . .
C(126) C(127) 1.501(4) yes . .
C(127) C(128) 1.387(3) yes . .
C(127) C(132) 1.418(4) yes . .
C(128) C(129) 1.378(4) yes . .
C(129) C(130) 1.389(4) yes . .
C(130) C(131) 1.371(4) yes . .
C(131) C(132) 1.402(4) yes . .
C(133) C(134) 1.400(4) yes . .
C(133) C(138) 1.397(5) yes . .
C(134) C(135) 1.402(5) yes . .
C(135) C(136) 1.384(6) yes . .
C(136) C(137) 1.359(6) yes . .
C(137) C(138) 1.375(6) yes . .
C(139) C(140) 1.402(4) yes . .
C(139) C(144) 1.412(4) yes . .
C(140) C(141) 1.362(4) yes . .
C(141) C(142) 1.404(5) yes . .
C(142) C(143) 1.379(4) yes . .
C(143) C(144) 1.391(4) yes . .
O(17) H(141) 0.960 no . .
O(17) H(142) 0.960 no . .
O(18) H(143) 0.965 no . .
O(18) H(144) 0.960 no . .
C(6) H(1) 0.980 no . .
C(6) H(2) 0.980 no . .
C(7) H(3) 0.980 no . .
C(7) H(4) 0.980 no . .
C(8) H(5) 0.940 no . .
C(10) H(6) 0.950 no . .
C(10) H(7) 0.950 no . .
C(10) H(8) 0.950 no . .
C(11) H(9) 0.960 no . .
C(11) H(10) 0.960 no . .
C(11) H(11) 0.960 no . .
C(12) H(12) 0.950 no . .
C(12) H(13) 0.950 no . .
C(12) H(14) 0.950 no . .
C(18) H(15) 0.970 no . .
C(18) H(16) 0.970 no . .
C(19) H(17) 0.980 no . .
C(19) H(18) 0.980 no . .
C(20) H(19) 0.950 no . .
C(22) H(20) 0.960 no . .
C(22) H(21) 0.960 no . .
C(22) H(22) 0.960 no . .
C(23) H(23) 0.940 no . .
C(23) H(24) 0.940 no . .
C(23) H(25) 0.940 no . .
C(24) H(26) 0.940 no . .
C(24) H(27) 0.940 no . .
C(24) H(28) 0.940 no . .
C(30) H(29) 1.010 no . .
C(30) H(30) 1.010 no . .
C(31) H(31) 0.950 no . .
C(31) H(32) 0.950 no . .
C(32) H(33) 0.980 no . .
C(34) H(34) 1.020 no . .
C(34) H(35) 1.020 no . .
C(34) H(36) 1.020 no . .
C(35) H(37) 0.960 no . .
C(35) H(38) 0.960 no . .
C(35) H(39) 0.960 no . .
C(36) H(40) 0.940 no . .
C(36) H(41) 0.940 no . .
C(36) H(42) 0.940 no . .
C(38) H(43) 1.020 no . .
C(39) H(44) 1.010 no . .
C(40) H(45) 1.030 no . .
C(41) H(46) 1.090 no . .
C(42) H(47) 1.010 no . .
C(44) H(48) 0.970 no . .
C(45) H(49) 0.930 no . .
C(46) H(50) 1.070 no . .
C(47) H(51) 1.090 no . .
C(48) H(52) 1.010 no . .
C(50) H(53) 0.940 no . .
C(51) H(54) 0.960 no . .
C(52) H(55) 0.970 no . .
C(53) H(56) 1.040 no . .
C(56) H(57) 0.960 no . .
C(57) H(58) 1.000 no . .
C(58) H(59) 1.030 no . .
C(59) H(60) 0.980 no . .
C(62) H(61) 1.050 no . .
C(63) H(62) 1.090 no . .
C(64) H(63) 1.070 no . .
C(65) H(64) 0.960 no . .
C(66) H(65) 0.940 no . .
C(68) H(66) 1.050 no . .
C(69) H(67) 1.060 no . .
C(70) H(68) 0.960 no . .
C(71) H(69) 0.980 no . .
C(72) H(70) 0.990 no . .
C(78) H(71) 1.000 no . .
C(78) H(72) 1.000 no . .
C(79) H(73) 0.990 no . .
C(79) H(74) 0.990 no . .
C(80) H(75) 1.040 no . .
C(82) H(76) 0.970 no . .
C(82) H(77) 0.970 no . .
C(82) H(78) 0.970 no . .
C(83) H(79) 0.950 no . .
C(83) H(80) 0.950 no . .
C(83) H(81) 0.950 no . .
C(84) H(82) 0.940 no . .
C(84) H(83) 0.940 no . .
C(84) H(84) 0.940 no . .
C(90) H(85) 1.040 no . .
C(90) H(86) 1.040 no . .
C(91) H(87) 1.000 no . .
C(91) H(88) 1.000 no . .
C(92) H(89) 0.920 no . .
C(94) H(90) 0.960 no . .
C(94) H(91) 0.960 no . .
C(94) H(92) 0.960 no . .
C(95) H(93) 0.960 no . .
C(95) H(94) 0.960 no . .
C(95) H(95) 0.960 no . .
C(96) H(96) 0.940 no . .
C(96) H(97) 0.940 no . .
C(96) H(98) 0.940 no . .
C(102) H(99) 1.000 no . .
C(102) H(100) 1.000 no . .
C(103) H(101) 1.000 no . .
C(103) H(102) 1.000 no . .
C(104) H(103) 1.070 no . .
C(106) H(104) 0.930 no . .
C(106) H(105) 0.930 no . .
C(106) H(106) 0.930 no . .
C(107) H(107) 0.960 no . .
C(107) H(108) 0.960 no . .
C(107) H(109) 0.960 no . .
C(108) H(110) 0.950 no . .
C(108) H(111) 0.950 no . .
C(108) H(112) 0.950 no . .
C(110) H(113) 0.960 no . .
C(111) H(114) 0.970 no . .
C(112) H(115) 0.970 no . .
C(113) H(116) 1.050 no . .
C(114) H(117) 1.090 no . .
C(116) H(118) 1.040 no . .
C(117) H(119) 1.040 no . .
C(118) H(120) 1.090 no . .
C(119) H(121) 1.010 no . .
C(120) H(122) 1.020 no . .
C(122) H(123) 0.970 no . .
C(123) H(124) 0.960 no . .
C(124) H(125) 0.940 no . .
C(125) H(126) 0.970 no . .
C(128) H(127) 0.980 no . .
C(129) H(128) 0.990 no . .
C(130) H(129) 1.030 no . .
C(131) H(130) 1.010 no . .
C(134) H(131) 1.090 no . .
C(135) H(132) 1.090 no . .
C(136) H(133) 1.000 no . .
C(137) H(134) 0.970 no . .
C(138) H(135) 1.030 no . .
C(140) H(136) 1.060 no . .
C(141) H(137) 1.030 no . .
C(142) H(138) 0.990 no . .
C(143) H(139) 0.970 no . .
C(144) H(140) 0.960 no . .

loop_
_geom_contact_atom_site_label_1
_geom_contact_atom_site_label_2
_geom_contact_distance
_geom_contact_publ_flag
_geom_contact_site_symmetry_1
_geom_contact_site_symmetry_2
F(3) C(106) 3.207(3) ? . .
F(3) C(111) 3.347(4) ? . .
F(3) C(112) 3.451(4) ? . .
F(4) C(65) 3.490(4) ? . 2_545
F(4) C(79) 3.504(3) ? . 2_545
F(5) C(79) 3.409(3) ? . 2_545
F(6) C(118) 3.563(3) ? . 1_454
F(7) F(18) 3.533(3) ? . 1_554
F(7) C(103) 3.538(3) ? . 1_554
F(8) C(118) 3.510(4) ? . 1_454
F(8) C(129) 3.374(3) ? . 1_454
F(9) C(129) 3.248(3) ? . 1_454
F(9) C(130) 3.245(3) ? . 1_454
F(12) C(34) 3.441(3) ? . .
F(12) C(46) 3.530(4) ? . 2_555
F(13) C(70) 3.472(4) ? . 1_656
F(14) C(12) 3.209(3) ? . 2_656
F(15) C(113) 3.401(4) ? . 2_656
F(16) C(51) 3.413(3) ? . 1_656
F(16) C(52) 3.309(3) ? . 1_656
F(17) C(52) 3.506(3) ? . 1_656
F(17) C(70) 3.346(4) ? . 1_656
F(18) F(7) 3.533(3) ? . 1_556
O(1) O(17) 3.259(3) ? . .
O(4) O(17) 3.035(3) ? . .
O(6) O(17) 3.213(3) ? . .
O(9) O(18) 3.369(3) ? . .
O(12) O(18) 3.043(4) ? . .
O(14) O(18) 3.220(4) ? . .
O(17) O(1) 3.259(3) ? . .
O(17) O(4) 3.035(3) ? . .
O(17) O(6) 3.213(3) ? . .
O(17) C(2) 3.554(4) ? . .
O(17) C(22) 3.538(4) ? . .
O(17) C(56) 3.460(4) ? . 1_655
O(18) O(9) 3.369(3) ? . .
O(18) O(12) 3.043(4) ? . .
O(18) O(14) 3.220(4) ? . .
O(18) C(125) 3.530(4) ? . 1_455
C(2) O(17) 3.554(4) ? . .
C(7) C(96) 3.598(4) ? . 2_546
C(12) F(14) 3.209(3) ? . 2_646
C(22) O(17) 3.538(4) ? . .
C(30) C(47) 3.583(4) ? . 2_555
C(34) F(12) 3.441(3) ? . .
C(35) C(53) 3.466(4) ? . 1_655
C(40) C(113) 3.564(6) ? . 1_455
C(46) F(12) 3.530(4) ? . 2_545
C(47) C(30) 3.583(4) ? . 2_545
C(51) F(16) 3.413(3) ? . 1_454
C(52) F(16) 3.309(3) ? . 1_454
C(52) F(17) 3.506(3) ? . 1_454
C(53) C(35) 3.466(4) ? . 1_455
C(56) O(17) 3.460(4) ? . 1_455
C(65) F(4) 3.490(4) ? . 2_555
C(70) F(13) 3.472(4) ? . 1_454
C(70) F(17) 3.346(4) ? . 1_454
C(79) F(4) 3.504(3) ? . 2_555
C(79) F(5) 3.409(3) ? . 2_555
C(94) C(128) 3.542(4) ? . 1_455
C(96) C(7) 3.598(4) ? . 2_556
C(102) C(128) 3.573(4) ? . 1_455
C(103) F(7) 3.538(3) ? . 1_556
C(106) F(3) 3.207(3) ? . .
C(111) F(3) 3.347(4) ? . .
C(112) F(3) 3.451(4) ? . .
C(113) F(15) 3.401(4) ? . 2_646
C(113) C(40) 3.564(6) ? . 1_655
C(118) F(6) 3.563(3) ? . 1_656
C(118) F(8) 3.510(4) ? . 1_656
C(125) O(18) 3.530(4) ? . 1_655
C(128) C(94) 3.542(4) ? . 1_655
C(128) C(102) 3.573(4) ? . 1_655
C(129) F(8) 3.374(3) ? . 1_656
C(129) F(9) 3.248(3) ? . 1_656
C(130) F(9) 3.245(3) ? . 1_656
Eu(1) H(142) 3.372 ? . .
Eu(2) H(144) 3.521 ? . .
F(1) H(106) 3.261 ? . .
F(1) H(124) 3.429 ? . 1_455
F(2) H(104) 3.465 ? . .
F(2) H(124) 3.572 ? . 1_455
F(2) H(125) 3.297 ? . 1_455
F(3) H(104) 3.049 ? . .
F(3) H(105) 3.021 ? . .
F(3) H(106) 3.010 ? . .
F(3) H(114) 2.787 ? . .
F(3) H(115) 2.996 ? . .
F(3) H(138) 2.957 ? . 2_646
F(4) H(63) 3.008 ? . 2_545
F(4) H(64) 2.760 ? . 2_545
F(4) H(73) 3.383 ? . 2_545
F(4) H(74) 2.875 ? . 2_545
F(4) H(133) 3.297 ? . 2_645
F(4) H(134) 3.505 ? . 2_645
F(5) H(72) 3.289 ? . 2_545
F(5) H(74) 2.491 ? . 2_545
F(5) H(84) 2.854 ? . 2_545
F(5) H(120) 2.877 ? . 1_454
F(6) H(72) 3.269 ? . 2_545
F(6) H(120) 2.565 ? . 1_454
F(7) H(94) 2.998 ? . 1_554
F(7) H(101) 3.081 ? . 1_554
F(7) H(102) 3.208 ? . 1_554
F(7) H(128) 2.870 ? . 1_454
F(8) H(119) 3.487 ? . 1_454
F(8) H(120) 3.104 ? . 1_454
F(8) H(128) 2.527 ? . 1_454
F(8) H(129) 3.506 ? . 1_454
F(9) H(94) 3.009 ? . 1_554
F(9) H(96) 3.504 ? . 1_554
F(9) H(128) 2.635 ? . 1_454
F(9) H(129) 2.618 ? . 1_454
F(10) H(59) 3.101 ? . 1_655
F(11) H(58) 3.228 ? . 1_655
F(11) H(59) 3.191 ? . 1_655
F(12) H(34) 2.974 ? . .
F(12) H(35) 3.041 ? . .
F(12) H(50) 2.502 ? . 2_555
F(12) H(62) 3.175 ? . .
F(12) H(63) 3.407 ? . .
F(13) H(9) 3.513 ? . 2_656
F(13) H(67) 3.306 ? . 1_656
F(13) H(68) 2.649 ? . 1_656
F(14) H(9) 3.568 ? . 2_656
F(14) H(11) 3.180 ? . 2_656
F(14) H(12) 3.059 ? . 2_656
F(14) H(13) 2.541 ? . 2_656
F(14) H(68) 3.104 ? . 1_656
F(15) H(11) 3.078 ? . 2_656
F(15) H(46) 3.242 ? . 2_556
F(15) H(115) 3.450 ? . 2_656
F(15) H(116) 2.468 ? . 2_656
F(16) H(16) 3.304 ? . 1_556
F(16) H(54) 2.845 ? . 1_656
F(16) H(55) 2.611 ? . 1_656
F(16) H(82) 3.408 ? . 2_646
F(17) H(55) 2.592 ? . 1_656
F(17) H(68) 2.893 ? . 1_656
F(18) H(15) 3.212 ? . 1_556
F(18) H(16) 3.301 ? . 1_556
F(18) H(37) 3.359 ? . 1_556
F(18) H(55) 2.947 ? . 1_656
O(1) H(141) 3.505 ? . .
O(1) H(142) 2.420 ? . .
O(2) H(141) 3.446 ? . .
O(4) H(141) 2.341 ? . .
O(4) H(142) 2.951 ? . .
O(6) H(141) 3.389 ? . .
O(6) H(142) 2.467 ? . .
O(9) H(143) 3.535 ? . .
O(9) H(144) 2.452 ? . .
O(10) H(144) 3.353 ? . .
O(12) H(144) 3.082 ? . .
O(14) H(144) 2.962 ? . .
O(17) H(10) 3.464 ? . .
O(17) H(21) 2.993 ? . .
O(17) H(22) 3.211 ? . .
O(17) H(36) 2.996 ? . .
O(17) H(57) 2.745 ? . 1_655
O(17) H(58) 3.058 ? . 1_655
O(18) H(92) 2.656 ? . .
O(18) H(99) 3.202 ? . .
O(18) H(104) 3.358 ? . .
O(18) H(125) 3.137 ? . 1_455
O(18) H(126) 2.802 ? . 1_455
C(2) H(142) 2.925 ? . .
C(3) H(142) 3.583 ? . .
C(6) H(32) 3.276 ? . 2_545
C(6) H(97) 3.425 ? . 2_546
C(7) H(97) 3.244 ? . 2_546
C(7) H(98) 3.130 ? . 2_546
C(7) H(137) 3.528 ? . 2_646
C(8) H(137) 3.528 ? . 2_646
C(8) H(138) 3.536 ? . 2_646
C(10) H(65) 3.390 ? . 2_545
C(11) H(46) 3.527 ? . 1_655
C(13) H(74) 3.199 ? . 2_545
C(13) H(120) 3.269 ? . 1_454
C(16) H(141) 3.152 ? . .
C(17) H(141) 3.478 ? . .
C(18) H(103) 3.572 ? . 1_554
C(19) H(103) 3.166 ? . 1_554
C(22) H(47) 3.587 ? . 1_655
C(22) H(48) 3.205 ? . 1_655
C(22) H(57) 3.204 ? . 1_655
C(22) H(141) 2.746 ? . .
C(24) H(49) 3.393 ? . 1_655
C(24) H(80) 2.932 ? . 2_645
C(24) H(83) 3.128 ? . 2_645
C(25) H(128) 2.892 ? . 1_454
C(28) H(142) 3.339 ? . .
C(30) H(50) 3.539 ? . 2_555
C(30) H(51) 3.363 ? . 2_555
C(31) H(2) 3.053 ? . 2_555
C(32) H(93) 3.325 ? . 1_554
C(34) H(50) 3.277 ? . 2_555
C(34) H(142) 3.416 ? . .
C(35) H(56) 2.734 ? . 1_655
C(36) H(67) 3.391 ? . 1_655
C(39) H(123) 3.482 ? . 1_455
C(39) H(124) 3.401 ? . 1_455
C(40) H(116) 3.579 ? . 1_455
C(44) H(20) 3.416 ? . 1_455
C(44) H(26) 3.182 ? . 1_455
C(45) H(26) 3.084 ? . 1_455
C(45) H(30) 3.525 ? . 2_545
C(45) H(42) 3.569 ? . 2_545
C(45) H(75) 3.383 ? . 2_545
C(46) H(30) 2.687 ? . 2_545
C(46) H(34) 3.193 ? . 2_545
C(46) H(42) 3.581 ? . 2_545
C(46) H(74) 3.344 ? . 2_545
C(46) H(75) 3.298 ? . 2_545
C(47) H(30) 2.651 ? . 2_545
C(47) H(63) 3.561 ? . 2_545
C(47) H(64) 3.501 ? . 2_545
C(47) H(74) 3.550 ? . 2_545
C(48) H(30) 3.514 ? . 2_545
C(49) H(20) 3.151 ? . 1_455
C(50) H(20) 3.150 ? . 1_455
C(51) H(16) 3.419 ? . 1_455
C(51) H(20) 3.237 ? . 1_455
C(51) H(83) 3.436 ? . 2_545
C(51) H(119) 3.382 ? . 1_454
C(52) H(16) 3.293 ? . 1_455
C(52) H(20) 3.295 ? . 1_455
C(52) H(37) 3.335 ? . 1_455
C(53) H(20) 3.323 ? . 1_455
C(53) H(21) 3.323 ? . 1_455
C(53) H(37) 3.092 ? . 1_455
C(53) H(38) 3.062 ? . 1_455
C(54) H(20) 3.288 ? . 1_455
C(54) H(21) 3.490 ? . 1_455
C(56) H(21) 3.490 ? . 1_455
C(56) H(38) 3.494 ? . 1_455
C(57) H(36) 3.499 ? . 1_455
C(58) H(123) 3.349 ? . 1_455
C(58) H(124) 3.130 ? . 1_455
C(59) H(124) 3.018 ? . 1_455
C(63) H(125) 3.453 ? . 1_455
C(64) H(51) 2.906 ? . 2_555
C(64) H(73) 3.546 ? . .
C(64) H(133) 2.993 ? . 1_455
C(65) H(6) 3.528 ? . 2_555
C(65) H(51) 2.730 ? . 2_555
C(65) H(133) 2.834 ? . 1_455
C(69) H(12) 3.506 ? . 2_555
C(70) H(12) 2.933 ? . 2_555
C(71) H(12) 3.413 ? . 2_555
C(71) H(129) 3.290 ? . 1_454
C(73) H(144) 3.464 ? . .
C(74) H(143) 3.487 ? . .
C(74) H(144) 2.699 ? . .
C(75) H(144) 3.178 ? . .
C(76) H(144) 3.377 ? . .
C(79) H(50) 3.502 ? . 2_555
C(79) H(63) 3.352 ? . .
C(80) H(50) 3.562 ? . 2_555
C(82) H(117) 3.334 ? . 2_656
C(83) H(27) 3.466 ? . 2_655
C(83) H(28) 3.358 ? . 2_655
C(83) H(108) 3.354 ? . 2_656
C(84) H(28) 3.359 ? . 2_655
C(84) H(54) 3.141 ? . 2_555
C(85) H(11) 3.597 ? . 2_656
C(85) H(68) 3.420 ? . 1_656
C(90) H(136) 3.398 ? . 1_455
C(94) H(126) 3.142 ? . 1_455
C(94) H(135) 3.479 ? . 1_455
C(94) H(136) 3.187 ? . 1_455
C(95) H(33) 3.078 ? . 1_556
C(96) H(2) 3.553 ? . 2_556
C(96) H(4) 2.697 ? . 2_556
C(96) H(14) 3.286 ? . 2_556
C(97) H(55) 2.929 ? . 1_656
C(102) H(127) 2.760 ? . 1_455
C(103) H(127) 3.018 ? . 1_455
C(103) H(128) 3.381 ? . 1_455
C(106) H(138) 3.181 ? . 2_646
C(107) H(77) 3.568 ? . 2_646
C(107) H(81) 3.263 ? . 2_646
C(107) H(139) 3.466 ? . 2_646
C(111) H(58) 3.342 ? . 1_655
C(112) H(45) 3.013 ? . 1_655
C(112) H(46) 3.575 ? . 1_655
C(112) H(138) 3.458 ? . 2_646
C(112) H(139) 3.252 ? . 2_646
C(113) H(45) 2.606 ? . 1_655
C(113) H(139) 2.768 ? . 2_646
C(114) H(45) 3.118 ? . 1_655
C(114) H(139) 3.591 ? . 2_646
C(117) H(54) 3.552 ? . 1_656
C(117) H(82) 3.432 ? . 2_646
C(118) H(72) 3.282 ? . 2_646
C(118) H(78) 3.340 ? . 2_646
C(118) H(84) 3.404 ? . 2_646
C(119) H(72) 3.466 ? . 2_646
C(119) H(78) 3.215 ? . 2_646
C(120) H(78) 3.463 ? . 2_646
C(122) H(44) 3.362 ? . 1_655
C(122) H(59) 3.078 ? . 1_655
C(123) H(44) 3.248 ? . 1_655
C(123) H(59) 3.173 ? . 1_655
C(123) H(60) 3.348 ? . 1_655
C(124) H(143) 3.558 ? . 1_655
C(125) H(92) 3.466 ? . 1_655
C(125) H(99) 3.348 ? . 1_655
C(127) H(90) 3.431 ? . 1_655
C(127) H(91) 3.267 ? . 1_655
C(128) H(90) 2.952 ? . 1_655
C(128) H(91) 3.399 ? . 1_655
C(128) H(99) 3.286 ? . 1_655
C(128) H(100) 3.320 ? . 1_655
C(128) H(101) 3.437 ? . 1_655
C(128) H(102) 3.542 ? . 1_655
C(129) H(90) 3.028 ? . 1_655
C(129) H(91) 3.550 ? . 1_655
C(129) H(101) 3.387 ? . 1_655
C(130) H(69) 3.308 ? . 1_656
C(130) H(90) 3.552 ? . 1_655
C(130) H(91) 3.553 ? . 1_655
C(130) H(96) 3.211 ? . 1_655
C(131) H(91) 3.370 ? . 1_655
C(132) H(91) 3.179 ? . 1_655
C(136) H(19) 3.500 ? . 2_655
C(140) H(86) 3.280 ? . 1_655
C(140) H(91) 3.296 ? . 1_655
C(141) H(5) 3.248 ? . 2_656
C(141) H(13) 3.291 ? . 2_656
C(141) H(86) 3.462 ? . 1_655
C(141) H(110) 3.085 ? . 2_656
C(142) H(5) 3.105 ? . 2_656
C(142) H(13) 3.483 ? . 2_656
C(142) H(105) 3.444 ? . 2_656
C(142) H(106) 3.435 ? . 2_656
C(142) H(109) 3.204 ? . 2_656
C(142) H(110) 2.885 ? . 2_656
C(143) H(109) 2.824 ? . 2_656
C(143) H(110) 3.321 ? . 2_656
C(143) H(116) 3.247 ? . 2_656
H(1) H(32) 3.342 ? . 2_545
H(2) C(31) 3.053 ? . 2_545
H(2) C(96) 3.553 ? . 2_546
H(2) H(31) 2.865 ? . 2_545
H(2) H(32) 2.419 ? . 2_545
H(2) H(97) 2.789 ? . 2_546
H(3) H(98) 3.381 ? . 2_546
H(4) C(96) 2.697 ? . 2_546
H(4) H(88) 3.373 ? . 2_546
H(4) H(96) 3.020 ? . 2_546
H(4) H(97) 2.491 ? . 2_546
H(4) H(98) 2.201 ? . 2_546
H(4) H(137) 2.922 ? . 2_646
H(5) C(141) 3.248 ? . 2_646
H(5) C(142) 3.105 ? . 2_646
H(5) H(137) 2.877 ? . 2_646
H(5) H(138) 2.607 ? . 2_646
H(6) C(65) 3.528 ? . 2_545
H(6) H(29) 3.568 ? . 2_545
H(6) H(31) 3.555 ? . 2_545
H(6) H(64) 3.103 ? . 2_545
H(6) H(65) 3.267 ? . 2_545
H(7) H(64) 3.561 ? . 2_545
H(7) H(65) 3.263 ? . 2_545
H(8) H(31) 3.141 ? . 2_545
H(8) H(65) 3.078 ? . 2_545
H(9) F(13) 3.513 ? . 2_646
H(9) F(14) 3.568 ? . 2_646
H(9) H(46) 3.461 ? . 1_655
H(9) H(67) 3.407 ? . 2_545
H(10) O(17) 3.464 ? . .
H(10) H(46) 3.380 ? . 1_655
H(10) H(115) 3.596 ? . .
H(10) H(141) 3.220 ? . .
H(11) F(14) 3.180 ? . 2_646
H(11) F(15) 3.078 ? . 2_646
H(11) C(85) 3.597 ? . 2_646
H(11) H(46) 3.166 ? . 1_655
H(11) H(115) 2.838 ? . .
H(12) F(14) 3.059 ? . 2_646
H(12) C(69) 3.506 ? . 2_545
H(12) C(70) 2.933 ? . 2_545
H(12) C(71) 3.413 ? . 2_545
H(12) H(68) 2.743 ? . 2_545
H(12) H(69) 3.574 ? . 2_545
H(12) H(129) 3.469 ? . 2_646
H(13) F(14) 2.541 ? . 2_646
H(13) C(141) 3.291 ? . 2_646
H(13) C(142) 3.483 ? . 2_646
H(13) H(129) 3.501 ? . 2_646
H(13) H(130) 3.078 ? . 2_646
H(13) H(137) 3.406 ? . 2_646
H(14) C(96) 3.286 ? . 2_546
H(14) H(31) 3.570 ? . 2_545
H(14) H(96) 3.017 ? . 2_546
H(14) H(97) 2.989 ? . 2_546
H(14) H(98) 3.315 ? . 2_546
H(14) H(129) 3.370 ? . 2_646
H(15) F(18) 3.212 ? . 1_554
H(15) H(103) 3.582 ? . 1_554
H(16) F(16) 3.304 ? . 1_554
H(16) F(18) 3.301 ? . 1_554
H(16) C(51) 3.419 ? . 1_655
H(16) C(52) 3.293 ? . 1_655
H(16) H(54) 3.408 ? . 1_655
H(16) H(55) 3.153 ? . 1_655
H(16) H(103) 3.365 ? . 1_554
H(17) H(102) 3.274 ? . 1_554
H(17) H(103) 2.930 ? . 1_554
H(17) H(111) 3.531 ? . 1_554
H(18) H(80) 3.305 ? . 2_645
H(18) H(103) 2.779 ? . 1_554
H(18) H(111) 2.980 ? . 1_554
H(19) C(136) 3.500 ? . 2_645
H(19) H(133) 3.154 ? . 2_645
H(20) C(44) 3.416 ? . 1_655
H(20) C(49) 3.151 ? . 1_655
H(20) C(50) 3.150 ? . 1_655
H(20) C(51) 3.237 ? . 1_655
H(20) C(52) 3.295 ? . 1_655
H(20) C(53) 3.323 ? . 1_655
H(20) C(54) 3.288 ? . 1_655
H(20) H(47) 3.411 ? . 1_655
H(20) H(48) 2.611 ? . 1_655
H(20) H(57) 3.334 ? . 1_655
H(20) H(141) 3.573 ? . .
H(21) O(17) 2.993 ? . .
H(21) C(53) 3.323 ? . 1_655
H(21) C(54) 3.490 ? . 1_655
H(21) C(56) 3.490 ? . 1_655
H(21) H(56) 3.509 ? . 1_655
H(21) H(57) 2.647 ? . 1_655
H(21) H(141) 2.359 ? . .
H(21) H(142) 3.594 ? . .
H(22) O(17) 3.211 ? . .
H(22) H(47) 2.972 ? . 1_655
H(22) H(48) 2.933 ? . 1_655
H(22) H(57) 3.137 ? . 1_655
H(22) H(141) 2.370 ? . .
H(23) H(64) 2.995 ? . 2_545
H(23) H(65) 3.419 ? . 2_545
H(23) H(133) 3.369 ? . 2_645
H(24) H(48) 3.370 ? . 1_655
H(24) H(49) 3.494 ? . 1_655
H(25) H(64) 3.380 ? . 2_545
H(26) C(44) 3.182 ? . 1_655
H(26) C(45) 3.084 ? . 1_655
H(26) H(48) 2.796 ? . 1_655
H(26) H(49) 2.627 ? . 1_655
H(26) H(75) 3.560 ? . 2_645
H(26) H(80) 3.394 ? . 2_645
H(26) H(83) 2.990 ? . 2_645
H(27) C(83) 3.466 ? . 2_645
H(27) H(49) 3.346 ? . 1_655
H(27) H(75) 3.394 ? . 2_645
H(27) H(80) 2.538 ? . 2_645
H(27) H(83) 3.373 ? . 2_645
H(27) H(132) 3.476 ? . 2_645
H(28) C(83) 3.358 ? . 2_645
H(28) C(84) 3.359 ? . 2_645
H(28) H(80) 2.517 ? . 2_645
H(28) H(82) 3.543 ? . 2_645
H(28) H(83) 2.567 ? . 2_645
H(29) H(6) 3.568 ? . 2_555
H(29) H(51) 3.223 ? . 2_555
H(30) C(45) 3.525 ? . 2_555
H(30) C(46) 2.687 ? . 2_555
H(30) C(47) 2.651 ? . 2_555
H(30) C(48) 3.514 ? . 2_555
H(30) H(50) 2.708 ? . 2_555
H(30) H(51) 2.622 ? . 2_555
H(31) H(2) 2.865 ? . 2_555
H(31) H(6) 3.555 ? . 2_555
H(31) H(8) 3.141 ? . 2_555
H(31) H(14) 3.570 ? . 2_555
H(32) C(6) 3.276 ? . 2_555
H(32) H(1) 3.342 ? . 2_555
H(32) H(2) 2.419 ? . 2_555
H(32) H(97) 3.145 ? . 1_554
H(33) C(95) 3.078 ? . 1_554
H(33) H(93) 2.423 ? . 1_554
H(33) H(94) 2.885 ? . 1_554
H(33) H(97) 3.448 ? . 1_554
H(34) F(12) 2.974 ? . .
H(34) C(46) 3.193 ? . 2_555
H(34) H(49) 3.537 ? . 2_555
H(34) H(50) 2.512 ? . 2_555
H(35) F(12) 3.041 ? . .
H(35) H(50) 3.257 ? . 2_555
H(35) H(142) 3.202 ? . .
H(36) O(17) 2.996 ? . .
H(36) C(57) 3.499 ? . 1_655
H(36) H(57) 3.526 ? . 1_655
H(36) H(58) 3.289 ? . 1_655
H(36) H(142) 2.853 ? . .
H(37) F(18) 3.359 ? . 1_554
H(37) C(52) 3.335 ? . 1_655
H(37) C(53) 3.092 ? . 1_655
H(37) H(55) 2.917 ? . 1_655
H(37) H(56) 2.382 ? . 1_655
H(38) C(53) 3.062 ? . 1_655
H(38) C(56) 3.494 ? . 1_655
H(38) H(56) 2.279 ? . 1_655
H(38) H(57) 3.302 ? . 1_655
H(39) H(56) 3.238 ? . 1_655
H(40) H(66) 3.528 ? . 1_655
H(40) H(67) 3.012 ? . 1_655
H(41) H(67) 2.893 ? . 1_655
H(41) H(93) 3.224 ? . 1_554
H(42) C(45) 3.569 ? . 2_555
H(42) C(46) 3.581 ? . 2_555
H(44) C(122) 3.362 ? . 1_455
H(44) C(123) 3.248 ? . 1_455
H(44) H(123) 2.942 ? . 1_455
H(44) H(124) 2.735 ? . 1_455
H(45) C(112) 3.013 ? . 1_455
H(45) C(113) 2.606 ? . 1_455
H(45) C(114) 3.118 ? . 1_455
H(45) H(87) 3.382 ? . 2_546
H(45) H(88) 3.322 ? . 2_546
H(45) H(115) 3.261 ? . 1_455
H(45) H(116) 2.621 ? . 1_455
H(45) H(117) 3.484 ? . 1_455
H(45) H(123) 3.350 ? . 1_455
H(46) F(15) 3.242 ? . 2_546
H(46) C(11) 3.527 ? . 1_455
H(46) C(112) 3.575 ? . 1_455
H(46) H(9) 3.461 ? . 1_455
H(46) H(10) 3.380 ? . 1_455
H(46) H(11) 3.166 ? . 1_455
H(46) H(115) 3.121 ? . 1_455
H(47) C(22) 3.587 ? . 1_455
H(47) H(20) 3.411 ? . 1_455
H(47) H(22) 2.972 ? . 1_455
H(48) C(22) 3.205 ? . 1_455
H(48) H(20) 2.611 ? . 1_455
H(48) H(22) 2.933 ? . 1_455
H(48) H(24) 3.370 ? . 1_455
H(48) H(26) 2.796 ? . 1_455
H(49) C(24) 3.393 ? . 1_455
H(49) H(24) 3.494 ? . 1_455
H(49) H(26) 2.627 ? . 1_455
H(49) H(27) 3.346 ? . 1_455
H(49) H(34) 3.537 ? . 2_545
H(49) H(75) 3.121 ? . 2_545
H(50) F(12) 2.502 ? . 2_545
H(50) C(30) 3.539 ? . 2_545
H(50) C(34) 3.277 ? . 2_545
H(50) C(79) 3.502 ? . 2_545
H(50) C(80) 3.562 ? . 2_545
H(50) H(30) 2.708 ? . 2_545
H(50) H(34) 2.512 ? . 2_545
H(50) H(35) 3.257 ? . 2_545
H(50) H(63) 3.214 ? . 2_545
H(50) H(73) 3.258 ? . 2_545
H(50) H(74) 3.261 ? . 2_545
H(50) H(75) 2.894 ? . 2_545
H(51) C(30) 3.363 ? . 2_545
H(51) C(64) 2.906 ? . 2_545
H(51) C(65) 2.730 ? . 2_545
H(51) H(29) 3.223 ? . 2_545
H(51) H(30) 2.622 ? . 2_545
H(51) H(63) 2.768 ? . 2_545
H(51) H(64) 2.429 ? . 2_545
H(53) H(83) 3.400 ? . 2_545
H(53) H(84) 3.534 ? . 2_545
H(54) F(16) 2.845 ? . 1_454
H(54) C(84) 3.141 ? . 2_545
H(54) C(117) 3.552 ? . 1_454
H(54) H(16) 3.408 ? . 1_455
H(54) H(82) 3.075 ? . 2_545
H(54) H(83) 2.789 ? . 2_545
H(54) H(84) 3.034 ? . 2_545
H(54) H(119) 2.629 ? . 1_454
H(55) F(16) 2.611 ? . 1_454
H(55) F(17) 2.592 ? . 1_454
H(55) F(18) 2.947 ? . 1_454
H(55) C(97) 2.929 ? . 1_454
H(55) H(16) 3.153 ? . 1_455
H(55) H(37) 2.917 ? . 1_455
H(56) C(35) 2.734 ? . 1_455
H(56) H(21) 3.509 ? . 1_455
H(56) H(37) 2.382 ? . 1_455
H(56) H(38) 2.279 ? . 1_455
H(56) H(39) 3.238 ? . 1_455
H(57) O(17) 2.745 ? . 1_455
H(57) C(22) 3.204 ? . 1_455
H(57) H(20) 3.334 ? . 1_455
H(57) H(21) 2.647 ? . 1_455
H(57) H(22) 3.137 ? . 1_455
H(57) H(36) 3.526 ? . 1_455
H(57) H(38) 3.302 ? . 1_455
H(57) H(141) 2.860 ? . 1_455
H(57) H(142) 3.594 ? . 1_455
H(58) F(11) 3.228 ? . 1_455
H(58) O(17) 3.058 ? . 1_455
H(58) C(111) 3.342 ? . 1_455
H(58) H(36) 3.289 ? . 1_455
H(58) H(114) 3.049 ? . 1_455
H(59) F(10) 3.101 ? . 1_455
H(59) F(11) 3.191 ? . 1_455
H(59) C(122) 3.078 ? . 1_455
H(59) C(123) 3.173 ? . 1_455
H(59) H(123) 2.774 ? . 1_455
H(59) H(124) 2.943 ? . 1_455
H(59) H(132) 3.037 ? . 1_455
H(60) C(123) 3.348 ? . 1_455
H(60) H(124) 2.722 ? . 1_455
H(60) H(132) 3.087 ? . 1_455
H(62) F(12) 3.175 ? . .
H(62) H(125) 3.196 ? . 1_455
H(62) H(143) 3.200 ? . .
H(63) F(4) 3.008 ? . 2_555
H(63) F(12) 3.407 ? . .
H(63) C(47) 3.561 ? . 2_555
H(63) C(79) 3.352 ? . .
H(63) H(50) 3.214 ? . 2_555
H(63) H(51) 2.768 ? . 2_555
H(63) H(73) 2.499 ? . .
H(63) H(74) 3.388 ? . .
H(63) H(133) 2.981 ? . 1_455
H(63) H(134) 3.564 ? . 1_455
H(63) H(143) 3.398 ? . .
H(64) F(4) 2.760 ? . 2_555
H(64) C(47) 3.501 ? . 2_555
H(64) H(6) 3.103 ? . 2_555
H(64) H(7) 3.561 ? . 2_555
H(64) H(23) 2.995 ? . 2_555
H(64) H(25) 3.380 ? . 2_555
H(64) H(51) 2.429 ? . 2_555
H(64) H(133) 2.698 ? . 1_455
H(65) C(10) 3.390 ? . 2_555
H(65) H(6) 3.267 ? . 2_555
H(65) H(7) 3.263 ? . 2_555
H(65) H(8) 3.078 ? . 2_555
H(65) H(23) 3.419 ? . 2_555
H(66) H(40) 3.528 ? . 1_455
H(67) F(13) 3.306 ? . 1_454
H(67) C(36) 3.391 ? . 1_455
H(67) H(9) 3.407 ? . 2_555
H(67) H(40) 3.012 ? . 1_455
H(67) H(41) 2.893 ? . 1_455
H(68) F(13) 2.649 ? . 1_454
H(68) F(14) 3.104 ? . 1_454
H(68) F(17) 2.893 ? . 1_454
H(68) C(85) 3.420 ? . 1_454
H(68) H(12) 2.743 ? . 2_555
H(69) C(130) 3.308 ? . 1_454
H(69) H(12) 3.574 ? . 2_555
H(69) H(119) 3.514 ? . 1_454
H(69) H(129) 2.483 ? . 1_454
H(71) H(134) 3.148 ? . 1_455
H(71) H(143) 3.328 ? . .
H(71) H(144) 3.509 ? . .
H(72) F(5) 3.289 ? . 2_555
H(72) F(6) 3.269 ? . 2_555
H(72) C(118) 3.282 ? . 2_656
H(72) C(119) 3.466 ? . 2_656
H(72) H(120) 2.931 ? . 2_656
H(72) H(121) 3.263 ? . 2_656
H(73) F(4) 3.383 ? . 2_555
H(73) C(64) 3.546 ? . .
H(73) H(50) 3.258 ? . 2_555
H(73) H(63) 2.499 ? . .
H(73) H(143) 3.059 ? . .
H(73) H(144) 3.405 ? . .
H(74) F(4) 2.875 ? . 2_555
H(74) F(5) 2.491 ? . 2_555
H(74) C(13) 3.199 ? . 2_555
H(74) C(46) 3.344 ? . 2_555
H(74) C(47) 3.550 ? . 2_555
H(74) H(50) 3.261 ? . 2_555
H(74) H(63) 3.388 ? . .
H(75) C(45) 3.383 ? . 2_555
H(75) C(46) 3.298 ? . 2_555
H(75) H(26) 3.560 ? . 2_655
H(75) H(27) 3.394 ? . 2_655
H(75) H(49) 3.121 ? . 2_555
H(75) H(50) 2.894 ? . 2_555
H(76) H(116) 3.571 ? . 2_656
H(76) H(117) 3.156 ? . 2_656
H(77) C(107) 3.568 ? . 2_656
H(77) H(108) 3.199 ? . 2_656
H(77) H(109) 3.179 ? . 2_656
H(77) H(116) 3.549 ? . 2_656
H(77) H(117) 3.383 ? . 2_656
H(78) C(118) 3.340 ? . 2_656
H(78) C(119) 3.215 ? . 2_656
H(78) C(120) 3.463 ? . 2_656
H(78) H(117) 2.922 ? . 2_656
H(78) H(121) 3.515 ? . 2_656
H(80) C(24) 2.932 ? . 2_655
H(80) H(18) 3.305 ? . 2_655
H(80) H(26) 3.394 ? . 2_655
H(80) H(27) 2.538 ? . 2_655
H(80) H(28) 2.517 ? . 2_655
H(81) C(107) 3.263 ? . 2_656
H(81) H(108) 2.453 ? . 2_656
H(81) H(109) 3.272 ? . 2_656
H(81) H(111) 3.392 ? . 2_656
H(82) F(16) 3.408 ? . 2_656
H(82) C(117) 3.432 ? . 2_656
H(82) H(28) 3.543 ? . 2_655
H(82) H(54) 3.075 ? . 2_555
H(82) H(108) 2.946 ? . 2_656
H(82) H(119) 3.288 ? . 2_656
H(83) C(24) 3.128 ? . 2_655
H(83) C(51) 3.436 ? . 2_555
H(83) H(26) 2.990 ? . 2_655
H(83) H(27) 3.373 ? . 2_655
H(83) H(28) 2.567 ? . 2_655
H(83) H(53) 3.400 ? . 2_555
H(83) H(54) 2.789 ? . 2_555
H(84) F(5) 2.854 ? . 2_555
H(84) C(118) 3.404 ? . 2_656
H(84) H(53) 3.534 ? . 2_555
H(84) H(54) 3.034 ? . 2_555
H(84) H(119) 3.481 ? . 2_656
H(84) H(120) 3.050 ? . 2_656
H(86) C(140) 3.280 ? . 1_455
H(86) C(141) 3.462 ? . 1_455
H(86) H(135) 3.347 ? . 1_455
H(86) H(136) 2.485 ? . 1_455
H(86) H(137) 2.923 ? . 1_455
H(87) H(45) 3.382 ? . 2_556
H(87) H(116) 2.832 ? . 2_656
H(87) H(117) 3.426 ? . 2_656
H(88) H(4) 3.373 ? . 2_556
H(88) H(45) 3.322 ? . 2_556
H(90) C(127) 3.431 ? . 1_455
H(90) C(128) 2.952 ? . 1_455
H(90) C(129) 3.028 ? . 1_455
H(90) C(130) 3.552 ? . 1_455
H(90) H(126) 3.302 ? . 1_455
H(90) H(127) 3.148 ? . 1_455
H(90) H(128) 3.279 ? . 1_455
H(91) C(127) 3.267 ? . 1_455
H(91) C(128) 3.399 ? . 1_455
H(91) C(129) 3.550 ? . 1_455
H(91) C(130) 3.553 ? . 1_455
H(91) C(131) 3.370 ? . 1_455
H(91) C(132) 3.179 ? . 1_455
H(91) C(140) 3.296 ? . 1_455
H(91) H(126) 3.122 ? . 1_455
H(91) H(135) 2.810 ? . 1_455
H(91) H(136) 2.259 ? . 1_455
H(92) O(18) 2.656 ? . .
H(92) C(125) 3.466 ? . 1_455
H(92) H(126) 2.533 ? . 1_455
H(92) H(135) 3.301 ? . 1_455
H(92) H(143) 3.363 ? . .
H(92) H(144) 3.397 ? . .
H(93) C(32) 3.325 ? . 1_556
H(93) H(33) 2.423 ? . 1_556
H(93) H(41) 3.224 ? . 1_556
H(94) F(7) 2.998 ? . 1_556
H(94) F(9) 3.009 ? . 1_556
H(94) H(33) 2.885 ? . 1_556
H(94) H(128) 3.342 ? . 1_455
H(96) F(9) 3.504 ? . 1_556
H(96) C(130) 3.211 ? . 1_455
H(96) H(4) 3.020 ? . 2_556
H(96) H(14) 3.017 ? . 2_556
H(96) H(129) 3.093 ? . 1_455
H(96) H(136) 3.258 ? . 1_455
H(97) C(6) 3.425 ? . 2_556
H(97) C(7) 3.244 ? . 2_556
H(97) H(2) 2.789 ? . 2_556
H(97) H(4) 2.491 ? . 2_556
H(97) H(14) 2.989 ? . 2_556
H(97) H(32) 3.145 ? . 1_556
H(97) H(33) 3.448 ? . 1_556
H(98) C(7) 3.130 ? . 2_556
H(98) H(3) 3.381 ? . 2_556
H(98) H(4) 2.201 ? . 2_556
H(98) H(14) 3.315 ? . 2_556
H(98) H(136) 3.299 ? . 1_455
H(98) H(137) 2.978 ? . 1_455
H(99) O(18) 3.202 ? . .
H(99) C(125) 3.348 ? . 1_455
H(99) C(128) 3.286 ? . 1_455
H(99) H(126) 2.942 ? . 1_455
H(99) H(127) 2.655 ? . 1_455
H(100) C(128) 3.320 ? . 1_455
H(100) H(122) 3.437 ? . 1_455
H(100) H(127) 2.384 ? . 1_455
H(101) F(7) 3.081 ? . 1_556
H(101) C(128) 3.437 ? . 1_455
H(101) C(129) 3.387 ? . 1_455
H(101) H(127) 3.009 ? . 1_455
H(101) H(128) 2.926 ? . 1_455
H(102) F(7) 3.208 ? . 1_556
H(102) C(128) 3.542 ? . 1_455
H(102) H(17) 3.274 ? . 1_556
H(102) H(121) 3.437 ? . 1_455
H(102) H(127) 2.842 ? . 1_455
H(102) H(128) 3.008 ? . 1_455
H(103) C(18) 3.572 ? . 1_556
H(103) C(19) 3.166 ? . 1_556
H(103) H(15) 3.582 ? . 1_556
H(103) H(16) 3.365 ? . 1_556
H(103) H(17) 2.930 ? . 1_556
H(103) H(18) 2.779 ? . 1_556
H(104) F(2) 3.465 ? . .
H(104) F(3) 3.049 ? . .
H(104) O(18) 3.358 ? . .
H(104) H(144) 3.448 ? . .
H(105) F(3) 3.021 ? . .
H(105) C(142) 3.444 ? . 2_646
H(105) H(138) 2.730 ? . 2_646
H(106) F(1) 3.261 ? . .
H(106) F(3) 3.010 ? . .
H(106) C(142) 3.435 ? . 2_646
H(106) H(138) 2.773 ? . 2_646
H(108) C(83) 3.354 ? . 2_646
H(108) H(77) 3.199 ? . 2_646
H(108) H(81) 2.453 ? . 2_646
H(108) H(82) 2.946 ? . 2_646
H(109) C(142) 3.204 ? . 2_646
H(109) C(143) 2.824 ? . 2_646
H(109) H(77) 3.179 ? . 2_646
H(109) H(81) 3.272 ? . 2_646
H(109) H(138) 3.204 ? . 2_646
H(109) H(139) 2.535 ? . 2_646
H(110) C(141) 3.085 ? . 2_646
H(110) C(142) 2.885 ? . 2_646
H(110) C(143) 3.321 ? . 2_646
H(110) H(137) 3.398 ? . 2_646
H(110) H(138) 3.045 ? . 2_646
H(111) H(17) 3.531 ? . 1_556
H(111) H(18) 2.980 ? . 1_556
H(111) H(81) 3.392 ? . 2_646
H(112) H(121) 3.054 ? . 1_455
H(114) F(3) 2.787 ? . .
H(114) H(58) 3.049 ? . 1_655
H(115) F(3) 2.996 ? . .
H(115) F(15) 3.450 ? . 2_646
H(115) H(10) 3.596 ? . .
H(115) H(11) 2.838 ? . .
H(115) H(45) 3.261 ? . 1_655
H(115) H(46) 3.121 ? . 1_655
H(115) H(138) 3.088 ? . 2_646
H(115) H(139) 3.251 ? . 2_646
H(116) F(15) 2.468 ? . 2_646
H(116) C(40) 3.579 ? . 1_655
H(116) C(143) 3.247 ? . 2_646
H(116) H(45) 2.621 ? . 1_655
H(116) H(76) 3.571 ? . 2_646
H(116) H(77) 3.549 ? . 2_646
H(116) H(87) 2.832 ? . 2_646
H(116) H(139) 2.350 ? . 2_646
H(117) C(82) 3.334 ? . 2_646
H(117) H(45) 3.484 ? . 1_655
H(117) H(76) 3.156 ? . 2_646
H(117) H(77) 3.383 ? . 2_646
H(117) H(78) 2.922 ? . 2_646
H(117) H(87) 3.426 ? . 2_646
H(119) F(8) 3.487 ? . 1_656
H(119) C(51) 3.382 ? . 1_656
H(119) H(54) 2.629 ? . 1_656
H(119) H(69) 3.514 ? . 1_656
H(119) H(82) 3.288 ? . 2_646
H(119) H(84) 3.481 ? . 2_646
H(120) F(5) 2.877 ? . 1_656
H(120) F(6) 2.565 ? . 1_656
H(120) F(8) 3.104 ? . 1_656
H(120) C(13) 3.269 ? . 1_656
H(120) H(72) 2.931 ? . 2_646
H(120) H(84) 3.050 ? . 2_646
H(121) H(72) 3.263 ? . 2_646
H(121) H(78) 3.515 ? . 2_646
H(121) H(102) 3.437 ? . 1_655
H(121) H(112) 3.054 ? . 1_655
H(122) H(100) 3.437 ? . 1_655
H(123) C(39) 3.482 ? . 1_655
H(123) C(58) 3.349 ? . 1_655
H(123) H(44) 2.942 ? . 1_655
H(123) H(45) 3.350 ? . 1_655
H(123) H(59) 2.774 ? . 1_655
H(124) F(1) 3.429 ? . 1_655
H(124) F(2) 3.572 ? . 1_655
H(124) C(39) 3.401 ? . 1_655
H(124) C(58) 3.130 ? . 1_655
H(124) C(59) 3.018 ? . 1_655
H(124) H(44) 2.735 ? . 1_655
H(124) H(59) 2.943 ? . 1_655
H(124) H(60) 2.722 ? . 1_655
H(125) F(2) 3.297 ? . 1_655
H(125) O(18) 3.137 ? . 1_655
H(125) C(63) 3.453 ? . 1_655
H(125) H(62) 3.196 ? . 1_655
H(125) H(143) 2.858 ? . 1_655
H(126) O(18) 2.802 ? . 1_655
H(126) C(94) 3.142 ? . 1_655
H(126) H(90) 3.302 ? . 1_655
H(126) H(91) 3.122 ? . 1_655
H(126) H(92) 2.533 ? . 1_655
H(126) H(99) 2.942 ? . 1_655
H(126) H(143) 3.063 ? . 1_655
H(127) C(102) 2.760 ? . 1_655
H(127) C(103) 3.018 ? . 1_655
H(127) H(90) 3.148 ? . 1_655
H(127) H(99) 2.655 ? . 1_655
H(127) H(100) 2.384 ? . 1_655
H(127) H(101) 3.009 ? . 1_655
H(127) H(102) 2.842 ? . 1_655
H(128) F(7) 2.870 ? . 1_656
H(128) F(8) 2.527 ? . 1_656
H(128) F(9) 2.635 ? . 1_656
H(128) C(25) 2.892 ? . 1_656
H(128) C(103) 3.381 ? . 1_655
H(128) H(90) 3.279 ? . 1_655
H(128) H(94) 3.342 ? . 1_655
H(128) H(101) 2.926 ? . 1_655
H(128) H(102) 3.008 ? . 1_655
H(129) F(8) 3.506 ? . 1_656
H(129) F(9) 2.618 ? . 1_656
H(129) C(71) 3.290 ? . 1_656
H(129) H(12) 3.469 ? . 2_656
H(129) H(13) 3.501 ? . 2_656
H(129) H(14) 3.370 ? . 2_656
H(129) H(69) 2.483 ? . 1_656
H(129) H(96) 3.093 ? . 1_655
H(130) H(13) 3.078 ? . 2_656
H(132) H(27) 3.476 ? . 2_655
H(132) H(59) 3.037 ? . 1_655
H(132) H(60) 3.087 ? . 1_655
H(133) F(4) 3.297 ? . 2_655
H(133) C(64) 2.993 ? . 1_655
H(133) C(65) 2.834 ? . 1_655
H(133) H(19) 3.154 ? . 2_655
H(133) H(23) 3.369 ? . 2_655
H(133) H(63) 2.981 ? . 1_655
H(133) H(64) 2.698 ? . 1_655
H(134) F(4) 3.505 ? . 2_655
H(134) H(63) 3.564 ? . 1_655
H(134) H(71) 3.148 ? . 1_655
H(134) H(143) 3.549 ? . 1_655
H(135) C(94) 3.479 ? . 1_655
H(135) H(86) 3.347 ? . 1_655
H(135) H(91) 2.810 ? . 1_655
H(135) H(92) 3.301 ? . 1_655
H(136) C(90) 3.398 ? . 1_655
H(136) C(94) 3.187 ? . 1_655
H(136) H(86) 2.485 ? . 1_655
H(136) H(91) 2.259 ? . 1_655
H(136) H(96) 3.258 ? . 1_655
H(136) H(98) 3.299 ? . 1_655
H(137) C(7) 3.528 ? . 2_656
H(137) C(8) 3.528 ? . 2_656
H(137) H(4) 2.922 ? . 2_656
H(137) H(5) 2.877 ? . 2_656
H(137) H(13) 3.406 ? . 2_656
H(137) H(86) 2.923 ? . 1_655
H(137) H(98) 2.978 ? . 1_655
H(137) H(110) 3.398 ? . 2_656
H(138) F(3) 2.957 ? . 2_656
H(138) C(8) 3.536 ? . 2_656
H(138) C(106) 3.181 ? . 2_656
H(138) C(112) 3.458 ? . 2_656
H(138) H(5) 2.607 ? . 2_656
H(138) H(105) 2.730 ? . 2_656
H(138) H(106) 2.773 ? . 2_656
H(138) H(109) 3.204 ? . 2_656
H(138) H(110) 3.045 ? . 2_656
H(138) H(115) 3.088 ? . 2_656
H(139) C(107) 3.466 ? . 2_656
H(139) C(112) 3.252 ? . 2_656
H(139) C(113) 2.768 ? . 2_656
H(139) C(114) 3.591 ? . 2_656
H(139) H(109) 2.535 ? . 2_656
H(139) H(115) 3.251 ? . 2_656
H(139) H(116) 2.350 ? . 2_656
H(141) O(1) 3.505 ? . .
H(141) O(2) 3.446 ? . .
H(141) O(4) 2.341 ? . .
H(141) O(6) 3.389 ? . .
H(141) C(16) 3.152 ? . .
H(141) C(17) 3.478 ? . .
H(141) C(22) 2.746 ? . .
H(141) H(10) 3.220 ? . .
H(141) H(20) 3.573 ? . .
H(141) H(21) 2.359 ? . .
H(141) H(22) 2.370 ? . .
H(141) H(57) 2.860 ? . 1_655
H(142) Eu(1) 3.372 ? . .
H(142) O(1) 2.420 ? . .
H(142) O(4) 2.951 ? . .
H(142) O(6) 2.467 ? . .
H(142) C(2) 2.925 ? . .
H(142) C(3) 3.583 ? . .
H(142) C(28) 3.339 ? . .
H(142) C(34) 3.416 ? . .
H(142) H(21) 3.594 ? . .
H(142) H(35) 3.202 ? . .
H(142) H(36) 2.853 ? . .
H(142) H(57) 3.594 ? . 1_655
H(143) O(9) 3.535 ? . .
H(143) C(74) 3.487 ? . .
H(143) C(124) 3.558 ? . 1_455
H(143) H(62) 3.200 ? . .
H(143) H(63) 3.398 ? . .
H(143) H(71) 3.328 ? . .
H(143) H(73) 3.059 ? . .
H(143) H(92) 3.363 ? . .
H(143) H(125) 2.858 ? . 1_455
H(143) H(126) 3.063 ? . 1_455
H(143) H(134) 3.549 ? . 1_455
H(144) Eu(2) 3.521 ? . .
H(144) O(9) 2.452 ? . .
H(144) O(10) 3.353 ? . .
H(144) O(12) 3.082 ? . .
H(144) O(14) 2.962 ? . .
H(144) C(73) 3.464 ? . .
H(144) C(74) 2.699 ? . .
H(144) C(75) 3.178 ? . .
H(144) C(76) 3.377 ? . .
H(144) H(71) 3.509 ? . .
H(144) H(73) 3.405 ? . .
H(144) H(92) 3.397 ? . .
H(144) H(104) 3.448 ? . .

loop_
_geom_torsion_atom_site_label_1
_geom_torsion_atom_site_label_2
_geom_torsion_atom_site_label_3
_geom_torsion_atom_site_label_4
_geom_torsion
_geom_torsion_publ_flag
_geom_torsion_site_symmetry_1
_geom_torsion_site_symmetry_2
_geom_torsion_site_symmetry_3
_geom_torsion_site_symmetry_4
O(1) Eu(1) O(2) C(4) 20.2(2) ? . . . .
O(2) Eu(1) O(1) C(2) -16.8(2) ? . . . .
O(1) Eu(1) O(3) C(14) -102.9(2) ? . . . .
O(3) Eu(1) O(1) C(2) 0.5(3) ? . . . .
O(1) Eu(1) O(4) C(16) 149.5(2) ? . . . .
O(4) Eu(1) O(1) C(2) -82.8(2) ? . . . .
O(1) Eu(1) O(5) C(26) 26.1(3) ? . . . .
O(5) Eu(1) O(1) C(2) -167.0(2) ? . . . .
O(1) Eu(1) O(6) C(28) -177.6(2) ? . . . .
O(6) Eu(1) O(1) C(2) -150.9(2) ? . . . .
O(1) Eu(1) O(7) P(1) 143.1(2) ? . . . .
O(7) Eu(1) O(1) C(2) 55.7(2) ? . . . .
O(1) Eu(1) O(8) P(2) 41.0(7) ? . . . .
O(8) Eu(1) O(1) C(2) 129.7(2) ? . . . .
O(2) Eu(1) O(3) C(14) -85.5(2) ? . . . .
O(3) Eu(1) O(2) C(4) -149.8(2) ? . . . .
O(2) Eu(1) O(4) C(16) 81.4(2) ? . . . .
O(4) Eu(1) O(2) C(4) 128.8(2) ? . . . .
O(2) Eu(1) O(5) C(26) -110.8(2) ? . . . .
O(5) Eu(1) O(2) C(4) 175.6(2) ? . . . .
O(2) Eu(1) O(6) C(28) 127.3(2) ? . . . .
O(6) Eu(1) O(2) C(4) 74.0(2) ? . . . .
O(2) Eu(1) O(7) P(1) -142.1(2) ? . . . .
O(7) Eu(1) O(2) C(4) -68.8(2) ? . . . .
O(2) Eu(1) O(8) P(2) 97.9(7) ? . . . .
O(8) Eu(1) O(2) C(4) -40.2(2) ? . . . .
O(3) Eu(1) O(4) C(16) 4.2(2) ? . . . .
O(4) Eu(1) O(3) C(14) -11.9(2) ? . . . .
O(3) Eu(1) O(5) C(26) -146.5(2) ? . . . .
O(5) Eu(1) O(3) C(14) 69.3(2) ? . . . .
O(3) Eu(1) O(6) C(28) 25.5(2) ? . . . .
O(6) Eu(1) O(3) C(14) 35.4(2) ? . . . .
O(3) Eu(1) O(7) P(1) -65.0(2) ? . . . .
O(7) Eu(1) O(3) C(14) -159.9(2) ? . . . .
O(3) Eu(1) O(8) P(2) -167.5(6) ? . . . .
O(8) Eu(1) O(3) C(14) 135.5(2) ? . . . .
O(4) Eu(1) O(5) C(26) -65.9(2) ? . . . .
O(5) Eu(1) O(4) C(16) -67.1(2) ? . . . .
O(4) Eu(1) O(6) C(28) 73.8(2) ? . . . .
O(6) Eu(1) O(4) C(16) -144.4(2) ? . . . .
O(4) Eu(1) O(7) P(1) -116.5(2) ? . . . .
O(7) Eu(1) O(4) C(16) 55.7(2) ? . . . .
O(4) Eu(1) O(8) P(2) -62.7(7) ? . . . .
O(8) Eu(1) O(4) C(16) -111.5(2) ? . . . .
O(5) Eu(1) O(6) C(28) -7.3(2) ? . . . .
O(6) Eu(1) O(5) C(26) 10.3(2) ? . . . .
O(5) Eu(1) O(7) P(1) -9.4(2) ? . . . .
O(7) Eu(1) O(5) C(26) 154.3(2) ? . . . .
O(5) Eu(1) O(8) P(2) -106.8(7) ? . . . .
O(8) Eu(1) O(5) C(26) 91.3(2) ? . . . .
O(6) Eu(1) O(7) P(1) 97.4(2) ? . . . .
O(7) Eu(1) O(6) C(28) -128.8(2) ? . . . .
O(6) Eu(1) O(8) P(2) -30.5(7) ? . . . .
O(8) Eu(1) O(6) C(28) -88.7(2) ? . . . .
O(7) Eu(1) O(8) P(2) 126.1(7) ? . . . .
O(8) Eu(1) O(7) P(1) 56.3(2) ? . . . .
O(9) Eu(2) O(10) C(76) -14.5(2) ? . . . .
O(10) Eu(2) O(9) C(74) 17.5(2) ? . . . .
O(9) Eu(2) O(11) C(86) 99.0(2) ? . . . .
O(11) Eu(2) O(9) C(74) -6.6(3) ? . . . .
O(9) Eu(2) O(12) C(88) -141.0(2) ? . . . .
O(12) Eu(2) O(9) C(74) 78.7(2) ? . . . .
O(9) Eu(2) O(13) C(98) -46.3(3) ? . . . .
O(13) Eu(2) O(9) C(74) 169.2(2) ? . . . .
O(9) Eu(2) O(14) C(100) -175.8(2) ? . . . .
O(14) Eu(2) O(9) C(74) 145.4(2) ? . . . .
O(9) Eu(2) O(15) P(3) -35.4(6) ? . . . .
O(15) Eu(2) O(9) C(74) -131.7(2) ? . . . .
O(9) Eu(2) O(16) P(4) -146.0(2) ? . . . .
O(16) Eu(2) O(9) C(74) -57.7(2) ? . . . .
O(10) Eu(2) O(11) C(86) 74.9(2) ? . . . .
O(11) Eu(2) O(10) C(76) 151.1(2) ? . . . .
O(10) Eu(2) O(12) C(88) -75.1(2) ? . . . .
O(12) Eu(2) O(10) C(76) -126.1(2) ? . . . .
O(10) Eu(2) O(13) C(98) 93.6(2) ? . . . .
O(13) Eu(2) O(10) C(76) -172.3(2) ? . . . .
O(10) Eu(2) O(14) C(100) -115.2(2) ? . . . .
O(14) Eu(2) O(10) C(76) -75.7(2) ? . . . .
O(10) Eu(2) O(15) P(3) -89.3(6) ? . . . .
O(15) Eu(2) O(10) C(76) 42.5(2) ? . . . .
O(10) Eu(2) O(16) P(4) 138.4(2) ? . . . .
O(16) Eu(2) O(10) C(76) 70.1(2) ? . . . .
O(11) Eu(2) O(12) C(88) 2.2(2) ? . . . .
O(12) Eu(2) O(11) C(86) 5.4(2) ? . . . .
O(11) Eu(2) O(13) C(98) 131.1(2) ? . . . .
O(13) Eu(2) O(11) C(86) -78.5(2) ? . . . .
O(11) Eu(2) O(14) C(100) -18.8(2) ? . . . .
O(14) Eu(2) O(11) C(86) -40.9(2) ? . . . .
O(11) Eu(2) O(15) P(3) 176.3(5) ? . . . .
O(15) Eu(2) O(11) C(86) -144.3(2) ? . . . .
O(11) Eu(2) O(16) P(4) 61.9(2) ? . . . .
O(16) Eu(2) O(11) C(86) 150.9(2) ? . . . .
O(12) Eu(2) O(13) C(98) 51.2(2) ? . . . .
O(13) Eu(2) O(12) C(88) 73.7(2) ? . . . .
O(12) Eu(2) O(14) C(100) -66.9(2) ? . . . .
O(14) Eu(2) O(12) C(88) 149.7(2) ? . . . .
O(12) Eu(2) O(15) P(3) 69.9(6) ? . . . .
O(15) Eu(2) O(12) C(88) 118.5(2) ? . . . .
O(12) Eu(2) O(16) P(4) 116.2(2) ? . . . .
O(16) Eu(2) O(12) C(88) -52.1(2) ? . . . .
O(13) Eu(2) O(14) C(100) 17.9(2) ? . . . .
O(14) Eu(2) O(13) C(98) -22.3(2) ? . . . .
O(13) Eu(2) O(15) P(3) 115.1(6) ? . . . .
O(15) Eu(2) O(13) C(98) -107.2(2) ? . . . .
O(13) Eu(2) O(16) P(4) 5.3(2) ? . . . .
O(16) Eu(2) O(13) C(98) -169.0(2) ? . . . .
O(14) Eu(2) O(15) P(3) 40.0(6) ? . . . .
O(15) Eu(2) O(14) C(100) 97.6(2) ? . . . .
O(14) Eu(2) O(16) P(4) -103.1(2) ? . . . .
O(16) Eu(2) O(14) C(100) 140.2(2) ? . . . .
O(15) Eu(2) O(16) P(4) -58.7(2) ? . . . .
O(16) Eu(2) O(15) P(3) -116.8(6) ? . . . .
O(7) P(1) C(37) C(38) 14.0(3) ? . . . .
O(7) P(1) C(37) C(42) -163.0(3) ? . . . .
C(37) P(1) O(7) Eu(1) -140.0(2) ? . . . .
O(7) P(1) C(43) C(44) -175.6(2) ? . . . .
O(7) P(1) C(43) C(48) -1.7(3) ? . . . .
C(43) P(1) O(7) Eu(1) 100.2(2) ? . . . .
O(7) P(1) C(49) C(50) 87.0(2) ? . . . .
O(7) P(1) C(49) C(54) -89.2(2) ? . . . .
C(49) P(1) O(7) Eu(1) -15.2(3) ? . . . .
C(37) P(1) C(43) C(44) 66.1(3) ? . . . .
C(37) P(1) C(43) C(48) -120.0(2) ? . . . .
C(43) P(1) C(37) C(38) 133.8(2) ? . . . .
C(43) P(1) C(37) C(42) -43.2(3) ? . . . .
C(37) P(1) C(49) C(50) -150.8(2) ? . . . .
C(37) P(1) C(49) C(54) 33.0(3) ? . . . .
C(49) P(1) C(37) C(38) -111.1(2) ? . . . .
C(49) P(1) C(37) C(42) 71.9(3) ? . . . .
C(43) P(1) C(49) C(50) -32.0(2) ? . . . .
C(43) P(1) C(49) C(54) 151.8(2) ? . . . .
C(49) P(1) C(43) C(44) -54.5(3) ? . . . .
C(49) P(1) C(43) C(48) 119.4(2) ? . . . .
O(8) P(2) C(60) C(55) -58.5(2) ? . . . .
O(8) P(2) C(60) C(59) 123.5(2) ? . . . .
C(60) P(2) O(8) Eu(1) -115.4(7) ? . . . .
O(8) P(2) C(61) C(62) -33.5(3) ? . . . .
O(8) P(2) C(61) C(66) 146.7(2) ? . . . .
C(61) P(2) O(8) Eu(1) 4.7(7) ? . . . .
O(8) P(2) C(67) C(68) 166.4(2) ? . . . .
O(8) P(2) C(67) C(72) -9.4(2) ? . . . .
C(67) P(2) O(8) Eu(1) 125.0(6) ? . . . .
C(60) P(2) C(61) C(62) 90.3(2) ? . . . .
C(60) P(2) C(61) C(66) -89.6(3) ? . . . .
C(61) P(2) C(60) C(55) 178.8(2) ? . . . .
C(61) P(2) C(60) C(59) 0.8(2) ? . . . .
C(60) P(2) C(67) C(68) 43.0(3) ? . . . .
C(60) P(2) C(67) C(72) -132.8(2) ? . . . .
C(67) P(2) C(60) C(55) 63.7(2) ? . . . .
C(67) P(2) C(60) C(59) -114.3(2) ? . . . .
C(61) P(2) C(67) C(68) -71.3(2) ? . . . .
C(61) P(2) C(67) C(72) 113.0(2) ? . . . .
C(67) P(2) C(61) C(62) -155.6(2) ? . . . .
C(67) P(2) C(61) C(66) 24.5(3) ? . . . .
O(15) P(3) C(109) C(110) 37.8(2) ? . . . .
O(15) P(3) C(109) C(114) -142.2(2) ? . . . .
C(109) P(3) O(15) Eu(2) -14.6(6) ? . . . .
O(15) P(3) C(115) C(116) 12.9(2) ? . . . .
O(15) P(3) C(115) C(120) -164.8(2) ? . . . .
C(115) P(3) O(15) Eu(2) -134.8(5) ? . . . .
O(15) P(3) C(121) C(122) -122.7(2) ? . . . .
O(15) P(3) C(121) C(126) 59.9(2) ? . . . .
C(121) P(3) O(15) Eu(2) 105.9(6) ? . . . .
C(109) P(3) C(115) C(116) -109.2(2) ? . . . .
C(109) P(3) C(115) C(120) 73.1(2) ? . . . .
C(115) P(3) C(109) C(110) 159.7(2) ? . . . .
C(115) P(3) C(109) C(114) -20.3(3) ? . . . .
C(109) P(3) C(121) C(122) 0.1(2) ? . . . .
C(109) P(3) C(121) C(126) -177.3(2) ? . . . .
C(121) P(3) C(109) C(110) -86.2(2) ? . . . .
C(121) P(3) C(109) C(114) 93.8(3) ? . . . .
C(115) P(3) C(121) C(122) 115.3(2) ? . . . .
C(115) P(3) C(121) C(126) -62.0(2) ? . . . .
C(121) P(3) C(115) C(116) 136.3(2) ? . . . .
C(121) P(3) C(115) C(120) -41.4(3) ? . . . .
O(16) P(4) C(132) C(127) 90.0(2) ? . . . .
O(16) P(4) C(132) C(131) -88.7(2) ? . . . .
C(132) P(4) O(16) Eu(2) 21.4(2) ? . . . .
O(16) P(4) C(133) C(134) -13.9(3) ? . . . .
O(16) P(4) C(133) C(138) 163.3(2) ? . . . .
C(133) P(4) O(16) Eu(2) 146.3(2) ? . . . .
O(16) P(4) C(139) C(140) 168.7(2) ? . . . .
O(16) P(4) C(139) C(144) -7.4(2) ? . . . .
C(139) P(4) O(16) Eu(2) -95.7(2) ? . . . .
C(132) P(4) C(133) C(134) 112.6(2) ? . . . .
C(132) P(4) C(133) C(138) -70.2(3) ? . . . .
C(133) P(4) C(132) C(127) -33.6(2) ? . . . .
C(133) P(4) C(132) C(131) 147.8(2) ? . . . .
C(132) P(4) C(139) C(140) 45.7(3) ? . . . .
C(132) P(4) C(139) C(144) -130.5(2) ? . . . .
C(139) P(4) C(132) C(127) -148.9(2) ? . . . .
C(139) P(4) C(132) C(131) 32.4(2) ? . . . .
C(133) P(4) C(139) C(140) -72.5(3) ? . . . .
C(133) P(4) C(139) C(144) 111.4(2) ? . . . .
C(139) P(4) C(133) C(134) -134.1(2) ? . . . .
C(139) P(4) C(133) C(138) 43.0(3) ? . . . .
Eu(1) O(1) C(2) C(1) -168.55(18) ? . . . .
Eu(1) O(1) C(2) C(3) 11.9(4) ? . . . .
Eu(1) O(2) C(4) C(3) -20.2(4) ? . . . .
Eu(1) O(2) C(4) C(5) 156.9(2) ? . . . .
Eu(1) O(3) C(14) C(13) -166.24(18) ? . . . .
Eu(1) O(3) C(14) C(15) 15.3(4) ? . . . .
Eu(1) O(4) C(16) C(15) 0.8(4) ? . . . .
Eu(1) O(4) C(16) C(17) 179.05(19) ? . . . .
Eu(1) O(5) C(26) C(25) 170.56(19) ? . . . .
Eu(1) O(5) C(26) C(27) -8.5(4) ? . . . .
Eu(1) O(6) C(28) C(27) 2.7(4) ? . . . .
Eu(1) O(6) C(28) C(29) -179.14(18) ? . . . .
Eu(2) O(9) C(74) C(73) 169.38(18) ? . . . .
Eu(2) O(9) C(74) C(75) -12.0(4) ? . . . .
Eu(2) O(10) C(76) C(75) 6.8(4) ? . . . .
Eu(2) O(10) C(76) C(77) -174.32(17) ? . . . .
Eu(2) O(11) C(86) C(85) 170.05(18) ? . . . .
Eu(2) O(11) C(86) C(87) -8.2(4) ? . . . .
Eu(2) O(12) C(88) C(87) -8.2(4) ? . . . .
Eu(2) O(12) C(88) C(89) 174.5(2) ? . . . .
Eu(2) O(13) C(98) C(97) -167.84(19) ? . . . .
Eu(2) O(13) C(98) C(99) 16.5(4) ? . . . .
Eu(2) O(14) C(100) C(99) -8.7(4) ? . . . .
Eu(2) O(14) C(100) C(101) 172.31(18) ? . . . .
F(1) C(1) C(2) O(1) 119.5(3) ? . . . .
F(1) C(1) C(2) C(3) -61.0(3) ? . . . .
F(2) C(1) C(2) O(1) -1.5(4) ? . . . .
F(2) C(1) C(2) C(3) 178.1(3) ? . . . .
F(3) C(1) C(2) O(1) -126.4(3) ? . . . .
F(3) C(1) C(2) C(3) 53.2(4) ? . . . .
O(1) C(2) C(3) C(4) 0.2(3) ? . . . .
O(1) C(2) C(3) C(8) -172.2(2) ? . . . .
C(1) C(2) C(3) C(4) -179.3(2) ? . . . .
C(1) C(2) C(3) C(8) 8.3(4) ? . . . .
C(2) C(3) C(4) O(2) 5.0(4) ? . . . .
C(2) C(3) C(4) C(5) -172.5(2) ? . . . .
C(2) C(3) C(8) C(7) 99.4(3) ? . . . .
C(2) C(3) C(8) C(9) -153.3(3) ? . . . .
C(4) C(3) C(8) C(7) -74.2(2) ? . . . .
C(4) C(3) C(8) C(9) 33.1(2) ? . . . .
C(8) C(3) C(4) O(2) 179.1(2) ? . . . .
C(8) C(3) C(4) C(5) 1.6(2) ? . . . .
O(2) C(4) C(5) C(6) -108.2(3) ? . . . .
O(2) C(4) C(5) C(9) 147.6(2) ? . . . .
O(2) C(4) C(5) C(10) 17.9(4) ? . . . .
C(3) C(4) C(5) C(6) 69.3(2) ? . . . .
C(3) C(4) C(5) C(9) -34.9(2) ? . . . .
C(3) C(4) C(5) C(10) -164.5(2) ? . . . .
C(4) C(5) C(6) C(7) -71.8(2) ? . . . .
C(4) C(5) C(9) C(8) 51.8(2) ? . . . .
C(4) C(5) C(9) C(11) -65.1(3) ? . . . .
C(4) C(5) C(9) C(12) 169.8(2) ? . . . .
C(6) C(5) C(9) C(8) -53.1(2) ? . . . .
C(6) C(5) C(9) C(11) -170.0(2) ? . . . .
C(6) C(5) C(9) C(12) 64.8(3) ? . . . .
C(9) C(5) C(6) C(7) 31.4(2) ? . . . .
C(10) C(5) C(6) C(7) 161.7(2) ? . . . .
C(10) C(5) C(9) C(8) 179.2(2) ? . . . .
C(10) C(5) C(9) C(11) 62.3(3) ? . . . .
C(10) C(5) C(9) C(12) -62.9(3) ? . . . .
C(5) C(6) C(7) C(8) 3.9(3) ? . . . .
C(6) C(7) C(8) C(3) 68.1(2) ? . . . .
C(6) C(7) C(8) C(9) -38.9(2) ? . . . .
C(3) C(8) C(9) C(5) -52.0(2) ? . . . .
C(3) C(8) C(9) C(11) 66.0(3) ? . . . .
C(3) C(8) C(9) C(12) -169.1(2) ? . . . .
C(7) C(8) C(9) C(5) 57.3(2) ? . . . .
C(7) C(8) C(9) C(11) 175.3(2) ? . . . .
C(7) C(8) C(9) C(12) -59.9(3) ? . . . .
F(4) C(13) C(14) O(3) -104.3(3) ? . . . .
F(4) C(13) C(14) C(15) 74.3(3) ? . . . .
F(5) C(13) C(14) O(3) 14.7(3) ? . . . .
F(5) C(13) C(14) C(15) -166.7(2) ? . . . .
F(6) C(13) C(14) O(3) 136.0(2) ? . . . .
F(6) C(13) C(14) C(15) -45.4(3) ? . . . .
O(3) C(14) C(15) C(16) -6.0(5) ? . . . .
O(3) C(14) C(15) C(20) 173.7(2) ? . . . .
C(13) C(14) C(15) C(16) 175.5(2) ? . . . .
C(13) C(14) C(15) C(20) -4.8(4) ? . . . .
C(14) C(15) C(16) O(4) -2.5(5) ? . . . .
C(14) C(15) C(16) C(17) 178.9(2) ? . . . .
C(14) C(15) C(20) C(19) 108.5(3) ? . . . .
C(14) C(15) C(20) C(21) -144.4(3) ? . . . .
C(16) C(15) C(20) C(19) -71.8(2) ? . . . .
C(16) C(15) C(20) C(21) 35.4(2) ? . . . .
C(20) C(15) C(16) O(4) 177.7(3) ? . . . .
C(20) C(15) C(16) C(17) -0.9(3) ? . . . .
O(4) C(16) C(17) C(18) -107.4(3) ? . . . .
O(4) C(16) C(17) C(21) 147.1(2) ? . . . .
O(4) C(16) C(17) C(22) 17.6(4) ? . . . .
C(15) C(16) C(17) C(18) 71.3(2) ? . . . .
C(15) C(16) C(17) C(21) -34.3(2) ? . . . .
C(15) C(16) C(17) C(22) -163.8(2) ? . . . .
C(16) C(17) C(18) C(19) -71.9(2) ? . . . .
C(16) C(17) C(21) C(20) 53.1(2) ? . . . .
C(16) C(17) C(21) C(23) -64.8(2) ? . . . .
C(16) C(17) C(21) C(24) 170.0(2) ? . . . .
C(18) C(17) C(21) C(20) -52.7(2) ? . . . .
C(18) C(17) C(21) C(23) -170.6(2) ? . . . .
C(18) C(17) C(21) C(24) 64.3(2) ? . . . .
C(21) C(17) C(18) C(19) 31.7(2) ? . . . .
C(22) C(17) C(18) C(19) 163.4(2) ? . . . .
C(22) C(17) C(21) C(20) 178.9(2) ? . . . .
C(22) C(17) C(21) C(23) 60.9(3) ? . . . .
C(22) C(17) C(21) C(24) -64.2(3) ? . . . .
C(17) C(18) C(19) C(20) 3.8(2) ? . . . .
C(18) C(19) C(20) C(15) 67.0(2) ? . . . .
C(18) C(19) C(20) C(21) -37.9(2) ? . . . .
C(15) C(20) C(21) C(17) -53.9(2) ? . . . .
C(15) C(20) C(21) C(23) 64.1(3) ? . . . .
C(15) C(20) C(21) C(24) -170.8(2) ? . . . .
C(19) C(20) C(21) C(17) 56.3(2) ? . . . .
C(19) C(20) C(21) C(23) 174.2(2) ? . . . .
C(19) C(20) C(21) C(24) -60.7(3) ? . . . .
F(7) C(25) C(26) O(5) -110.8(3) ? . . . .
F(7) C(25) C(26) C(27) 68.4(4) ? . . . .
F(8) C(25) C(26) O(5) 11.2(4) ? . . . .
F(8) C(25) C(26) C(27) -169.6(2) ? . . . .
F(9) C(25) C(26) O(5) 130.6(2) ? . . . .
F(9) C(25) C(26) C(27) -50.2(3) ? . . . .
O(5) C(26) C(27) C(28) -1.8(5) ? . . . .
O(5) C(26) C(27) C(32) -175.6(2) ? . . . .
C(25) C(26) C(27) C(28) 179.2(2) ? . . . .
C(25) C(26) C(27) C(32) 5.3(4) ? . . . .
C(26) C(27) C(28) O(6) 4.6(5) ? . . . .
C(26) C(27) C(28) C(29) -173.8(2) ? . . . .
C(26) C(27) C(32) C(31) 101.7(3) ? . . . .
C(26) C(27) C(32) C(33) -152.3(3) ? . . . .
C(28) C(27) C(32) C(31) -72.9(2) ? . . . .
C(28) C(27) C(32) C(33) 33.0(2) ? . . . .
C(32) C(27) C(28) O(6) 179.8(2) ? . . . .
C(32) C(27) C(28) C(29) 1.3(3) ? . . . .
O(6) C(28) C(29) C(30) -109.1(3) ? . . . .
O(6) C(28) C(29) C(33) 146.5(2) ? . . . .
O(6) C(28) C(29) C(34) 17.5(4) ? . . . .
C(27) C(28) C(29) C(30) 69.4(2) ? . . . .
C(27) C(28) C(29) C(33) -34.9(2) ? . . . .
C(27) C(28) C(29) C(34) -164.0(2) ? . . . .
C(28) C(29) C(30) C(31) -71.7(2) ? . . . .
C(28) C(29) C(33) C(32) 52.0(2) ? . . . .
C(28) C(29) C(33) C(35) -65.8(2) ? . . . .
C(28) C(29) C(33) C(36) 170.2(2) ? . . . .
C(30) C(29) C(33) C(32) -52.8(2) ? . . . .
C(30) C(29) C(33) C(35) -170.6(2) ? . . . .
C(30) C(29) C(33) C(36) 65.4(2) ? . . . .
C(33) C(29) C(30) C(31) 31.4(2) ? . . . .
C(34) C(29) C(30) C(31) 162.1(2) ? . . . .
C(34) C(29) C(33) C(32) 178.6(2) ? . . . .
C(34) C(29) C(33) C(35) 60.8(3) ? . . . .
C(34) C(29) C(33) C(36) -63.2(3) ? . . . .
C(29) C(30) C(31) C(32) 3.9(3) ? . . . .
C(30) C(31) C(32) C(27) 67.0(2) ? . . . .
C(30) C(31) C(32) C(33) -38.3(2) ? . . . .
C(27) C(32) C(33) C(29) -51.8(2) ? . . . .
C(27) C(32) C(33) C(35) 65.2(3) ? . . . .
C(27) C(32) C(33) C(36) -169.8(2) ? . . . .
C(31) C(32) C(33) C(29) 56.3(2) ? . . . .
C(31) C(32) C(33) C(35) 173.3(2) ? . . . .
C(31) C(32) C(33) C(36) -61.7(3) ? . . . .
P(1) C(37) C(38) C(39) -177.2(3) ? . . . .
P(1) C(37) C(42) C(41) 176.8(3) ? . . . .
C(38) C(37) C(42) C(41) -0.1(5) ? . . . .
C(42) C(37) C(38) C(39) -0.2(4) ? . . . .
C(37) C(38) C(39) C(40) 0.5(6) ? . . . .
C(38) C(39) C(40) C(41) -0.5(7) ? . . . .
C(39) C(40) C(41) C(42) 0.3(6) ? . . . .
C(40) C(41) C(42) C(37) 0.1(6) ? . . . .
P(1) C(43) C(44) C(45) 173.8(2) ? . . . .
P(1) C(43) C(48) C(47) -173.3(2) ? . . . .
C(44) C(43) C(48) C(47) 0.7(5) ? . . . .
C(48) C(43) C(44) C(45) 0.1(4) ? . . . .
C(43) C(44) C(45) C(46) -1.8(5) ? . . . .
C(44) C(45) C(46) C(47) 2.8(5) ? . . . .
C(45) C(46) C(47) C(48) -2.0(5) ? . . . .
C(46) C(47) C(48) C(43) 0.2(4) ? . . . .
P(1) C(49) C(50) C(51) -179.8(2) ? . . . .
P(1) C(49) C(54) C(53) -179.7(2) ? . . . .
P(1) C(49) C(54) C(55) -0.5(4) ? . . . .
C(50) C(49) C(54) C(53) 4.2(4) ? . . . .
C(50) C(49) C(54) C(55) -176.6(2) ? . . . .
C(54) C(49) C(50) C(51) -3.3(4) ? . . . .
C(49) C(50) C(51) C(52) -0.1(3) ? . . . .
C(50) C(51) C(52) C(53) 2.5(4) ? . . . .
C(51) C(52) C(53) C(54) -1.4(4) ? . . . .
C(52) C(53) C(54) C(49) -2.0(4) ? . . . .
C(52) C(53) C(54) C(55) 178.7(2) ? . . . .
C(49) C(54) C(55) C(56) -94.6(3) ? . . . .
C(49) C(54) C(55) C(60) 92.7(3) ? . . . .
C(53) C(54) C(55) C(56) 84.6(3) ? . . . .
C(53) C(54) C(55) C(60) -88.1(3) ? . . . .
C(54) C(55) C(56) C(57) -174.5(2) ? . . . .
C(54) C(55) C(60) P(2) -3.7(4) ? . . . .
C(54) C(55) C(60) C(59) 174.3(2) ? . . . .
C(56) C(55) C(60) P(2) -176.4(2) ? . . . .
C(56) C(55) C(60) C(59) 1.6(4) ? . . . .
C(60) C(55) C(56) C(57) -1.4(4) ? . . . .
C(55) C(56) C(57) C(58) 0.9(5) ? . . . .
C(56) C(57) C(58) C(59) -0.4(5) ? . . . .
C(57) C(58) C(59) C(60) 0.7(4) ? . . . .
C(58) C(59) C(60) P(2) 176.8(2) ? . . . .
C(58) C(59) C(60) C(55) -1.3(4) ? . . . .
P(2) C(61) C(62) C(63) -178.5(2) ? . . . .
P(2) C(61) C(66) C(65) 178.7(2) ? . . . .
C(62) C(61) C(66) C(65) -1.2(5) ? . . . .
C(66) C(61) C(62) C(63) 1.4(4) ? . . . .
C(61) C(62) C(63) C(64) -0.4(5) ? . . . .
C(62) C(63) C(64) C(65) -0.7(5) ? . . . .
C(63) C(64) C(65) C(66) 0.9(5) ? . . . .
C(64) C(65) C(66) C(61) 0.1(4) ? . . . .
P(2) C(67) C(68) C(69) -176.0(2) ? . . . .
P(2) C(67) C(72) C(71) 175.0(2) ? . . . .
C(68) C(67) C(72) C(71) -0.8(4) ? . . . .
C(72) C(67) C(68) C(69) -0.3(4) ? . . . .
C(67) C(68) C(69) C(70) 1.0(5) ? . . . .
C(68) C(69) C(70) C(71) -0.4(5) ? . . . .
C(69) C(70) C(71) C(72) -0.7(5) ? . . . .
C(70) C(71) C(72) C(67) 1.3(5) ? . . . .
F(10) C(73) C(74) O(9) -115.1(3) ? . . . .
F(10) C(73) C(74) C(75) 66.1(4) ? . . . .
F(11) C(73) C(74) O(9) 2.5(4) ? . . . .
F(11) C(73) C(74) C(75) -176.2(3) ? . . . .
F(12) C(73) C(74) O(9) 133.2(3) ? . . . .
F(12) C(73) C(74) C(75) -45.5(4) ? . . . .
O(9) C(74) C(75) C(76) -6.2(4) ? . . . .
O(9) C(74) C(75) C(80) -176.0(2) ? . . . .
C(73) C(74) C(75) C(76) 172.3(2) ? . . . .
C(73) C(74) C(75) C(80) 2.5(5) ? . . . .
C(74) C(75) C(76) O(10) 8.4(4) ? . . . .
C(74) C(75) C(76) C(77) -170.6(2) ? . . . .
C(74) C(75) C(80) C(79) 98.8(3) ? . . . .
C(74) C(75) C(80) C(81) -155.9(3) ? . . . .
C(76) C(75) C(80) C(79) -72.3(2) ? . . . .
C(76) C(75) C(80) C(81) 32.9(2) ? . . . .
C(80) C(75) C(76) O(10) -179.5(2) ? . . . .
C(80) C(75) C(76) C(77) 1.5(2) ? . . . .
O(10) C(76) C(77) C(78) -109.7(2) ? . . . .
O(10) C(76) C(77) C(81) 145.6(2) ? . . . .
O(10) C(76) C(77) C(82) 16.9(3) ? . . . .
C(75) C(76) C(77) C(78) 69.5(2) ? . . . .
C(75) C(76) C(77) C(81) -35.3(2) ? . . . .
C(75) C(76) C(77) C(82) -163.9(2) ? . . . .
C(76) C(77) C(78) C(79) -71.1(2) ? . . . .
C(76) C(77) C(81) C(80) 52.2(2) ? . . . .
C(76) C(77) C(81) C(83) -64.6(2) ? . . . .
C(76) C(77) C(81) C(84) 171.1(2) ? . . . .
C(78) C(77) C(81) C(80) -53.6(2) ? . . . .
C(78) C(77) C(81) C(83) -170.4(2) ? . . . .
C(78) C(77) C(81) C(84) 65.3(2) ? . . . .
C(81) C(77) C(78) C(79) 31.5(2) ? . . . .
C(82) C(77) C(78) C(79) 162.1(2) ? . . . .
C(82) C(77) C(81) C(80) 178.3(2) ? . . . .
C(82) C(77) C(81) C(83) 61.5(3) ? . . . .
C(82) C(77) C(81) C(84) -62.8(3) ? . . . .
C(77) C(78) C(79) C(80) 4.4(3) ? . . . .
C(78) C(79) C(80) C(75) 66.8(3) ? . . . .
C(78) C(79) C(80) C(81) -38.6(2) ? . . . .
C(75) C(80) C(81) C(77) -52.6(2) ? . . . .
C(75) C(80) C(81) C(83) 64.0(3) ? . . . .
C(75) C(80) C(81) C(84) -170.8(2) ? . . . .
C(79) C(80) C(81) C(77) 56.7(2) ? . . . .
C(79) C(80) C(81) C(83) 173.2(2) ? . . . .
C(79) C(80) C(81) C(84) -61.5(3) ? . . . .
F(13) C(85) C(86) O(11) -120.6(2) ? . . . .
F(13) C(85) C(86) C(87) 57.8(3) ? . . . .
F(14) C(85) C(86) O(11) 0.3(3) ? . . . .
F(14) C(85) C(86) C(87) 178.7(2) ? . . . .
F(15) C(85) C(86) O(11) 120.1(2) ? . . . .
F(15) C(85) C(86) C(87) -61.5(3) ? . . . .
O(11) C(86) C(87) C(88) 1.8(5) ? . . . .
O(11) C(86) C(87) C(92) -174.4(3) ? . . . .
C(85) C(86) C(87) C(88) -176.4(2) ? . . . .
C(85) C(86) C(87) C(92) 7.4(5) ? . . . .
C(86) C(87) C(88) O(12) 7.3(5) ? . . . .
C(86) C(87) C(88) C(89) -175.1(3) ? . . . .
C(86) C(87) C(92) C(91) 103.6(3) ? . . . .
C(86) C(87) C(92) C(93) -149.1(3) ? . . . .
C(88) C(87) C(92) C(91) -73.2(3) ? . . . .
C(88) C(87) C(92) C(93) 34.1(2) ? . . . .
C(92) C(87) C(88) O(12) -175.7(3) ? . . . .
C(92) C(87) C(88) C(89) 1.9(3) ? . . . .
O(12) C(88) C(89) C(90) -113.0(3) ? . . . .
O(12) C(88) C(89) C(93) 141.3(2) ? . . . .
O(12) C(88) C(89) C(94) 13.5(4) ? . . . .
C(87) C(88) C(89) C(90) 69.2(3) ? . . . .
C(87) C(88) C(89) C(93) -36.5(3) ? . . . .
C(87) C(88) C(89) C(94) -164.2(2) ? . . . .
C(88) C(89) C(90) C(91) -71.1(2) ? . . . .
C(88) C(89) C(93) C(92) 54.3(2) ? . . . .
C(88) C(89) C(93) C(95) -63.7(3) ? . . . .
C(88) C(89) C(93) C(96) 172.0(2) ? . . . .
C(90) C(89) C(93) C(92) -51.9(2) ? . . . .
C(90) C(89) C(93) C(95) -169.8(2) ? . . . .
C(90) C(89) C(93) C(96) 65.8(3) ? . . . .
C(93) C(89) C(90) C(91) 31.0(3) ? . . . .
C(94) C(89) C(90) C(91) 162.6(2) ? . . . .
C(94) C(89) C(93) C(92) 179.0(2) ? . . . .
C(94) C(89) C(93) C(95) 61.1(3) ? . . . .
C(94) C(89) C(93) C(96) -63.3(3) ? . . . .
C(89) C(90) C(91) C(92) 3.6(3) ? . . . .
C(90) C(91) C(92) C(87) 67.3(2) ? . . . .
C(90) C(91) C(92) C(93) -37.7(3) ? . . . .
C(87) C(92) C(93) C(89) -54.1(2) ? . . . .
C(87) C(92) C(93) C(95) 64.4(3) ? . . . .
C(87) C(92) C(93) C(96) -170.5(2) ? . . . .
C(91) C(92) C(93) C(89) 55.0(2) ? . . . .
C(91) C(92) C(93) C(95) 173.5(2) ? . . . .
C(91) C(92) C(93) C(96) -61.4(3) ? . . . .
F(16) C(97) C(98) O(13) -103.7(3) ? . . . .
F(16) C(97) C(98) C(99) 72.3(3) ? . . . .
F(17) C(97) C(98) O(13) 15.5(4) ? . . . .
F(17) C(97) C(98) C(99) -168.5(2) ? . . . .
F(18) C(97) C(98) O(13) 137.0(2) ? . . . .
F(18) C(97) C(98) C(99) -47.0(4) ? . . . .
O(13) C(98) C(99) C(100) 5.7(5) ? . . . .
O(13) C(98) C(99) C(104) 174.1(2) ? . . . .
C(97) C(98) C(99) C(100) -169.7(2) ? . . . .
C(97) C(98) C(99) C(104) -1.3(5) ? . . . .
C(98) C(99) C(100) O(14) -9.3(5) ? . . . .
C(98) C(99) C(100) C(101) 169.9(2) ? . . . .
C(98) C(99) C(104) C(103) 119.0(3) ? . . . .
C(98) C(99) C(104) C(105) -134.5(3) ? . . . .
C(100) C(99) C(104) C(103) -71.1(2) ? . . . .
C(100) C(99) C(104) C(105) 35.4(2) ? . . . .
C(104) C(99) C(100) O(14) 179.8(2) ? . . . .
C(104) C(99) C(100) C(101) -1.0(3) ? . . . .
O(14) C(100) C(101) C(102) -109.4(3) ? . . . .
O(14) C(100) C(101) C(105) 145.8(2) ? . . . .
O(14) C(100) C(101) C(106) 16.5(4) ? . . . .
C(99) C(100) C(101) C(102) 71.4(2) ? . . . .
C(99) C(100) C(101) C(105) -33.4(2) ? . . . .
C(99) C(100) C(101) C(106) -162.7(2) ? . . . .
C(100) C(101) C(102) C(103) -70.8(2) ? . . . .
C(100) C(101) C(105) C(104) 52.3(2) ? . . . .
C(100) C(101) C(105) C(107) -64.7(2) ? . . . .
C(100) C(101) C(105) C(108) 170.4(2) ? . . . .
C(102) C(101) C(105) C(104) -53.5(2) ? . . . .
C(102) C(101) C(105) C(107) -170.5(2) ? . . . .
C(102) C(101) C(105) C(108) 64.6(2) ? . . . .
C(105) C(101) C(102) C(103) 32.5(2) ? . . . .
C(106) C(101) C(102) C(103) 162.5(2) ? . . . .
C(106) C(101) C(105) C(104) 179.5(2) ? . . . .
C(106) C(101) C(105) C(107) 62.4(3) ? . . . .
C(106) C(101) C(105) C(108) -62.4(3) ? . . . .
C(101) C(102) C(103) C(104) 2.5(2) ? . . . .
C(102) C(103) C(104) C(99) 67.6(2) ? . . . .
C(102) C(103) C(104) C(105) -37.3(2) ? . . . .
C(99) C(104) C(105) C(101) -53.2(2) ? . . . .
C(99) C(104) C(105) C(107) 64.2(2) ? . . . .
C(99) C(104) C(105) C(108) -172.2(2) ? . . . .
C(103) C(104) C(105) C(101) 56.1(2) ? . . . .
C(103) C(104) C(105) C(107) 173.5(2) ? . . . .
C(103) C(104) C(105) C(108) -62.8(2) ? . . . .
P(3) C(109) C(110) C(111) 178.5(2) ? . . . .
P(3) C(109) C(114) C(113) -178.9(2) ? . . . .
C(110) C(109) C(114) C(113) 1.1(5) ? . . . .
C(114) C(109) C(110) C(111) -1.5(4) ? . . . .
C(109) C(110) C(111) C(112) 1.0(5) ? . . . .
C(110) C(111) C(112) C(113) -0.1(4) ? . . . .
C(111) C(112) C(113) C(114) -0.4(5) ? . . . .
C(112) C(113) C(114) C(109) -0.2(4) ? . . . .
P(3) C(115) C(116) C(117) -177.6(2) ? . . . .
P(3) C(115) C(120) C(119) 178.3(2) ? . . . .
C(116) C(115) C(120) C(119) 0.6(4) ? . . . .
C(120) C(115) C(116) C(117) 0.2(4) ? . . . .
C(115) C(116) C(117) C(118) 0.0(4) ? . . . .
C(116) C(117) C(118) C(119) -1.0(5) ? . . . .
C(117) C(118) C(119) C(120) 1.8(5) ? . . . .
C(118) C(119) C(120) C(115) -1.6(5) ? . . . .
P(3) C(121) C(122) C(123) -177.1(2) ? . . . .
P(3) C(121) C(126) C(125) 176.2(2) ? . . . .
P(3) C(121) C(126) C(127) 2.6(4) ? . . . .
C(122) C(121) C(126) C(125) -1.2(4) ? . . . .
C(122) C(121) C(126) C(127) -174.7(2) ? . . . .
C(126) C(121) C(122) C(123) 0.3(4) ? . . . .
C(121) C(122) C(123) C(124) 1.0(5) ? . . . .
C(122) C(123) C(124) C(125) -1.6(5) ? . . . .
C(123) C(124) C(125) C(126) 0.7(4) ? . . . .
C(124) C(125) C(126) C(121) 0.7(4) ? . . . .
C(124) C(125) C(126) C(127) 174.3(2) ? . . . .
C(121) C(126) C(127) C(128) 91.5(3) ? . . . .
C(121) C(126) C(127) C(132) -88.6(3) ? . . . .
C(125) C(126) C(127) C(128) -82.0(3) ? . . . .
C(125) C(126) C(127) C(132) 97.8(3) ? . . . .
C(126) C(127) C(128) C(129) -175.9(2) ? . . . .
C(126) C(127) C(132) P(4) -5.0(4) ? . . . .
C(126) C(127) C(132) C(131) 173.6(2) ? . . . .
C(128) C(127) C(132) P(4) 174.9(2) ? . . . .
C(128) C(127) C(132) C(131) -6.5(4) ? . . . .
C(132) C(127) C(128) C(129) 4.2(4) ? . . . .
C(127) C(128) C(129) C(130) -0.1(3) ? . . . .
C(128) C(129) C(130) C(131) -1.7(4) ? . . . .
C(129) C(130) C(131) C(132) -0.7(4) ? . . . .
C(130) C(131) C(132) P(4) -176.3(2) ? . . . .
C(130) C(131) C(132) C(127) 4.9(4) ? . . . .
P(4) C(133) C(134) C(135) 177.6(3) ? . . . .
P(4) C(133) C(138) C(137) -176.6(3) ? . . . .
C(134) C(133) C(138) C(137) 0.5(5) ? . . . .
C(138) C(133) C(134) C(135) 0.3(5) ? . . . .
C(133) C(134) C(135) C(136) -0.7(6) ? . . . .
C(134) C(135) C(136) C(137) 0.2(5) ? . . . .
C(135) C(136) C(137) C(138) 0.6(7) ? . . . .
C(136) C(137) C(138) C(133) -0.9(6) ? . . . .
P(4) C(139) C(140) C(141) -175.6(2) ? . . . .
P(4) C(139) C(144) C(143) 176.3(2) ? . . . .
C(140) C(139) C(144) C(143) -0.2(4) ? . . . .
C(144) C(139) C(140) C(141) 0.5(4) ? . . . .
C(139) C(140) C(141) C(142) -1.0(5) ? . . . .
C(140) C(141) C(142) C(143) 1.1(5) ? . . . .
C(141) C(142) C(143) C(144) -0.8(5) ? . . . .
C(142) C(143) C(144) C(139) 0.4(4) ? . . . .
